data_1558280
loop_
_publ_author_name
'Guan, Zong-Jie'
'Hu, Feng'
'Li, Jiao-Jiao'
'Liu, Zi-Rui'
'Wang, Quan-Ming'

_publ_section_title
;
 Homoleptic alkynyl-protected gold nanoclusters with unusual compositions
 and structures.
;
_journal_issue 25
_journal_name_full Nanoscale
_journal_page_first 13346
_journal_page_last 13350
_journal_paper_doi 10.1039/d0nr02986f
_journal_volume 12
_journal_year 2020
_chemical_formula_moiety 'C208 H104 Au50 F26'
_chemical_formula_sum 'C208 H104 Au50 F26'
_chemical_formula_weight 12945.23
_space_group_crystal_system monoclinic
_space_group_IT_number 14
_space_group_name_Hall '-P 2yn'
_space_group_name_H-M_alt 'P 1 21/n 1'
_atom_sites_solution_hydrogens geom
_audit_creation_date 2020-04-14
_audit_creation_method
;
Olex2 1.3
(compiled 2020.02.04 svn.rd84adfe8 for OlexSys, GUI svn.r6032)
;
_audit_update_record
;
2020-05-24 deposited with the CCDC.	2020-06-09 downloaded from the CCDC.
;
_cell_angle_alpha 90
_cell_angle_beta 91.332(2)
_cell_angle_gamma 90
_cell_formula_units_Z 4
_cell_length_a 17.5491(3)
_cell_length_b 38.7530(8)
_cell_length_c 32.9349(10)
_cell_measurement_reflns_used 18750
_cell_measurement_temperature 99.99(13)
_cell_measurement_theta_max 59.9710
_cell_measurement_theta_min 3.7920
_cell_volume 22392.3(9)
_computing_cell_refinement 'CrysAlisPro 1.171.39.7e (Rigaku OD, 2015)'
_computing_data_collection 'CrysAlisPro 1.171.39.7e (Rigaku OD, 2015)'
_computing_data_reduction 'CrysAlisPro 1.171.39.7e (Rigaku OD, 2015)'
_computing_molecular_graphics 'Olex2 1.3 (Dolomanov et al., 2009)'
_computing_publication_material 'Olex2 1.3 (Dolomanov et al., 2009)'
_computing_structure_refinement 'SHELXL 2014/7 (Sheldrick, 2015)'
_computing_structure_solution 'SHELXT (Sheldrick, 2015)'
_diffrn_ambient_environment N~2~
_diffrn_ambient_temperature 99.99(13)
_diffrn_detector 'CCD plate'
_diffrn_detector_area_resol_mean 5.2137
_diffrn_detector_type AtlasS2
_diffrn_measured_fraction_theta_full 0.958
_diffrn_measured_fraction_theta_max 0.958
_diffrn_measurement_details
;
List of Runs (angles in degrees, time in seconds):

  # Type    Start    End  Width  t~exp~   \w     \q     \k     \f   Frames
#--------------------------------------------------------------------------
  1  \w    -65.00  -6.00   1.00    6.00    --  -40.81  38.00-120.00   59
  2  \w      8.00  33.00   1.00    6.00    --  -40.81  38.00-120.00   25
  3  \w    -63.00  33.00   1.00    6.00    --  -40.81  38.00 -30.00   96
  4  \w     36.00 113.00   1.00   25.00    --   89.35-125.00-150.00   77
  5  \w     28.00 115.00   1.00   25.00    --   89.35-125.00   0.00   87
  6  \w     62.00 101.00   1.00   25.00    --   89.35  30.00 120.00   39
  7  \w     69.00 162.00   1.00   25.00    --   89.35  45.00 -90.00   93
  8  \w    130.00 155.00   1.00   25.00    --   89.35  30.00 120.00   25
  9  \w     16.00  69.00   1.00   25.00    --   89.35 -45.00   0.00   53
;
_diffrn_measurement_device 'four-circle diffractometer'
_diffrn_measurement_device_type 'SuperNova, Dual, Cu at home/near, AtlasS2'
_diffrn_measurement_method '\w scans'
_diffrn_orient_matrix_type 'CrysAlisPro convention (1999,Acta A55,543-557)'
_diffrn_orient_matrix_UB_11 -0.0007169000
_diffrn_orient_matrix_UB_12 -0.0220767000
_diffrn_orient_matrix_UB_13 -0.0388066000
_diffrn_orient_matrix_UB_21 -0.0157799000
_diffrn_orient_matrix_UB_22 -0.0324541000
_diffrn_orient_matrix_UB_23 0.0255591000
_diffrn_orient_matrix_UB_31 -0.0864491000
_diffrn_orient_matrix_UB_32 0.0061168000
_diffrn_orient_matrix_UB_33 -0.0054354000
_diffrn_radiation_monochromator mirror
_diffrn_radiation_probe x-ray
_diffrn_radiation_type 'Cu K\a'
_diffrn_radiation_wavelength 1.54184
_diffrn_reflns_av_R_equivalents 0.0553
_diffrn_reflns_av_unetI/netI 0.0717
_diffrn_reflns_Laue_measured_fraction_full 0.958
_diffrn_reflns_Laue_measured_fraction_max 0.958
_diffrn_reflns_limit_h_max 15
_diffrn_reflns_limit_h_min -19
_diffrn_reflns_limit_k_max 42
_diffrn_reflns_limit_k_min -43
_diffrn_reflns_limit_l_max 34
_diffrn_reflns_limit_l_min -37
_diffrn_reflns_number 65239
_diffrn_reflns_point_group_measured_fraction_full 0.958
_diffrn_reflns_point_group_measured_fraction_max 0.958
_diffrn_reflns_theta_full 60.109
_diffrn_reflns_theta_max 60.109
_diffrn_reflns_theta_min 3.523
_diffrn_source 'micro-focus sealed X-ray tube'
_diffrn_source_type 'SuperNova (Cu) X-ray Source'
_exptl_absorpt_coefficient_mu 60.319
_exptl_absorpt_correction_T_max 1.00000
_exptl_absorpt_correction_T_min 0.42465
_exptl_absorpt_correction_type multi-scan
_exptl_absorpt_process_details
;
CrysAlisPro 1.171.39.7e (Rigaku Oxford Diffraction, 2015)
Empirical absorption correction using spherical harmonics,
 implemented in SCALE3 ABSPACK scaling algorithm.
;
_exptl_crystal_colour 'clear dark black'
_exptl_crystal_colour_lustre clear
_exptl_crystal_colour_modifier dark
_exptl_crystal_colour_primary black
_exptl_crystal_density_diffrn 3.840
_exptl_crystal_description block
_exptl_crystal_F_000 22144
_exptl_crystal_size_max 0.09
_exptl_crystal_size_mid 0.05
_exptl_crystal_size_min 0.03
_platon_squeeze_details
;
;
_refine_diff_density_max 4.170
_refine_diff_density_min -4.615
_refine_diff_density_rms 0.487
_refine_ls_extinction_method none
_refine_ls_goodness_of_fit_ref 1.050
_refine_ls_hydrogen_treatment constr
_refine_ls_matrix_type full
_refine_ls_number_parameters 2245
_refine_ls_number_reflns 31955
_refine_ls_number_restraints 1588
_refine_ls_restrained_S_all 1.028
_refine_ls_R_factor_all 0.1148
_refine_ls_R_factor_gt 0.0984
_refine_ls_shift/su_max 0.005
_refine_ls_shift/su_mean 0.000
_refine_ls_structure_factor_coef Fsqd
_refine_ls_weighting_details 'w=1/[\s^2^(Fo^2^)+(0.1409P)^2^+1749.9249P] where P=(Fo^2^+2Fc^2^)/3'
_refine_ls_weighting_scheme calc
_refine_ls_wR_factor_gt 0.2644
_refine_ls_wR_factor_ref 0.2777
_reflns_Friedel_coverage 0.000
_reflns_number_gt 24759
_reflns_number_total 31955
_reflns_threshold_expression 'I > 2\s(I)'
_cod_data_source_file d0nr02986f2.cif
_cod_data_source_block au50
_cod_depositor_comments 'Adding full bibliography for 1558279--1558280.cif.'
_cod_database_code 1558280
_shelx_shelxl_version_number 2014/7
_chemical_oxdiff_formula 'C11 H10 N O'
_shelx_space_group_comment
;
The symmetry employed for this shelxl refinement is uniquely defined
by the following loop, which should always be used as a source of
symmetry information in preference to the above space-group names.
They are only intended as comments.
;
_shelx_estimated_absorpt_t_max 0.265
_shelx_estimated_absorpt_t_min 0.074
_reflns_odcompleteness_completeness 83.61
_reflns_odcompleteness_iscentric 1
_reflns_odcompleteness_theta 64.99
_olex2_refinement_description
;
1. Fixed Uiso
 At 1.2 times of:
  All C(H) groups
2. Restrained distances
 F6-C67
 1.35 with sigma of 0.02
 Au48-C211
 1.89 with sigma of 0.02
 C212-C211
 1.2 with sigma of 0.02
 Au48-C212
 3.1 with sigma of 0.02
 C44-F4
 2.36 with sigma of 0.02
 C46-F4
 2.36 with sigma of 0.02
 F4-C45
 1.36 with sigma of 0.02
 F26-C267
 1.36 with sigma of 0.02
 C268-F26
 2.36 with sigma of 0.02
 F26-C266
 2.36 with sigma of 0.02
 Au39-C51
 1.89 with sigma of 0.02
 C52-C51
 1.2 with sigma of 0.02
 Au39-C52
 3.1 with sigma of 0.02
 C53-C52
 1.54 with sigma of 0.02
 C51-C53
 2.74 with sigma of 0.02
 C261-C263
 2.74 with sigma of 0.02
 C262-C263
 1.54 with sigma of 0.02
 C262-Au38
 3.1 with sigma of 0.02
 C262-C261
 1.2 with sigma of 0.02
 Au38-C261
 1.89 with sigma of 0.02
 Au45-C201
 1.89 with sigma of 0.02
 C201-C202
 1.2 with sigma of 0.02
 Au45-C202
 3.1 with sigma of 0.02
 C203-C202
 1.54 with sigma of 0.02
 C201-C203
 2.74 with sigma of 0.02
 C212-C213
 1.54 with sigma of 0.02
 C211-C213
 2.74 with sigma of 0.02
 C212-C218
 2.54 with sigma of 0.02
 C212-C214
 2.54 with sigma of 0.02
 Au48-C213
 4.66 with sigma of 0.02
 F21-C217
 1.36 with sigma of 0.02
 C218-F21
 2.36 with sigma of 0.02
 C216-F21
 2.36 with sigma of 0.02
 C22-C23
 1.46 with sigma of 0.02
 C22-Au46
 3.1 with sigma of 0.02
 C24-C22
 2.51 with sigma of 0.02
 C22-C28
 2.51 with sigma of 0.02
 Au46-C21
 1.89 with sigma of 0.02
 C22-C21
 1.2 with sigma of 0.02
 C21-C23
 2.7 with sigma of 0.02
 Au23-C21
 2.317 with sigma of 0.02
 C73-C72
 1.46 with sigma of 0.02
 Au40-C72
 3.1 with sigma of 0.02
 Au40-C71
 1.89 with sigma of 0.02
 C72-C71
 1.2 with sigma of 0.02
 C73-C71
 2.76 with sigma of 0.02
 Au17-C71
 2.32 with sigma of 0.02
3. Restrained planarity
 F6, C61, C62, C63, C64, C65, C66, C67, C68
 with sigma of 0.1
 F26, C261, C262, C263, C264, C265, C266, C267, C268
 with sigma of 0.1
 F19, C191, C192, C193, C194, C195, C196, C197, C198
 with sigma of 0.1
 F22, C221, C222, C223, C224, C225, C226, C227, C228
 with sigma of 0.1
 F21, C211, C212, C213, C214, C215, C216, C217, C218
 with sigma of 0.1
 F2, C21, C22, C23, C24, C26, C27, C28
 with sigma of 0.1
4. Uiso/Uaniso restraints and constraints
F20 \\sim C207 \\sim C205 \\sim C206 \\sim C204 \\sim C203 \\sim C208 \\sim
C202 \\sim C201 \\sim Au45 \\sim Au19: within 2A with sigma of 0.001 and sigma
for terminal atoms of 0.002 within 2A
F22 \\sim C225 \\sim C226 \\sim C227 \\sim C224 \\sim C228 \\sim C223 \\sim
C222 \\sim C221 \\sim Au48 \\sim Au49: within 2A with sigma of 0.001 and sigma
for terminal atoms of 0.002 within 2A
F6 \\sim C63 \\sim C68 \\sim C67 \\sim C66 \\sim C65 \\sim C64 \\sim C62 \\sim
C61 \\sim Au39 \\sim Au31: within 2A with sigma of 0.001 and sigma for terminal
atoms of 0.002 within 2A
F26 \\sim C263 \\sim C264 \\sim C265 \\sim C266 \\sim C267 \\sim C268 \\sim
C262 \\sim C261 \\sim Au14 \\sim Au38: within 2A with sigma of 0.001 and sigma
for terminal atoms of 0.002 within 2A
F16 \\sim C162 \\sim C163 \\sim C168 \\sim C167 \\sim C166 \\sim C165 \\sim
C164 \\sim C161 \\sim Au43 \\sim Au21: within 2A with sigma of 0.001 and sigma
for terminal atoms of 0.002 within 2A
F25 \\sim C253 \\sim C254 \\sim C255 \\sim C256 \\sim C257 \\sim C258 \\sim
C252 \\sim C251 \\sim Au29 \\sim Au42: within 2A with sigma of 0.001 and sigma
for terminal atoms of 0.002 within 2A
F3 \\sim C33 \\sim C38 \\sim C37 \\sim C36 \\sim C35 \\sim C34 \\sim C32 \\sim
C31 \\sim Au47 \\sim Au50: within 2A with sigma of 0.001 and sigma for terminal
atoms of 0.002 within 2A
C41 \\sim Au47 \\sim Au30 \\sim C42 \\sim C43 \\sim C48 \\sim C47 \\sim C46
\\sim C45 \\sim C44 \\sim F4: within 2A with sigma of 0.001 and sigma for
terminal atoms of 0.002 within 2A
F5 \\sim C53 \\sim C54 \\sim C55 \\sim C56 \\sim C57 \\sim C58 \\sim C52 \\sim
C51 \\sim Au39 \\sim Au13: within 2A with sigma of 0.001 and sigma for terminal
atoms of 0.002 within 2A
F12 \\sim C128 \\sim C127 \\sim C126 \\sim C125 \\sim C124 \\sim C122 \\sim
C123 \\sim C121 \\sim Au35 \\sim Au36: within 2A with sigma of 0.001 and sigma
for terminal atoms of 0.002 within 2A
F19 \\sim C193 \\sim C198 \\sim C197 \\sim C196 \\sim C195 \\sim C194 \\sim
C192 \\sim C191 \\sim Au45 \\sim Au25: within 2A with sigma of 0.001 and sigma
for terminal atoms of 0.002 within 2A
F24 \\sim C243 \\sim C244 \\sim C245 \\sim C246 \\sim C247 \\sim C248 \\sim
C242 \\sim C241 \\sim Au28 \\sim Au42: within 2A with sigma of 0.001 and sigma
for terminal atoms of 0.002 within 2A
F21 \\sim C218 \\sim C217 \\sim C216 \\sim C215 \\sim C214 \\sim C213 \\sim
C212 \\sim C211 \\sim Au18 \\sim Au48: within 2A with sigma of 0.001 and sigma
for terminal atoms of 0.002 within 2A
Au40 \\sim C81 \\sim C82 \\sim Au15 \\sim C83 \\sim C84 \\sim C85 \\sim C86
\\sim C87 \\sim C88 \\sim F8: within 2A with sigma of 0.001 and sigma for
terminal atoms of 0.002 within 2A
Au37 \\sim C141 \\sim C142 \\sim Au26 \\sim C143 \\sim C144 \\sim C145 \\sim
C146 \\sim C147 \\sim C148 \\sim F14: within 2A with sigma of 0.001 and sigma
for terminal atoms of 0.002 within 2A
F8 \\sim C85 \\sim C86 \\sim C87 \\sim C88 \\sim C83 \\sim C84 \\sim C82 \\sim
C81 \\sim Au40 \\sim Au15: within 2A with sigma of 0.001 and sigma for terminal
atoms of 0.002 within 2A
Au49 \\sim C231 \\sim C232 \\sim Au33 \\sim F23 \\sim C233 \\sim C238 \\sim
C237 \\sim C236 \\sim C235 \\sim C234: within 2A with sigma of 0.001 and sigma
for terminal atoms of 0.002 within 2A
F11 \\sim C115 \\sim C116 \\sim C117 \\sim C113 \\sim C118 \\sim C114 \\sim
C112 \\sim C111 \\sim Au36 \\sim Au34: within 2A with sigma of 0.001 and sigma
for terminal atoms of 0.002 within 2A
F10 \\sim C103 \\sim C108 \\sim C107 \\sim C106 \\sim C105 \\sim C104 \\sim
C102 \\sim C101 \\sim Au41 \\sim Au32: within 2A with sigma of 0.001 and sigma
for terminal atoms of 0.002 within 2A
F9 \\sim C92 \\sim C93 \\sim C98 \\sim C97 \\sim C96 \\sim C95 \\sim C94 \\sim
C91 \\sim Au16 \\sim Au41: within 2A with sigma of 0.001 and sigma for terminal
atoms of 0.002 within 2A
F15 \\sim C153 \\sim C154 \\sim C155 \\sim C156 \\sim C157 \\sim C158 \\sim
C152 \\sim C151 \\sim Au43 \\sim Au27: within 2A with sigma of 0.001 and sigma
for terminal atoms of 0.002 within 2A
F1 \\sim C12 \\sim C13 \\sim C18 \\sim C17 \\sim C16 \\sim C15 \\sim C14 \\sim
C11 \\sim Au46 \\sim Au24: within 2A with sigma of 0.001 and sigma for terminal
atoms of 0.002 within 2A
F13 \\sim C138 \\sim C137 \\sim C136 \\sim C135 \\sim C134 \\sim C133 \\sim
C132 \\sim C131 \\sim Au37 \\sim Au38: within 2A with sigma of 0.001 and sigma
for terminal atoms of 0.002 within 2A
F17 \\sim C176 \\sim C177 \\sim C178 \\sim C173 \\sim C174 \\sim C175 \\sim
C172 \\sim Au22 \\sim Au44 \\sim C171: within 2A with sigma of 0.001 and sigma
for terminal atoms of 0.002 within 2A
F18 \\sim C183 \\sim C184 \\sim C185 \\sim C186 \\sim C187 \\sim C188 \\sim
C182 \\sim C181 \\sim Au20 \\sim Au44: within 2A with sigma of 0.001 and sigma
for terminal atoms of 0.002 within 2A
F2 \\sim C27 \\sim C26 \\sim C25 \\sim C24 \\sim C23 \\sim C28 \\sim C22 \\sim
C21 \\sim Au46 \\sim Au23: within 2A with sigma of 0.001 and sigma for terminal
atoms of 0.002 within 2A
Au40 \\sim C71 \\sim C72 \\sim Au17 \\sim C73 \\sim C74 \\sim C75 \\sim C76
\\sim C77 \\sim C78 \\sim F7: within 2A with sigma of 0.001 and sigma for
terminal atoms of 0.002 within 2A
5.a Aromatic/amide H refined with riding coordinates:
 C18(H18), C16(H16), C15(H15), C14(H14), C28(H28), C26(H26), C25(H25),
 C24(H24), C38(H38), C36(H36), C35(H35), C34(H34), C48(H48), C47(H47), C46(H46),
  C44(H44), C54(H54), C56(H56), C57(H57), C58(H58), C68(H68), C66(H66),
 C65(H65), C64(H64), C74(H74), C75(H75), C76(H76), C78(H78), C84(H84), C85(H85),
  C86(H86), C88(H88), C98(H98), C96(H96), C95(H95), C94(H94), C108(H108),
 C106(H106), C105(H105), C104(H104), C114(H114), C115(H115), C116(H116),
 C118(H118), C128(H128), C126(H126), C125(H125), C124(H124), C138(H138),
 C136(H136), C135(H135), C134(H134), C148(H148), C146(H146), C145(H145),
 C144(H144), C154(H154), C155(H155), C156(H156), C158(H158), C168(H168),
 C166(H166), C165(H165), C164(H164), C174(H174), C175(H175), C176(H176),
 C178(H178), C184(H184), C185(H185), C186(H186), C188(H188), C198(H198),
 C196(H196), C195(H195), C194(H194), C208(H208), C206(H206), C205(H205),
 C204(H204), C218(H218), C216(H216), C215(H215), C214(H214), C224(H224),
 C225(H225), C226(H226), C228(H228), C238(H238), C236(H236), C235(H235),
 C234(H234), C244(H244), C245(H245), C246(H246), C248(H248), C254(H254),
 C255(H255), C256(H256), C258(H258), C264(H264), C265(H265), C266(H266),
 C268(H268)
5.b Fitted hexagon refined as free rotating group:
 C13(C18,C17,C16,C15,C14), C23(C28,C27,C26,C25,C24), C33(C38,C37,C36,C35,C34),
 C43(C48,C47,C46,C45,C44), C53(C54,C55,C56,C57,C58), C63(C68,C67,C66,C65,C64),
 C73(C74,C75,C76,C77,C78), C83(C84,C85,C86,C87,C88), C93(C98,C97,C96,C95,C94),
 C103(C108,C107,C106,C105,C104), C113(C114,C115,C116,C117,C118), C123(C128,C127,
 C126,C125,C124), C133(C138,C137,C136,C135,C134), C143(C148,C147,C146,C145,
 C144), C153(C154,C155,C156,C157,C158), C163(C168,C167,C166,C165,C164),
 C173(C174,C175,C176,C177,C178), C183(C184,C185,C186,C187,C188), C193(C198,C197,
 C196,C195,C194), C203(C208,C207,C206,C205,C204), C213(C218,C217,C216,C215,
 C214), C223(C224,C225,C226,C227,C228), C233(C238,C237,C236,C235,C234),
 C243(C244,C245,C246,C247,C248), C253(C254,C255,C256,C257,C258), C263(C264,C265,
 C266,C267,C268)
;
_olex2_submission_special_instructions 'No special instructions were received'
_oxdiff_exptl_absorpt_empirical_details
;
Empirical correction (ABSPACK) includes:
- Absorption correction using spherical harmonics
- Frame scaling
;
_oxdiff_exptl_absorpt_empirical_full_max 2.607
_oxdiff_exptl_absorpt_empirical_full_min 0.665

loop_
_space_group_symop_operation_xyz
'x, y, z'
'-x+1/2, y+1/2, -z+1/2'
'-x, -y, -z'
'x-1/2, -y-1/2, z-1/2'

loop_
_atom_site_label
_atom_site_type_symbol
_atom_site_fract_x
_atom_site_fract_y
_atom_site_fract_z
_atom_site_U_iso_or_equiv
_atom_site_adp_type
_atom_site_occupancy
_atom_site_site_symmetry_order
_atom_site_calc_flag
_atom_site_refinement_flags_posn
_atom_site_refinement_flags_adp
_atom_site_refinement_flags_occupancy
_atom_site_disorder_assembly
_atom_site_disorder_group
Au1 Au 0.63560(9) 0.23025(4) 0.68700(6) 0.0589(4) Uani 1 1 d . . . . .
Au2 Au 0.54892(9) 0.23628(4) 0.61699(6) 0.0594(4) Uani 1 1 d . . . . .
Au3 Au 0.57585(9) 0.29734(4) 0.66478(5) 0.0569(4) Uani 1 1 d . . . . .
Au4 Au 0.57636(9) 0.27417(4) 0.74496(5) 0.0568(4) Uani 1 1 d . . . . .
Au5 Au 0.53986(9) 0.20149(4) 0.74472(6) 0.0591(4) Uani 1 1 d . . . . .
Au6 Au 0.52693(10) 0.17046(4) 0.66631(6) 0.0621(4) Uani 1 1 d . . . . .
Au7 Au 0.44066(9) 0.29042(4) 0.61889(6) 0.0588(4) Uani 1 1 d . . . . .
Au8 Au 0.46298(9) 0.35251(4) 0.67420(6) 0.0604(4) Uani 1 1 d . . . . .
Au9 Au 0.44965(9) 0.31695(4) 0.74856(6) 0.0599(4) Uani 1 1 d . . . . .
Au10 Au 0.41166(9) 0.24410(4) 0.74075(6) 0.0602(4) Uani 1 1 d . . . . .
Au11 Au 0.41311(9) 0.22648(4) 0.65783(6) 0.0605(4) Uani 1 1 d . . . . .
Au12 Au 0.35174(9) 0.29113(4) 0.68602(6) 0.0593(4) Uani 1 1 d . . . . .
Au13 Au 0.29117(10) 0.27145(5) 0.61220(6) 0.0686(5) Uani 1 1 d . . . . .
Au14 Au 0.31687(10) 0.33935(5) 0.62750(6) 0.0687(5) Uani 1 1 d . . . . .
Au15 Au 0.32798(9) 0.35661(4) 0.71753(6) 0.0659(4) Uani 1 1 d . . . . .
Au16 Au 0.29956(9) 0.29258(5) 0.76309(6) 0.0647(4) Uani 1 1 d . . . . .
Au17 Au 0.27679(10) 0.22683(5) 0.69473(7) 0.0744(5) Uani 1 1 d D . . . .
Au18 Au 0.66951(11) 0.18637(4) 0.62359(7) 0.0717(5) Uani 1 1 d . . . . .
Au19 Au 0.69930(10) 0.25518(4) 0.61805(6) 0.0633(4) Uani 1 1 d . . . . .
Au20 Au 0.71210(9) 0.29252(4) 0.70610(6) 0.0620(4) Uani 1 1 d . . . . .
Au21 Au 0.68893(9) 0.22466(4) 0.76511(6) 0.0635(4) Uani 1 1 d . . . . .
Au22 Au 0.66222(10) 0.16336(4) 0.71196(7) 0.0689(5) Uani 1 1 d . . . . .
Au23 Au 0.52539(11) 0.17015(4) 0.58323(6) 0.0696(5) Uani 1 1 d D . . . .
Au24 Au 0.57533(10) 0.30354(4) 0.58289(6) 0.0621(4) Uani 1 1 d . . . . .
Au25 Au 0.59318(10) 0.36448(4) 0.63237(6) 0.0651(4) Uani 1 1 d . . . . .
Au26 Au 0.60219(9) 0.34323(4) 0.72904(6) 0.0603(4) Uani 1 1 d . . . . .
Au27 Au 0.56149(10) 0.31918(5) 0.80845(6) 0.0653(4) Uani 1 1 d . . . . .
Au28 Au 0.53169(10) 0.13153(4) 0.73674(6) 0.0680(5) Uani 1 1 d . . . . .
Au29 Au 0.56238(10) 0.23996(5) 0.81614(6) 0.0639(4) Uani 1 1 d . . . . .
Au30 Au 0.45983(11) 0.35820(4) 0.59169(6) 0.0675(5) Uani 1 1 d . . . . .
Au31 Au 0.39461(11) 0.16071(5) 0.62235(6) 0.0693(5) Uani 1 1 d . . . . .
Au32 Au 0.42739(10) 0.19587(5) 0.80027(6) 0.0677(5) Uani 1 1 d . . . . .
Au33 Au 0.38893(10) 0.17635(4) 0.71780(6) 0.0653(4) Uani 1 1 d . . . . .
Au34 Au 0.42495(10) 0.27484(5) 0.81534(6) 0.0677(5) Uani 1 1 d . . . . .
Au35 Au 0.45953(10) 0.38770(4) 0.74610(7) 0.0681(5) Uani 1 1 d . . . . .
Au36 Au 0.42898(11) 0.35887(5) 0.83611(7) 0.0756(5) Uani 1 1 d . U . . .
Au37 Au 0.55259(11) 0.41931(5) 0.68829(7) 0.0763(5) Uani 1 1 d . U . . .
Au38 Au 0.37195(14) 0.41381(6) 0.63656(8) 0.0890(6) Uani 1 1 d D U . . .
Au39 Au 0.24982(12) 0.18976(6) 0.59412(7) 0.0799(5) Uani 1 1 d D U . . .
Au40 Au 0.18168(9) 0.30351(5) 0.70209(7) 0.0704(5) Uani 1 1 d D U . . .
Au41 Au 0.27380(11) 0.23545(5) 0.82583(7) 0.0769(5) Uani 1 1 d . . . . .
Au42 Au 0.55905(11) 0.15668(5) 0.83252(7) 0.0723(5) Uani 1 1 d . U . . .
Au43 Au 0.71162(11) 0.27775(5) 0.83628(6) 0.0723(5) Uani 1 1 d . U . . .
Au44 Au 0.80782(9) 0.21577(4) 0.70535(7) 0.0668(5) Uani 1 1 d . U . . .
Au45 Au 0.73997(10) 0.33858(5) 0.60875(7) 0.0706(5) Uani 1 1 d D U . . .
Au46 Au 0.59271(13) 0.23463(5) 0.52516(6) 0.0754(5) Uani 1 1 d D U . . .
Au47 Au 0.40394(14) 0.29916(5) 0.52456(7) 0.0839(6) Uani 1 1 d . . . . .
Au48 Au 0.62409(14) 0.11546(5) 0.62008(7) 0.0857(6) Uani 1 1 d D U . . .
Au49 Au 0.45122(13) 0.10141(5) 0.66984(7) 0.0808(5) Uani 1 1 d . U . . .
Au50 Au 0.41315(11) 0.22430(4) 0.57584(6) 0.0669(5) Uani 1 1 d . . . . .
F1 F 0.8245(16) 0.3956(6) 0.5034(8) 0.0793(17) Uani 1 1 d . U . . .
F2 F 0.4690(16) 0.0379(6) 0.5225(8) 0.0811(17) Uani 1 1 d . U . . .
F3 F 0.3322(17) 0.0938(8) 0.4922(9) 0.093(4) Uani 1 1 d . U . . .
F4 F 0.2570(18) 0.4824(9) 0.5033(14) 0.135(5) Uani 1 1 d D U . . .
F5 F 0.2015(15) 0.3681(7) 0.4921(9) 0.0838(17) Uani 1 1 d . U . . .
F6 F 0.277(3) 0.0044(11) 0.6773(15) 0.196(5) Uani 1 1 d D U . . .
F7 F 0.1345(12) 0.1007(6) 0.6624(8) 0.0735(17) Uani 1 1 d . U . . .
F8 F 0.0834(18) 0.4853(8) 0.6636(12) 0.106(4) Uani 1 1 d . U . . .
F9 F 0.2400(18) 0.4285(9) 0.8393(13) 0.117(4) Uani 1 1 d . U . . .
F10 F 0.458(2) 0.0970(12) 0.9545(14) 0.134(4) Uani 1 1 d . U . . .
F11 F 0.3715(14) 0.1895(7) 0.9689(9) 0.0803(17) Uani 1 1 d . U . . .
F12 F 0.5143(15) 0.5353(7) 0.7209(9) 0.0801(17) Uani 1 1 d . U . . .
F13 F 0.4385(15) 0.5868(6) 0.6085(9) 0.0808(17) Uani 1 1 d . U . . .
F14 F 0.8881(15) 0.3375(6) 0.8248(9) 0.0805(17) Uani 1 1 d . U . . .
F15 F 0.6328(14) 0.4372(7) 0.9659(8) 0.0775(17) Uani 1 1 d . U . . .
F16 F 0.7534(16) 0.0824(8) 0.8089(11) 0.100(4) Uani 1 1 d . U . . .
F17 F 0.8850(13) 0.0390(6) 0.6325(8) 0.0719(17) Uani 1 1 d . U . . .
F18 F 0.8441(12) 0.4201(6) 0.6821(8) 0.069(3) Uani 1 1 d . U . . .
F19 F 0.608(2) 0.5287(8) 0.5729(12) 0.116(4) Uani 1 1 d . U . . .
F20 F 0.9325(14) 0.1498(6) 0.5974(9) 0.0767(17) Uani 1 1 d . U . . .
F21 F 0.9456(14) 0.0632(5) 0.5043(8) 0.0922(17) Uani 1 1 d D U . . .
F22 F 0.7905(16) 0.0197(6) 0.5433(9) 0.0855(17) Uani 1 1 d . U . . .
F23 F 0.1097(16) 0.1722(6) 0.8025(9) 0.0828(17) Uani 1 1 d . U . . .
F24 F 0.4875(14) -0.0132(6) 0.7013(8) 0.0769(17) Uani 1 1 d . U . . .
F25 F 0.5588(14) 0.3278(6) 0.9656(8) 0.0764(17) Uani 1 1 d . U . . .
F26 F -0.0182(14) 0.3252(6) 0.6020(9) 0.0939(17) Uani 1 1 d D U . . .
C11 C 0.618(3) 0.2832(12) 0.5235(15) 0.0760(8) Uani 1 1 d . U . . .
C12 C 0.630(3) 0.3138(12) 0.5217(15) 0.0766(9) Uani 1 1 d . U . . .
C13 C 0.6582(17) 0.3499(5) 0.5112(10) 0.0772(11) Uani 1 1 d G U . . .
C18 C 0.7359(16) 0.3570(6) 0.5121(10) 0.0775(12) Uani 1 1 d G U . . .
H18 H 0.7714 0.3392 0.5182 0.093 Uiso 1 1 calc R U . . .
C17 C 0.7615(13) 0.3902(7) 0.5040(10) 0.0778(13) Uani 1 1 d G U . . .
C16 C 0.7094(17) 0.4163(5) 0.4950(10) 0.0777(13) Uani 1 1 d G U . . .
H16 H 0.7269 0.4389 0.4895 0.093 Uiso 1 1 calc R U . . .
C15 C 0.6318(16) 0.4092(6) 0.4942(10) 0.0776(13) Uani 1 1 d G U . . .
H15 H 0.5962 0.4270 0.4880 0.093 Uiso 1 1 calc R U . . .
C14 C 0.6061(13) 0.3760(7) 0.5023(10) 0.0774(12) Uani 1 1 d G U . . .
H14 H 0.5531 0.3712 0.5017 0.093 Uiso 1 1 calc R U . . .
C21 C 0.576(2) 0.1860(4) 0.5216(7) 0.0764(8) Uani 1 1 d D U . . .
C22 C 0.5610(19) 0.1555(3) 0.5192(9) 0.0774(9) Uani 1 1 d D U . . .
C23 C 0.5649(15) 0.1177(4) 0.5090(9) 0.0783(11) Uani 1 1 d DG U . . .
C28 C 0.5063(14) 0.0958(5) 0.5203(9) 0.0789(12) Uani 1 1 d DG U . . .
H28 H 0.4649 0.1046 0.5352 0.095 Uiso 1 1 calc R U . . .
C27 C 0.5083(16) 0.0611(5) 0.5098(9) 0.0793(13) Uani 1 1 d G U . . .
C26 C 0.5689(18) 0.0483(4) 0.4879(10) 0.0792(13) Uani 1 1 d G U . . .
H26 H 0.5703 0.0245 0.4808 0.095 Uiso 1 1 calc R U . . .
C25 C 0.6275(16) 0.0701(6) 0.4766(9) 0.0790(13) Uani 1 1 d G U . . .
H25 H 0.6689 0.0614 0.4617 0.095 Uiso 1 1 calc R U . . .
C24 C 0.6255(14) 0.1049(5) 0.4871(10) 0.0787(12) Uani 1 1 d DG U . . .
H24 H 0.6655 0.1198 0.4794 0.094 Uiso 1 1 calc R U . . .
C31 C 0.392(3) 0.2482(15) 0.5159(18) 0.093(4) Uani 1 1 d . U . . .
C32 C 0.382(3) 0.2165(15) 0.5083(18) 0.093(4) Uani 1 1 d . U . . .
C33 C 0.365(2) 0.1868(8) 0.4833(10) 0.093(4) Uani 1 1 d G U . . .
C38 C 0.358(2) 0.1540(9) 0.4999(8) 0.093(4) Uani 1 1 d G U . . .
H38 H 0.3690 0.1504 0.5279 0.111 Uiso 1 1 calc R U . . .
C37 C 0.333(2) 0.1267(7) 0.4756(11) 0.093(4) Uani 1 1 d G U . . .
C36 C 0.317(2) 0.1320(8) 0.4346(10) 0.093(4) Uani 1 1 d G U . . .
H36 H 0.3002 0.1133 0.4180 0.111 Uiso 1 1 calc R U . . .
C35 C 0.324(2) 0.1648(9) 0.4180(8) 0.093(4) Uani 1 1 d G U . . .
H35 H 0.3128 0.1685 0.3900 0.111 Uiso 1 1 calc R U . . .
C34 C 0.348(2) 0.1922(7) 0.4423(11) 0.093(4) Uani 1 1 d G U . . .
H34 H 0.3535 0.2146 0.4309 0.111 Uiso 1 1 calc R U . . .
C41 C 0.408(5) 0.352(2) 0.528(3) 0.134(4) Uani 1 1 d . U . . .
C42 C 0.413(5) 0.384(2) 0.531(3) 0.134(4) Uani 1 1 d . U . . .
C43 C 0.401(3) 0.4184(9) 0.5292(17) 0.134(4) Uani 1 1 d G U . . .
C48 C 0.461(2) 0.4395(12) 0.5409(17) 0.134(4) Uani 1 1 d G U . . .
H48 H 0.5081 0.4296 0.5500 0.161 Uiso 1 1 calc R U . . .
C47 C 0.4533(19) 0.4752(11) 0.5392(17) 0.134(4) Uani 1 1 d G U . . .
H47 H 0.4948 0.4896 0.5471 0.161 Uiso 1 1 calc R U . . .
C46 C 0.385(2) 0.4897(8) 0.5258(17) 0.134(4) Uani 1 1 d DG U . . .
H46 H 0.3794 0.5141 0.5246 0.161 Uiso 1 1 calc R U . . .
C45 C 0.3242(19) 0.4685(8) 0.5142(17) 0.134(4) Uani 1 1 d DG U . . .
C44 C 0.332(2) 0.4329(7) 0.5159(17) 0.134(4) Uani 1 1 d DG U . . .
H44 H 0.2907 0.4184 0.5079 0.161 Uiso 1 1 calc R U . . .
C51 C 0.214(3) 0.2347(6) 0.5819(15) 0.0806(8) Uani 1 1 d D U . . .
C52 C 0.198(2) 0.2629(6) 0.5680(14) 0.0813(10) Uani 1 1 d D U . . .
C53 C 0.1574(16) 0.2905(7) 0.5412(10) 0.0819(11) Uani 1 1 d DG U . . .
C54 C 0.1978(12) 0.3190(7) 0.5280(10) 0.0822(12) Uani 1 1 d G U . . .
H54 H 0.2489 0.3226 0.5373 0.099 Uiso 1 1 calc R U . . .
C55 C 0.1636(16) 0.3423(7) 0.5012(10) 0.0825(13) Uani 1 1 d G U . . .
C56 C 0.0889(16) 0.3371(7) 0.4876(9) 0.0824(13) Uani 1 1 d G U . . .
H56 H 0.0655 0.3530 0.4693 0.099 Uiso 1 1 calc R U . . .
C57 C 0.0485(13) 0.3085(8) 0.5008(10) 0.0823(13) Uani 1 1 d G U . . .
H57 H -0.0026 0.3049 0.4916 0.099 Uiso 1 1 calc R U . . .
C58 C 0.0827(15) 0.2852(6) 0.5277(10) 0.0821(12) Uani 1 1 d G U . . .
H58 H 0.0551 0.2657 0.5367 0.099 Uiso 1 1 calc R U . . .
C61 C 0.282(5) 0.140(2) 0.603(4) 0.196(5) Uani 1 1 d . U . . .
C62 C 0.291(4) 0.107(2) 0.603(4) 0.196(5) Uani 1 1 d . U . . .
C63 C 0.302(3) 0.0728(10) 0.603(2) 0.196(5) Uani 1 1 d G U . . .
C68 C 0.285(2) 0.0567(15) 0.6390(17) 0.196(5) Uani 1 1 d G U . . .
H68 H 0.2672 0.0699 0.6612 0.235 Uiso 1 1 calc R U . . .
C67 C 0.293(3) 0.0211(15) 0.6429(15) 0.196(5) Uani 1 1 d DG U . . .
C66 C 0.318(3) 0.0017(10) 0.610(2) 0.196(5) Uani 1 1 d G U . . .
H66 H 0.3237 -0.0226 0.6130 0.235 Uiso 1 1 calc R U . . .
C65 C 0.335(4) 0.0178(14) 0.5740(17) 0.196(5) Uani 1 1 d G U . . .
H65 H 0.3526 0.0046 0.5518 0.235 Uiso 1 1 calc R U . . .
C64 C 0.327(4) 0.0534(15) 0.5701(16) 0.196(5) Uani 1 1 d G U . . .
H64 H 0.3388 0.0644 0.5453 0.235 Uiso 1 1 calc R U . . .
C71 C 0.1614(11) 0.2554(4) 0.7001(15) 0.0710(7) Uani 1 1 d D U . . .
C72 C 0.149(2) 0.2243(4) 0.6955(16) 0.0714(9) Uani 1 1 d D U . . .
C73 C 0.1085(13) 0.1898(4) 0.6909(11) 0.0720(11) Uani 1 1 d DG U . . .
C74 C 0.0321(13) 0.1889(5) 0.7010(10) 0.0722(12) Uani 1 1 d G U . . .
H74 H 0.0080 0.2091 0.7107 0.087 Uiso 1 1 calc R U . . .
C75 C -0.0091(10) 0.1584(6) 0.6969(10) 0.0724(12) Uani 1 1 d G U . . .
H75 H -0.0613 0.1578 0.7038 0.087 Uiso 1 1 calc R U . . .
C76 C 0.0262(12) 0.1288(5) 0.6827(11) 0.0725(13) Uani 1 1 d G U . . .
H76 H -0.0020 0.1079 0.6799 0.087 Uiso 1 1 calc R U . . .
C77 C 0.1026(13) 0.1297(5) 0.6726(10) 0.0725(12) Uani 1 1 d G U . . .
C78 C 0.1438(10) 0.1602(6) 0.6768(10) 0.0722(12) Uani 1 1 d G U . . .
H78 H 0.1961 0.1608 0.6699 0.087 Uiso 1 1 calc R U . . .
C81 C 0.201(3) 0.3549(15) 0.709(2) 0.105(4) Uani 1 1 d . U . . .
C82 C 0.219(3) 0.3843(15) 0.714(2) 0.105(4) Uani 1 1 d . U . . .
C83 C 0.210(2) 0.4224(6) 0.7108(14) 0.105(4) Uani 1 1 d G U . . .
C84 C 0.2597(19) 0.4440(9) 0.7319(14) 0.105(4) Uani 1 1 d G U . . .
H84 H 0.3028 0.4347 0.7461 0.126 Uiso 1 1 calc R U . . .
C85 C 0.247(2) 0.4794(8) 0.7323(14) 0.105(4) Uani 1 1 d G U . . .
H85 H 0.2811 0.4942 0.7467 0.126 Uiso 1 1 calc R U . . .
C86 C 0.184(2) 0.4931(6) 0.7117(14) 0.105(4) Uani 1 1 d G U . . .
H86 H 0.1750 0.5173 0.7119 0.126 Uiso 1 1 calc R U . . .
C87 C 0.134(2) 0.4714(9) 0.6906(14) 0.105(4) Uani 1 1 d G U . . .
C88 C 0.147(2) 0.4361(8) 0.6901(14) 0.105(4) Uani 1 1 d G U . . .
H88 H 0.1125 0.4212 0.6757 0.126 Uiso 1 1 calc R U . . .
C91 C 0.228(3) 0.2825(18) 0.815(2) 0.117(4) Uani 1 1 d . U . . .
C92 C 0.204(3) 0.3119(18) 0.815(2) 0.117(4) Uani 1 1 d . U . . .
C93 C 0.173(2) 0.3449(8) 0.8128(16) 0.117(4) Uani 1 1 d G U . . .
C98 C 0.2205(18) 0.3704(11) 0.8290(16) 0.117(4) Uani 1 1 d G U . . .
H98 H 0.2697 0.3645 0.8395 0.141 Uiso 1 1 calc R U . . .
C97 C 0.196(2) 0.4045(10) 0.8299(16) 0.117(4) Uani 1 1 d G U . . .
C96 C 0.124(2) 0.4131(8) 0.8145(16) 0.117(4) Uani 1 1 d G U . . .
H96 H 0.1072 0.4364 0.8151 0.141 Uiso 1 1 calc R U . . .
C95 C 0.0765(18) 0.3876(11) 0.7983(16) 0.117(4) Uani 1 1 d G U . . .
H95 H 0.0273 0.3935 0.7879 0.141 Uiso 1 1 calc R U . . .
C94 C 0.101(2) 0.3535(9) 0.7975(16) 0.117(4) Uani 1 1 d G U . . .
H94 H 0.0687 0.3361 0.7865 0.140 Uiso 1 1 calc R U . . .
C101 C 0.327(4) 0.190(2) 0.839(3) 0.133(4) Uani 1 1 d . U . . .
C102 C 0.357(4) 0.163(2) 0.851(3) 0.133(4) Uani 1 1 d . U . . .
C103 C 0.382(2) 0.1318(12) 0.8669(17) 0.133(4) Uani 1 1 d G U . . .
C108 C 0.406(3) 0.1288(13) 0.9072(16) 0.133(4) Uani 1 1 d G U . . .
H108 H 0.4062 0.1485 0.9244 0.160 Uiso 1 1 calc R U . . .
C107 C 0.431(3) 0.0971(15) 0.9222(12) 0.133(4) Uani 1 1 d G U . . .
C106 C 0.431(2) 0.0684(12) 0.8969(16) 0.133(4) Uani 1 1 d G U . . .
H106 H 0.4482 0.0467 0.9072 0.160 Uiso 1 1 calc R U . . .
C105 C 0.407(3) 0.0714(12) 0.8567(15) 0.133(4) Uani 1 1 d G U . . .
H105 H 0.4068 0.0517 0.8394 0.160 Uiso 1 1 calc R U . . .
C104 C 0.382(2) 0.1030(15) 0.8416(12) 0.133(4) Uani 1 1 d G U . . .
H104 H 0.3652 0.1051 0.8141 0.160 Uiso 1 1 calc R U . . .
C111 C 0.407(3) 0.3170(12) 0.8585(16) 0.0765(8) Uani 1 1 d . U . . .
C112 C 0.391(3) 0.2916(12) 0.8823(16) 0.0775(9) Uani 1 1 d . U . . .
C113 C 0.3530(17) 0.2681(7) 0.9144(9) 0.0783(11) Uani 1 1 d G U . . .
C114 C 0.2945(17) 0.2846(6) 0.9344(10) 0.0787(12) Uani 1 1 d G U . . .
H114 H 0.2765 0.3064 0.9251 0.094 Uiso 1 1 calc R U . . .
C115 C 0.2622(15) 0.2693(7) 0.9681(9) 0.0789(13) Uani 1 1 d G U . . .
H115 H 0.2222 0.2806 0.9818 0.095 Uiso 1 1 calc R U . . .
C116 C 0.2885(17) 0.2374(7) 0.9818(9) 0.0791(13) Uani 1 1 d G U . . .
H116 H 0.2665 0.2269 1.0048 0.095 Uiso 1 1 calc R U . . .
C117 C 0.3471(17) 0.2208(6) 0.9618(10) 0.0791(13) Uani 1 1 d G U . . .
C118 C 0.3793(16) 0.2362(7) 0.9281(10) 0.0787(12) Uani 1 1 d G U . . .
H118 H 0.4193 0.2249 0.9144 0.094 Uiso 1 1 calc R U . . .
C121 C 0.436(3) 0.4045(12) 0.8096(16) 0.0764(8) Uani 1 1 d . U . . .
C122 C 0.451(3) 0.4323(12) 0.7932(16) 0.0772(9) Uani 1 1 d . U . . .
C123 C 0.4531(18) 0.4696(5) 0.7884(10) 0.0780(11) Uani 1 1 d G U . . .
C128 C 0.4894(17) 0.4858(7) 0.7566(9) 0.0785(12) Uani 1 1 d G U . . .
H128 H 0.5164 0.4725 0.7374 0.094 Uiso 1 1 calc R U . . .
C127 C 0.4863(17) 0.5215(7) 0.7528(9) 0.0788(13) Uani 1 1 d G U . . .
C126 C 0.4468(18) 0.5410(5) 0.7808(10) 0.0788(13) Uani 1 1 d G U . . .
H126 H 0.4447 0.5654 0.7782 0.095 Uiso 1 1 calc R U . . .
C125 C 0.4104(17) 0.5248(7) 0.8126(9) 0.0786(13) Uani 1 1 d G U . . .
H125 H 0.3834 0.5381 0.8318 0.094 Uiso 1 1 calc R U . . .
C124 C 0.4136(17) 0.4891(7) 0.8164(8) 0.0784(12) Uani 1 1 d G U . . .
H124 H 0.3887 0.4780 0.8382 0.094 Uiso 1 1 calc R U . . .
C131 C 0.474(3) 0.4433(11) 0.6594(17) 0.0771(8) Uani 1 1 d . U . . .
C132 C 0.421(3) 0.4625(11) 0.6466(17) 0.0779(10) Uani 1 1 d . U . . .
C133 C 0.3830(15) 0.4960(5) 0.6317(11) 0.0787(11) Uani 1 1 d G U . . .
C138 C 0.4261(12) 0.5257(7) 0.6261(11) 0.0791(12) Uani 1 1 d G U . . .
H138 H 0.4796 0.5252 0.6310 0.095 Uiso 1 1 calc R U . . .
C137 C 0.3908(15) 0.5560(5) 0.6133(11) 0.0794(13) Uani 1 1 d G U . . .
C136 C 0.3124(15) 0.5567(5) 0.6062(11) 0.0794(13) Uani 1 1 d G U . . .
H136 H 0.2883 0.5775 0.5975 0.095 Uiso 1 1 calc R U . . .
C135 C 0.2693(12) 0.5271(7) 0.6118(11) 0.0792(13) Uani 1 1 d G U . . .
H135 H 0.2158 0.5276 0.6069 0.095 Uiso 1 1 calc R U . . .
C134 C 0.3046(15) 0.4967(5) 0.6245(11) 0.0790(12) Uani 1 1 d G U . . .
H134 H 0.2752 0.4765 0.6284 0.095 Uiso 1 1 calc R U . . .
C141 C 0.635(3) 0.4010(11) 0.7238(17) 0.0770(8) Uani 1 1 d . U . . .
C142 C 0.689(3) 0.3904(11) 0.7484(17) 0.0776(10) Uani 1 1 d . U . . .
C143 C 0.7532(15) 0.3926(7) 0.7735(10) 0.0782(11) Uani 1 1 d G U . . .
C148 C 0.7925(17) 0.3635(5) 0.7871(10) 0.0786(12) Uani 1 1 d G U . . .
H148 H 0.7774 0.3412 0.7780 0.094 Uiso 1 1 calc R U . . .
C147 C 0.8540(17) 0.3671(6) 0.8142(10) 0.0789(13) Uani 1 1 d G U . . .
C146 C 0.8762(15) 0.3997(7) 0.8275(10) 0.0788(13) Uani 1 1 d G U . . .
H146 H 0.9182 0.4021 0.8460 0.095 Uiso 1 1 calc R U . . .
C145 C 0.8368(17) 0.4287(5) 0.8139(10) 0.0787(13) Uani 1 1 d G U . . .
H145 H 0.8519 0.4510 0.8230 0.094 Uiso 1 1 calc R U . . .
C144 C 0.7753(16) 0.4251(6) 0.7868(10) 0.0785(12) Uani 1 1 d G U . . .
H144 H 0.7484 0.4450 0.7775 0.094 Uiso 1 1 calc R U . . .
C151 C 0.662(3) 0.3220(12) 0.8502(15) 0.0731(7) Uani 1 1 d . U . . .
C152 C 0.638(3) 0.3511(12) 0.8567(15) 0.0739(9) Uani 1 1 d . U . . .
C153 C 0.6300(18) 0.3886(6) 0.8740(9) 0.0746(11) Uani 1 1 d G U . . .
C154 C 0.6130(17) 0.4149(7) 0.8466(7) 0.0749(12) Uani 1 1 d G U . . .
H154 H 0.6071 0.4100 0.8185 0.090 Uiso 1 1 calc R U . . .
C155 C 0.6045(17) 0.4486(6) 0.8604(8) 0.0752(13) Uani 1 1 d G U . . .
H155 H 0.5929 0.4666 0.8417 0.090 Uiso 1 1 calc R U . . .
C156 C 0.6130(18) 0.4559(6) 0.9016(9) 0.0754(13) Uani 1 1 d G U . . .
H156 H 0.6072 0.4789 0.9110 0.090 Uiso 1 1 calc R U . . .
C157 C 0.6300(18) 0.4295(7) 0.9290(7) 0.0755(13) Uani 1 1 d G U . . .
C158 C 0.6385(17) 0.3959(6) 0.9152(8) 0.0751(12) Uani 1 1 d G U . . .
H158 H 0.6501 0.3779 0.9339 0.090 Uiso 1 1 calc R U . . .
C161 C 0.764(3) 0.2335(15) 0.822(2) 0.099(4) Uani 1 1 d . U . . .
C162 C 0.784(3) 0.2041(15) 0.815(2) 0.099(4) Uani 1 1 d . U . . .
C163 C 0.8150(19) 0.1696(7) 0.8107(14) 0.099(4) Uani 1 1 d G U . . .
C168 C 0.7690(15) 0.1406(9) 0.8141(13) 0.099(4) Uani 1 1 d G U . . .
H168 H 0.7177 0.1430 0.8224 0.119 Uiso 1 1 calc R U . . .
C167 C 0.7979(18) 0.1082(7) 0.8055(14) 0.099(4) Uani 1 1 d G U . . .
C166 C 0.8729(19) 0.1047(7) 0.7934(13) 0.099(4) Uani 1 1 d G U . . .
H166 H 0.8927 0.0825 0.7874 0.119 Uiso 1 1 calc R U . . .
C165 C 0.9189(15) 0.1337(9) 0.7900(13) 0.099(4) Uani 1 1 d G U . . .
H165 H 0.9702 0.1313 0.7817 0.119 Uiso 1 1 calc R U . . .
C164 C 0.8900(18) 0.1662(7) 0.7987(14) 0.099(4) Uani 1 1 d G U . . .
H164 H 0.9214 0.1860 0.7963 0.119 Uiso 1 1 calc R U . . .
C171 C 0.785(2) 0.1659(10) 0.7043(15) 0.0676(7) Uani 1 1 d . U . . .
C172 C 0.771(2) 0.1340(10) 0.7034(16) 0.0685(9) Uani 1 1 d . U . . .
C173 C 0.7771(15) 0.0971(4) 0.6940(10) 0.0693(11) Uani 1 1 d G U . . .
C174 C 0.7270(14) 0.0743(6) 0.7120(9) 0.0696(12) Uani 1 1 d G U . . .
H174 H 0.6903 0.0827 0.7304 0.084 Uiso 1 1 calc R U . . .
C175 C 0.7304(14) 0.0393(5) 0.7031(9) 0.0699(12) Uani 1 1 d G U . . .
H175 H 0.6961 0.0237 0.7155 0.084 Uiso 1 1 calc R U . . .
C176 C 0.7839(15) 0.0271(5) 0.6762(10) 0.0701(13) Uani 1 1 d G U . . .
H176 H 0.7863 0.0032 0.6702 0.084 Uiso 1 1 calc R U . . .
C177 C 0.8341(14) 0.0499(6) 0.6582(9) 0.0702(12) Uani 1 1 d G U . . .
C178 C 0.8307(14) 0.0849(6) 0.6671(9) 0.0698(12) Uani 1 1 d G U . . .
H178 H 0.8650 0.1005 0.6548 0.084 Uiso 1 1 calc R U . . .
C181 C 0.829(2) 0.2677(11) 0.7070(15) 0.068(3) Uani 1 1 d . U . . .
C182 C 0.835(2) 0.2958(11) 0.7040(15) 0.068(3) Uani 1 1 d . U . . .
C183 C 0.8790(12) 0.3305(5) 0.7001(10) 0.068(3) Uani 1 1 d G U . . .
C184 C 0.9581(12) 0.3309(5) 0.7035(10) 0.068(3) Uani 1 1 d G U . . .
H184 H 0.9852 0.3100 0.7083 0.082 Uiso 1 1 calc R U . . .
C185 C 0.9975(9) 0.3618(6) 0.7000(10) 0.068(3) Uani 1 1 d G U . . .
H185 H 1.0515 0.3621 0.7024 0.082 Uiso 1 1 calc R U . . .
C186 C 0.9578(12) 0.3923(5) 0.6930(10) 0.068(3) Uani 1 1 d G U . . .
H186 H 0.9847 0.4135 0.6906 0.082 Uiso 1 1 calc R U . . .
C187 C 0.8787(12) 0.3919(5) 0.6895(10) 0.068(3) Uani 1 1 d G U . . .
C188 C 0.8393(9) 0.3610(6) 0.6931(10) 0.068(3) Uani 1 1 d G U . . .
H188 H 0.7853 0.3607 0.6907 0.082 Uiso 1 1 calc R U . . .
C191 C 0.708(3) 0.3891(16) 0.615(2) 0.115(4) Uani 1 1 d . U . . .
C192 C 0.696(3) 0.4185(16) 0.619(2) 0.116(4) Uani 1 1 d . U . . .
C193 C 0.683(2) 0.4554(7) 0.6238(13) 0.116(4) Uani 1 1 d G U . . .
C198 C 0.6512(19) 0.4757(10) 0.5930(10) 0.116(4) Uani 1 1 d G U . . .
H198 H 0.6392 0.4658 0.5672 0.139 Uiso 1 1 calc R U . . .
C197 C 0.6370(18) 0.5105(9) 0.5999(11) 0.116(4) Uani 1 1 d G U . . .
C196 C 0.655(2) 0.5249(7) 0.6376(13) 0.116(4) Uani 1 1 d G U . . .
H196 H 0.6449 0.5487 0.6423 0.139 Uiso 1 1 calc R U . . .
C195 C 0.686(3) 0.5046(10) 0.6684(11) 0.116(4) Uani 1 1 d G U . . .
H195 H 0.6983 0.5145 0.6941 0.139 Uiso 1 1 calc R U . . .
C194 C 0.700(2) 0.4698(9) 0.6615(12) 0.116(4) Uani 1 1 d G U . . .
H194 H 0.7221 0.4560 0.6826 0.139 Uiso 1 1 calc R U . . .
C201 C 0.782(2) 0.2942(6) 0.5985(15) 0.0718(7) Uani 1 1 d D U . . .
C202 C 0.8148(19) 0.2669(6) 0.5964(15) 0.0730(9) Uani 1 1 d D U . . .
C203 C 0.8823(12) 0.2409(6) 0.5997(11) 0.0741(11) Uani 1 1 d DG U . . .
C208 C 0.8721(10) 0.2055(6) 0.5954(11) 0.0747(12) Uani 1 1 d G U . . .
H208 H 0.8221 0.1962 0.5928 0.090 Uiso 1 1 calc R U . . .
C207 C 0.9349(14) 0.1837(4) 0.5950(11) 0.0751(12) Uani 1 1 d G U . . .
C206 C 1.0080(11) 0.1973(6) 0.5988(11) 0.0751(13) Uani 1 1 d G U . . .
H206 H 1.0510 0.1824 0.5985 0.090 Uiso 1 1 calc R U . . .
C205 C 1.0183(10) 0.2327(6) 0.6031(11) 0.0749(13) Uani 1 1 d G U . . .
H205 H 1.0682 0.2420 0.6057 0.090 Uiso 1 1 calc R U . . .
C204 C 0.9554(14) 0.2545(4) 0.6035(11) 0.0745(12) Uani 1 1 d G U . . .
H204 H 0.9624 0.2787 0.6064 0.089 Uiso 1 1 calc R U . . .
C211 C 0.7085(18) 0.1350(11) 0.5907(10) 0.0869(8) Uani 1 1 d D U . . .
C212 C 0.7498(12) 0.1378(8) 0.5610(7) 0.0881(10) Uani 1 1 d D U . . .
C213 C 0.8101(10) 0.1306(5) 0.5282(6) 0.0892(11) Uani 1 1 d DG U . . .
C218 C 0.8513(11) 0.1000(5) 0.5304(6) 0.0898(12) Uani 1 1 d DG U . . .
H218 H 0.8421 0.0840 0.5516 0.108 Uiso 1 1 calc R U . . .
C217 C 0.9059(11) 0.0929(5) 0.5017(6) 0.0903(13) Uani 1 1 d DG U . . .
C216 C 0.9194(13) 0.1163(6) 0.4708(6) 0.0903(13) Uani 1 1 d DG U . . .
H216 H 0.9567 0.1114 0.4512 0.108 Uiso 1 1 calc R U . . .
C215 C 0.8782(16) 0.1469(6) 0.4685(7) 0.0900(13) Uani 1 1 d G U . . .
H215 H 0.8873 0.1630 0.4474 0.108 Uiso 1 1 calc R U . . .
C214 C 0.8235(13) 0.1541(5) 0.4972(7) 0.0897(12) Uani 1 1 d DG U . . .
H214 H 0.7953 0.1750 0.4957 0.108 Uiso 1 1 calc R U . . .
C221 C 0.529(3) 0.0799(11) 0.6411(14) 0.0817(8) Uani 1 1 d . U . . .
C222 C 0.580(3) 0.0625(11) 0.6202(12) 0.0824(10) Uani 1 1 d . U . . .
C223 C 0.6231(17) 0.0340(6) 0.5980(9) 0.0832(11) Uani 1 1 d G U . . .
C224 C 0.5892(15) 0.0016(7) 0.5996(10) 0.0835(12) Uani 1 1 d G U . . .
H224 H 0.5434 -0.0015 0.6140 0.100 Uiso 1 1 calc R U . . .
C225 C 0.6222(17) -0.0263(5) 0.5801(11) 0.0838(13) Uani 1 1 d G U . . .
H225 H 0.5990 -0.0484 0.5812 0.101 Uiso 1 1 calc R U . . .
C226 C 0.6892(17) -0.0218(6) 0.5590(10) 0.0839(13) Uani 1 1 d G U . . .
H226 H 0.7117 -0.0408 0.5456 0.101 Uiso 1 1 calc R U . . .
C227 C 0.7231(15) 0.0106(7) 0.5574(9) 0.0840(13) Uani 1 1 d G U . . .
C228 C 0.6901(17) 0.0384(5) 0.5769(10) 0.0836(12) Uani 1 1 d G U . . .
H228 H 0.7133 0.0606 0.5758 0.100 Uiso 1 1 calc R U . . .
C231 C 0.375(3) 0.1161(11) 0.7002(17) 0.0811(8) Uani 1 1 d . U . . .
C232 C 0.320(3) 0.1252(11) 0.7258(17) 0.0814(10) Uani 1 1 d . U . . .
C233 C 0.2538(16) 0.1220(7) 0.7530(10) 0.0817(11) Uani 1 1 d G U . . .
C238 C 0.2138(18) 0.1501(5) 0.7678(11) 0.0819(12) Uani 1 1 d G U . . .
H238 H 0.2298 0.1729 0.7616 0.098 Uiso 1 1 calc R U . . .
C237 C 0.1504(17) 0.1449(6) 0.7915(10) 0.0821(13) Uani 1 1 d G U . . .
C236 C 0.1270(16) 0.1115(7) 0.8005(10) 0.0820(13) Uani 1 1 d G U . . .
H236 H 0.0837 0.1079 0.8167 0.098 Uiso 1 1 calc R U . . .
C235 C 0.1670(18) 0.0834(5) 0.7857(10) 0.0819(13) Uani 1 1 d G U . . .
H235 H 0.1511 0.0606 0.7919 0.098 Uiso 1 1 calc R U . . .
C234 C 0.2304(17) 0.0886(6) 0.7620(10) 0.0818(12) Uani 1 1 d G U . . .
H234 H 0.2578 0.0694 0.7519 0.098 Uiso 1 1 calc R U . . .
C241 C 0.551(3) 0.1136(12) 0.8005(15) 0.0731(7) Uani 1 1 d . U . . .
C242 C 0.551(3) 0.0861(12) 0.7829(15) 0.0738(9) Uani 1 1 d . U . . .
C243 C 0.5488(18) 0.0503(5) 0.7721(9) 0.0746(11) Uani 1 1 d G U . . .
C244 C 0.5937(17) 0.0297(7) 0.7975(8) 0.0749(12) Uani 1 1 d G U . . .
H244 H 0.6210 0.0396 0.8199 0.090 Uiso 1 1 calc R U . . .
C245 C 0.5987(16) -0.0056(6) 0.7903(9) 0.0751(13) Uani 1 1 d G U . . .
H245 H 0.6294 -0.0197 0.8077 0.090 Uiso 1 1 calc R U . . .
C246 C 0.5588(18) -0.0202(5) 0.7576(9) 0.0753(13) Uani 1 1 d G U . . .
H246 H 0.5622 -0.0443 0.7527 0.090 Uiso 1 1 calc R U . . .
C247 C 0.5139(17) 0.0005(7) 0.7322(8) 0.0754(12) Uani 1 1 d G U . . .
C248 C 0.5089(17) 0.0358(6) 0.7395(9) 0.0750(12) Uani 1 1 d G U . . .
H248 H 0.4783 0.0499 0.7221 0.090 Uiso 1 1 calc R U . . .
C251 C 0.569(3) 0.1971(12) 0.8645(15) 0.0729(7) Uani 1 1 d . U . . .
C252 C 0.583(3) 0.2247(12) 0.8852(15) 0.0735(9) Uani 1 1 d . U . . .
C253 C 0.6112(16) 0.2482(7) 0.9182(8) 0.0742(11) Uani 1 1 d G U . . .
C254 C 0.6763(15) 0.2411(6) 0.9416(9) 0.0745(12) Uani 1 1 d G U . . .
H254 H 0.7057 0.2211 0.9361 0.089 Uiso 1 1 calc R U . . .
C255 C 0.6983(14) 0.2632(7) 0.9729(9) 0.0747(13) Uani 1 1 d G U . . .
H255 H 0.7427 0.2583 0.9889 0.090 Uiso 1 1 calc R U . . .
C256 C 0.6552(17) 0.2924(7) 0.9809(8) 0.0748(13) Uani 1 1 d G U . . .
H256 H 0.6703 0.3075 1.0023 0.090 Uiso 1 1 calc R U . . .
C257 C 0.5902(15) 0.2995(6) 0.9575(9) 0.0749(12) Uani 1 1 d G U . . .
C258 C 0.5682(14) 0.2774(7) 0.9261(9) 0.0746(12) Uani 1 1 d G U . . .
H258 H 0.5237 0.2823 0.9101 0.089 Uiso 1 1 calc R U . . .
C261 C 0.2813(12) 0.3947(11) 0.6127(13) 0.0899(8) Uani 1 1 d D U . . .
C262 C 0.2152(11) 0.3860(10) 0.6064(10) 0.0908(10) Uani 1 1 d D U . . .
C263 C 0.1321(10) 0.3879(7) 0.5893(9) 0.0916(11) Uani 1 1 d DG U . . .
C264 C 0.0934(13) 0.4134(6) 0.5675(10) 0.0920(13) Uani 1 1 d G U . . .
H264 H 0.1196 0.4335 0.5591 0.110 Uiso 1 1 calc R U . . .
C265 C 0.0163(13) 0.4095(6) 0.5579(10) 0.0922(13) Uani 1 1 d G U . . .
H265 H -0.0101 0.4269 0.5430 0.111 Uiso 1 1 calc R U . . .
C266 C -0.0220(10) 0.3800(6) 0.5701(10) 0.0924(13) Uani 1 1 d DG U . . .
H266 H -0.0747 0.3773 0.5636 0.111 Uiso 1 1 calc R U . . .
C267 C 0.0167(11) 0.3545(6) 0.5919(9) 0.0924(13) Uani 1 1 d DG U . . .
C268 C 0.0937(12) 0.3584(6) 0.6015(9) 0.0921(13) Uani 1 1 d DG U . . .
H268 H 0.1202 0.3410 0.6164 0.111 Uiso 1 1 calc R U . . .

loop_
_atom_site_aniso_label
_atom_site_aniso_U_11
_atom_site_aniso_U_22
_atom_site_aniso_U_33
_atom_site_aniso_U_23
_atom_site_aniso_U_13
_atom_site_aniso_U_12
Au1 0.0556(8) 0.0434(8) 0.0780(11) -0.0003(7) 0.0047(7) 0.0018(6)
Au2 0.0575(9) 0.0437(8) 0.0769(11) -0.0031(7) 0.0003(8) -0.0002(7)
Au3 0.0561(8) 0.0438(8) 0.0707(11) -0.0020(7) -0.0001(7) 0.0018(6)
Au4 0.0517(8) 0.0471(8) 0.0718(11) 0.0008(7) 0.0029(7) 0.0035(6)
Au5 0.0542(8) 0.0462(8) 0.0770(11) 0.0035(8) 0.0018(7) 0.0023(7)
Au6 0.0643(9) 0.0427(8) 0.0793(12) 0.0006(8) -0.0002(8) -0.0001(7)
Au7 0.0556(9) 0.0472(8) 0.0735(11) 0.0028(7) 0.0005(7) 0.0011(7)
Au8 0.0572(9) 0.0453(8) 0.0788(12) 0.0001(8) 0.0049(8) 0.0027(7)
Au9 0.0503(8) 0.0476(8) 0.0819(12) -0.0028(8) 0.0031(7) 0.0029(6)
Au10 0.0507(8) 0.0503(9) 0.0794(12) 0.0055(8) 0.0014(7) 0.0009(7)
Au11 0.0559(9) 0.0490(9) 0.0765(11) 0.0052(8) -0.0018(8) -0.0008(7)
Au12 0.0513(8) 0.0496(9) 0.0770(11) 0.0035(8) 0.0013(7) 0.0013(7)
Au13 0.0580(9) 0.0600(10) 0.0873(13) 0.0053(9) -0.0091(8) -0.0038(8)
Au14 0.0647(10) 0.0552(10) 0.0858(13) 0.0074(9) -0.0026(9) 0.0079(8)
Au15 0.0532(9) 0.0556(9) 0.0888(13) 0.0011(9) 0.0025(8) 0.0067(7)
Au16 0.0532(9) 0.0597(10) 0.0813(12) 0.0034(9) 0.0045(8) 0.0041(7)
Au17 0.0507(9) 0.0592(10) 0.1130(16) 0.0147(10) -0.0003(9) -0.0045(7)
Au18 0.0717(11) 0.0461(9) 0.0979(14) -0.0058(9) 0.0090(9) 0.0051(8)
Au19 0.0592(9) 0.0495(9) 0.0814(12) -0.0017(8) 0.0074(8) -0.0016(7)
Au20 0.0509(8) 0.0483(9) 0.0868(12) -0.0066(8) 0.0020(8) 0.0003(7)
Au21 0.0566(9) 0.0541(9) 0.0797(12) 0.0016(8) 0.0006(8) 0.0061(7)
Au22 0.0573(9) 0.0469(9) 0.1024(14) 0.0067(9) 0.0009(9) 0.0051(7)
Au23 0.0804(11) 0.0489(9) 0.0797(12) -0.0033(8) 0.0055(9) -0.0016(8)
Au24 0.0694(10) 0.0471(8) 0.0701(11) 0.0010(8) 0.0066(8) 0.0029(7)
Au25 0.0630(9) 0.0452(8) 0.0876(13) -0.0023(8) 0.0111(8) 0.0001(7)
Au26 0.0563(9) 0.0448(8) 0.0798(12) -0.0049(8) 0.0031(8) 0.0007(7)
Au27 0.0579(9) 0.0613(10) 0.0767(12) -0.0083(9) 0.0004(8) 0.0030(7)
Au28 0.0691(10) 0.0464(9) 0.0884(13) 0.0100(8) -0.0014(9) -0.0014(7)
Au29 0.0612(9) 0.0579(10) 0.0728(11) 0.0034(8) 0.0013(8) 0.0036(7)
Au30 0.0725(10) 0.0513(9) 0.0789(12) 0.0050(8) 0.0035(9) 0.0035(8)
Au31 0.0744(11) 0.0538(9) 0.0793(12) 0.0043(8) -0.0052(9) -0.0106(8)
Au32 0.0606(9) 0.0608(10) 0.0818(12) 0.0120(9) 0.0045(8) -0.0010(8)
Au33 0.0595(9) 0.0488(9) 0.0877(13) 0.0085(8) 0.0005(8) -0.0048(7)
Au34 0.0589(9) 0.0607(10) 0.0835(13) 0.0023(9) 0.0013(8) 0.0035(8)
Au35 0.0598(9) 0.0498(9) 0.0951(14) -0.0093(9) 0.0088(9) 0.0020(7)
Au36 0.0712(11) 0.0675(11) 0.0887(13) -0.0034(9) 0.0107(9) 0.0095(9)
Au37 0.0780(11) 0.0485(9) 0.1033(15) -0.0044(9) 0.0183(10) -0.0023(8)
Au38 0.0955(14) 0.0687(12) 0.1033(16) 0.0056(11) 0.0157(12) 0.0162(10)
Au39 0.0715(11) 0.0768(12) 0.0910(14) 0.0063(10) -0.0074(10) -0.0131(9)
Au40 0.0497(8) 0.0621(10) 0.0993(14) 0.0055(9) -0.0010(8) 0.0045(7)
Au41 0.0633(10) 0.0734(12) 0.0946(15) 0.0144(10) 0.0131(9) 0.0010(9)
Au42 0.0721(10) 0.0624(10) 0.0822(12) 0.0093(9) -0.0024(9) 0.0060(8)
Au43 0.0646(10) 0.0709(11) 0.0809(13) -0.0047(9) -0.0070(9) 0.0025(8)
Au44 0.0550(9) 0.0466(9) 0.0990(14) -0.0034(8) 0.0051(8) 0.0032(7)
Au45 0.0652(10) 0.0588(10) 0.0881(13) -0.0082(9) 0.0117(9) -0.0045(8)
Au46 0.1006(13) 0.0564(10) 0.0695(11) -0.0011(8) 0.0104(10) -0.0007(9)
Au47 0.0990(14) 0.0672(12) 0.0850(14) 0.0106(10) -0.0116(11) -0.0023(10)
Au48 0.1002(14) 0.0650(11) 0.0916(15) -0.0099(10) -0.0014(11) 0.0037(10)
Au49 0.0948(13) 0.0500(9) 0.0971(15) 0.0031(9) -0.0104(11) -0.0103(9)
Au50 0.0726(10) 0.0527(9) 0.0749(12) -0.0012(8) -0.0084(9) -0.0003(8)
F1 0.103(3) 0.061(3) 0.074(3) -0.001(3) 0.011(3) -0.001(3)
F2 0.106(3) 0.062(3) 0.075(3) -0.001(3) 0.009(3) -0.002(3)
F3 0.101(7) 0.089(7) 0.089(7) -0.001(7) -0.005(7) -0.011(7)
F4 0.136(8) 0.117(8) 0.151(9) 0.027(8) -0.007(8) 0.021(8)
F5 0.076(3) 0.080(3) 0.094(3) 0.006(3) -0.007(3) -0.011(3)
F6 0.270(10) 0.091(8) 0.229(10) 0.012(9) 0.032(9) -0.001(9)
F7 0.053(3) 0.066(3) 0.102(3) 0.006(3) 0.000(3) 0.002(3)
F8 0.097(7) 0.075(7) 0.145(9) 0.007(7) -0.006(7) 0.016(6)
F9 0.081(7) 0.115(8) 0.157(9) -0.018(8) -0.005(7) 0.017(7)
F10 0.089(8) 0.168(9) 0.144(9) 0.036(8) -0.008(8) 0.004(8)
F11 0.077(3) 0.072(3) 0.093(3) -0.001(3) 0.011(3) 0.009(3)
F12 0.077(3) 0.071(3) 0.092(3) -0.003(3) 0.011(3) 0.008(3)
F13 0.083(3) 0.053(3) 0.106(3) -0.004(3) 0.017(3) -0.002(3)
F14 0.082(3) 0.055(3) 0.106(3) -0.005(3) 0.018(3) -0.003(3)
F15 0.071(3) 0.076(3) 0.085(3) -0.005(3) -0.005(3) 0.002(3)
F16 0.082(7) 0.087(7) 0.130(8) 0.021(7) 0.006(7) 0.015(6)
F17 0.061(3) 0.052(3) 0.103(3) -0.004(3) 0.006(3) 0.003(3)
F18 0.058(5) 0.052(5) 0.096(7) -0.005(6) 0.002(5) 0.002(5)
F19 0.135(8) 0.083(7) 0.131(8) -0.005(7) -0.008(8) 0.007(7)
F20 0.072(3) 0.065(3) 0.093(3) -0.007(3) 0.009(3) -0.004(3)
F21 0.107(3) 0.072(3) 0.097(3) -0.009(3) 0.001(3) 0.003(3)
F22 0.099(3) 0.056(3) 0.101(3) 0.002(3) -0.009(3) -0.008(3)
F23 0.097(3) 0.053(3) 0.098(3) 0.003(3) -0.010(3) -0.010(3)
F24 0.078(3) 0.067(3) 0.086(3) 0.008(3) -0.002(3) 0.005(3)
F25 0.076(3) 0.067(3) 0.085(3) 0.007(3) -0.002(3) 0.005(3)
F26 0.100(3) 0.074(3) 0.108(3) 0.005(3) 0.014(3) 0.014(3)
C11 0.1010(17) 0.0571(14) 0.0703(15) -0.0011(13) 0.0104(14) -0.0008(13)
C12 0.1014(19) 0.0577(17) 0.0711(18) -0.0010(16) 0.0104(17) -0.0007(17)
C13 0.102(2) 0.0583(19) 0.072(2) -0.0010(19) 0.010(2) -0.0007(19)
C18 0.102(2) 0.059(2) 0.072(2) -0.001(2) 0.010(2) -0.001(2)
C17 0.102(2) 0.059(2) 0.073(2) -0.001(2) 0.010(2) -0.001(2)
C16 0.102(2) 0.059(2) 0.072(2) -0.001(2) 0.010(2) -0.001(2)
C15 0.102(2) 0.059(2) 0.072(2) -0.001(2) 0.010(2) -0.001(2)
C14 0.102(2) 0.059(2) 0.072(2) -0.001(2) 0.010(2) -0.001(2)
C21 0.1016(17) 0.0574(14) 0.0706(15) -0.0011(13) 0.0102(14) -0.0008(13)
C22 0.1026(19) 0.0584(17) 0.0716(18) -0.0011(16) 0.0100(17) -0.0009(17)
C23 0.104(2) 0.0593(19) 0.073(2) -0.0010(19) 0.0098(19) -0.0010(19)
C28 0.104(2) 0.060(2) 0.073(2) -0.001(2) 0.010(2) -0.001(2)
C27 0.104(2) 0.060(2) 0.074(2) -0.001(2) 0.010(2) -0.001(2)
C26 0.104(2) 0.060(2) 0.074(2) -0.001(2) 0.010(2) -0.001(2)
C25 0.104(2) 0.060(2) 0.073(2) -0.001(2) 0.010(2) -0.001(2)
C24 0.104(2) 0.060(2) 0.073(2) -0.001(2) 0.010(2) -0.001(2)
C31 0.100(7) 0.089(7) 0.088(7) 0.000(7) -0.005(7) -0.011(7)
C32 0.100(7) 0.089(7) 0.088(7) -0.001(7) -0.005(7) -0.011(7)
C33 0.100(7) 0.089(7) 0.089(7) -0.001(6) -0.005(7) -0.011(7)
C38 0.100(7) 0.089(7) 0.089(7) -0.001(6) -0.005(7) -0.011(7)
C37 0.100(7) 0.089(7) 0.089(7) -0.001(6) -0.005(7) -0.011(7)
C36 0.100(7) 0.089(7) 0.089(7) -0.001(6) -0.005(7) -0.011(7)
C35 0.100(7) 0.089(7) 0.089(7) -0.001(6) -0.005(7) -0.011(7)
C34 0.100(7) 0.089(7) 0.089(7) -0.001(6) -0.005(7) -0.011(7)
C41 0.135(8) 0.117(8) 0.150(9) 0.027(8) -0.007(8) 0.021(8)
C42 0.135(8) 0.117(8) 0.150(9) 0.027(8) -0.007(8) 0.021(8)
C43 0.135(8) 0.117(8) 0.150(9) 0.027(8) -0.007(8) 0.021(8)
C48 0.135(8) 0.117(8) 0.150(9) 0.027(8) -0.007(8) 0.021(8)
C47 0.135(8) 0.117(8) 0.150(9) 0.027(8) -0.007(8) 0.021(8)
C46 0.136(8) 0.117(8) 0.150(9) 0.027(8) -0.007(8) 0.021(8)
C45 0.136(8) 0.117(8) 0.150(9) 0.027(8) -0.007(8) 0.021(8)
C44 0.135(8) 0.117(8) 0.150(9) 0.027(8) -0.007(8) 0.021(8)
C51 0.0723(15) 0.0775(16) 0.0916(17) 0.0061(14) -0.0073(14) -0.0126(14)
C52 0.0730(18) 0.0782(18) 0.092(2) 0.0059(17) -0.0073(17) -0.0121(17)
C53 0.074(2) 0.079(2) 0.093(2) 0.006(2) -0.0072(19) -0.0117(19)
C54 0.074(2) 0.079(2) 0.093(2) 0.006(2) -0.007(2) -0.011(2)
C55 0.074(2) 0.079(2) 0.093(2) 0.006(2) -0.007(2) -0.011(2)
C56 0.074(2) 0.079(2) 0.093(3) 0.006(2) -0.007(2) -0.011(2)
C57 0.074(2) 0.079(2) 0.093(2) 0.006(2) -0.007(2) -0.011(2)
C58 0.074(2) 0.079(2) 0.093(2) 0.006(2) -0.007(2) -0.011(2)
C61 0.270(9) 0.090(8) 0.229(9) 0.012(9) 0.032(9) -0.001(9)
C62 0.270(9) 0.090(8) 0.229(9) 0.012(9) 0.032(9) -0.001(9)
C63 0.270(9) 0.090(8) 0.229(9) 0.012(9) 0.032(9) -0.001(9)
C68 0.270(9) 0.090(8) 0.229(9) 0.012(9) 0.032(9) -0.001(9)
C67 0.270(9) 0.090(8) 0.229(9) 0.012(9) 0.032(9) -0.001(9)
C66 0.270(9) 0.090(8) 0.229(9) 0.012(9) 0.032(9) -0.001(9)
C65 0.270(9) 0.090(8) 0.229(9) 0.012(9) 0.032(9) -0.001(9)
C64 0.270(9) 0.090(8) 0.229(9) 0.012(9) 0.032(9) -0.001(9)
C71 0.0504(13) 0.0628(14) 0.0996(17) 0.0055(14) -0.0009(13) 0.0041(12)
C72 0.0511(16) 0.0633(17) 0.100(2) 0.0055(17) -0.0007(16) 0.0037(16)
C73 0.0518(19) 0.064(2) 0.100(2) 0.0054(19) -0.0006(19) 0.0032(18)
C74 0.052(2) 0.064(2) 0.100(2) 0.005(2) 0.000(2) 0.003(2)
C75 0.052(2) 0.064(2) 0.100(2) 0.005(2) 0.000(2) 0.003(2)
C76 0.052(2) 0.064(2) 0.100(3) 0.005(2) 0.000(2) 0.003(2)
C77 0.052(2) 0.064(2) 0.101(2) 0.005(2) 0.000(2) 0.003(2)
C78 0.052(2) 0.064(2) 0.100(2) 0.005(2) 0.000(2) 0.003(2)
C81 0.095(7) 0.074(7) 0.144(8) 0.007(7) -0.006(7) 0.017(6)
C82 0.096(7) 0.074(7) 0.144(8) 0.007(7) -0.006(7) 0.017(6)
C83 0.096(7) 0.074(7) 0.144(8) 0.007(7) -0.006(7) 0.017(6)
C84 0.096(7) 0.074(7) 0.144(8) 0.007(7) -0.006(7) 0.017(6)
C85 0.096(7) 0.074(7) 0.144(8) 0.007(7) -0.006(7) 0.017(6)
C86 0.096(7) 0.074(7) 0.144(8) 0.007(7) -0.006(7) 0.017(6)
C87 0.096(7) 0.074(7) 0.144(8) 0.007(7) -0.006(7) 0.017(6)
C88 0.096(7) 0.074(7) 0.144(8) 0.007(7) -0.006(7) 0.017(6)
C91 0.080(7) 0.114(8) 0.156(9) -0.018(8) -0.005(7) 0.017(7)
C92 0.080(7) 0.114(8) 0.156(9) -0.018(8) -0.005(7) 0.017(7)
C93 0.080(7) 0.114(8) 0.156(8) -0.018(8) -0.005(7) 0.017(7)
C98 0.080(7) 0.114(8) 0.156(8) -0.018(8) -0.005(7) 0.017(7)
C97 0.080(7) 0.114(8) 0.156(8) -0.018(8) -0.005(7) 0.017(7)
C96 0.080(7) 0.114(8) 0.156(8) -0.018(8) -0.005(7) 0.017(7)
C95 0.080(7) 0.114(8) 0.156(8) -0.018(8) -0.005(7) 0.017(7)
C94 0.080(7) 0.114(8) 0.156(8) -0.018(8) -0.005(7) 0.017(7)
C101 0.088(8) 0.167(9) 0.144(9) 0.036(8) -0.008(8) 0.004(8)
C102 0.088(7) 0.167(9) 0.144(9) 0.036(8) -0.008(7) 0.004(8)
C103 0.088(7) 0.167(9) 0.144(9) 0.036(8) -0.008(7) 0.004(8)
C108 0.088(7) 0.167(9) 0.144(9) 0.036(8) -0.008(7) 0.004(8)
C107 0.088(7) 0.167(9) 0.144(9) 0.036(8) -0.008(7) 0.004(8)
C106 0.088(7) 0.167(9) 0.144(9) 0.036(8) -0.008(7) 0.004(8)
C105 0.088(7) 0.167(9) 0.144(9) 0.036(8) -0.008(7) 0.004(8)
C104 0.088(7) 0.167(9) 0.144(9) 0.036(8) -0.008(7) 0.004(8)
C111 0.0721(15) 0.0684(15) 0.0896(17) -0.0030(14) 0.0107(14) 0.0094(13)
C112 0.0731(17) 0.0693(18) 0.0904(19) -0.0025(17) 0.0107(17) 0.0092(16)
C113 0.074(2) 0.070(2) 0.091(2) -0.0021(19) 0.0107(19) 0.0091(19)
C114 0.074(2) 0.070(2) 0.091(2) -0.002(2) 0.011(2) 0.009(2)
C115 0.075(2) 0.071(2) 0.092(2) -0.002(2) 0.011(2) 0.009(2)
C116 0.075(2) 0.071(2) 0.092(2) -0.002(2) 0.011(2) 0.009(2)
C117 0.075(2) 0.071(2) 0.092(2) -0.002(2) 0.011(2) 0.009(2)
C118 0.075(2) 0.070(2) 0.092(2) -0.002(2) 0.011(2) 0.009(2)
C121 0.0723(15) 0.0682(15) 0.0893(17) -0.0035(14) 0.0108(14) 0.0092(13)
C122 0.0733(17) 0.0688(18) 0.0900(19) -0.0035(17) 0.0109(17) 0.0089(16)
C123 0.074(2) 0.069(2) 0.091(2) -0.0035(19) 0.0110(19) 0.0086(19)
C128 0.075(2) 0.070(2) 0.091(2) -0.003(2) 0.011(2) 0.008(2)
C127 0.075(2) 0.070(2) 0.091(2) -0.003(2) 0.011(2) 0.008(2)
C126 0.075(2) 0.070(2) 0.091(2) -0.003(2) 0.011(2) 0.008(2)
C125 0.075(2) 0.070(2) 0.091(2) -0.003(2) 0.011(2) 0.008(2)
C124 0.075(2) 0.070(2) 0.091(2) -0.003(2) 0.011(2) 0.009(2)
C131 0.0790(15) 0.0494(13) 0.1038(18) -0.0042(13) 0.0181(14) -0.0021(13)
C132 0.0800(18) 0.0502(17) 0.104(2) -0.0040(17) 0.0179(17) -0.0019(16)
C133 0.081(2) 0.0511(19) 0.105(2) -0.0039(19) 0.018(2) -0.0018(18)
C138 0.081(2) 0.051(2) 0.105(2) -0.004(2) 0.018(2) -0.002(2)
C137 0.082(2) 0.052(2) 0.105(3) -0.004(2) 0.018(2) -0.002(2)
C136 0.082(2) 0.052(2) 0.105(3) -0.004(2) 0.018(2) -0.002(2)
C135 0.082(2) 0.052(2) 0.105(3) -0.004(2) 0.018(2) -0.002(2)
C134 0.081(2) 0.051(2) 0.105(2) -0.004(2) 0.018(2) -0.002(2)
C141 0.0785(15) 0.0494(13) 0.1037(18) -0.0045(13) 0.0183(14) -0.0023(13)
C142 0.0791(18) 0.0504(17) 0.104(2) -0.0045(17) 0.0182(17) -0.0024(16)
C143 0.080(2) 0.0513(19) 0.104(2) -0.0046(19) 0.018(2) -0.0025(19)
C148 0.080(2) 0.052(2) 0.105(2) -0.005(2) 0.018(2) -0.003(2)
C147 0.080(2) 0.052(2) 0.105(3) -0.005(2) 0.018(2) -0.003(2)
C146 0.080(2) 0.052(2) 0.105(3) -0.005(2) 0.018(2) -0.003(2)
C145 0.080(2) 0.052(2) 0.105(3) -0.005(2) 0.018(2) -0.003(2)
C144 0.080(2) 0.052(2) 0.105(2) -0.005(2) 0.018(2) -0.003(2)
C151 0.0655(14) 0.0718(15) 0.0815(16) -0.0047(14) -0.0066(13) 0.0026(13)
C152 0.0664(17) 0.0727(18) 0.0822(19) -0.0047(17) -0.0064(16) 0.0027(16)
C153 0.067(2) 0.074(2) 0.083(2) -0.0047(19) -0.0061(19) 0.0027(19)
C154 0.068(2) 0.074(2) 0.083(2) -0.005(2) -0.006(2) 0.003(2)
C155 0.068(2) 0.074(2) 0.083(2) -0.005(2) -0.006(2) 0.003(2)
C156 0.068(2) 0.074(2) 0.083(2) -0.005(2) -0.006(2) 0.003(2)
C157 0.068(2) 0.074(2) 0.083(2) -0.005(2) -0.006(2) 0.003(2)
C158 0.068(2) 0.074(2) 0.083(2) -0.005(2) -0.006(2) 0.003(2)
C161 0.081(7) 0.087(7) 0.130(8) 0.021(7) 0.006(7) 0.015(6)
C162 0.081(7) 0.088(7) 0.130(8) 0.021(7) 0.006(7) 0.015(6)
C163 0.081(7) 0.088(7) 0.130(8) 0.021(7) 0.006(7) 0.015(6)
C168 0.081(7) 0.088(7) 0.130(8) 0.021(7) 0.006(7) 0.015(6)
C167 0.081(7) 0.088(7) 0.130(8) 0.021(7) 0.006(7) 0.015(6)
C166 0.081(7) 0.088(7) 0.130(8) 0.021(7) 0.006(7) 0.015(6)
C165 0.081(7) 0.088(7) 0.130(8) 0.021(7) 0.006(7) 0.015(6)
C164 0.081(7) 0.088(7) 0.130(8) 0.021(7) 0.006(7) 0.015(6)
C171 0.0560(13) 0.0474(13) 0.0997(17) -0.0033(13) 0.0053(13) 0.0031(12)
C172 0.0571(16) 0.0482(16) 0.100(2) -0.0033(16) 0.0054(16) 0.0030(15)
C173 0.0581(19) 0.0489(19) 0.101(2) -0.0034(19) 0.0056(19) 0.0029(18)
C174 0.059(2) 0.049(2) 0.101(2) -0.003(2) 0.006(2) 0.003(2)
C175 0.059(2) 0.049(2) 0.102(2) -0.003(2) 0.006(2) 0.003(2)
C176 0.059(2) 0.050(2) 0.102(2) -0.003(2) 0.006(2) 0.003(2)
C177 0.059(2) 0.050(2) 0.102(2) -0.004(2) 0.006(2) 0.003(2)
C178 0.059(2) 0.049(2) 0.102(2) -0.003(2) 0.006(2) 0.003(2)
C181 0.057(5) 0.051(5) 0.096(7) -0.005(6) 0.003(5) 0.002(5)
C182 0.057(5) 0.051(5) 0.096(7) -0.005(5) 0.003(5) 0.002(5)
C183 0.057(5) 0.051(5) 0.096(7) -0.005(5) 0.003(5) 0.002(4)
C184 0.057(5) 0.051(5) 0.096(7) -0.005(5) 0.003(5) 0.002(5)
C185 0.057(5) 0.051(5) 0.096(7) -0.005(5) 0.003(5) 0.002(5)
C186 0.057(5) 0.051(5) 0.096(7) -0.005(5) 0.003(5) 0.002(5)
C187 0.057(5) 0.051(5) 0.096(7) -0.005(5) 0.003(5) 0.002(4)
C188 0.057(5) 0.051(5) 0.096(7) -0.005(5) 0.003(5) 0.002(4)
C191 0.134(8) 0.083(7) 0.130(8) -0.005(7) -0.008(8) 0.007(7)
C192 0.134(8) 0.083(7) 0.130(8) -0.005(7) -0.008(8) 0.007(7)
C193 0.134(8) 0.083(7) 0.130(8) -0.005(7) -0.008(8) 0.007(7)
C198 0.134(8) 0.083(7) 0.130(8) -0.005(7) -0.008(8) 0.007(7)
C197 0.134(8) 0.083(7) 0.130(8) -0.005(7) -0.008(8) 0.007(7)
C196 0.134(8) 0.083(7) 0.130(8) -0.005(7) -0.008(8) 0.007(7)
C195 0.134(8) 0.083(7) 0.130(8) -0.005(7) -0.008(8) 0.007(7)
C194 0.134(8) 0.083(7) 0.130(8) -0.005(7) -0.008(8) 0.007(7)
C201 0.0666(14) 0.0601(14) 0.0891(16) -0.0079(13) 0.0111(13) -0.0045(13)
C202 0.0679(17) 0.0614(17) 0.0901(19) -0.0075(17) 0.0107(16) -0.0044(16)
C203 0.0692(19) 0.0626(19) 0.091(2) -0.0072(19) 0.0103(19) -0.0042(18)
C208 0.070(2) 0.063(2) 0.091(2) -0.007(2) 0.010(2) -0.004(2)
C207 0.070(2) 0.064(2) 0.092(2) -0.007(2) 0.010(2) -0.004(2)
C206 0.070(2) 0.064(2) 0.092(2) -0.007(2) 0.010(2) -0.004(2)
C205 0.070(2) 0.063(2) 0.092(2) -0.007(2) 0.010(2) -0.004(2)
C204 0.070(2) 0.063(2) 0.091(2) -0.007(2) 0.010(2) -0.004(2)
C211 0.1015(18) 0.0664(15) 0.0927(18) -0.0097(14) -0.0009(15) 0.0037(14)
C212 0.103(2) 0.0677(18) 0.094(2) -0.0095(17) -0.0004(18) 0.0036(17)
C213 0.104(2) 0.069(2) 0.095(2) -0.009(2) 0.000(2) 0.004(2)
C218 0.105(2) 0.070(2) 0.095(2) -0.009(2) 0.000(2) 0.004(2)
C217 0.105(2) 0.070(2) 0.096(3) -0.009(2) 0.000(2) 0.003(2)
C216 0.105(3) 0.070(2) 0.096(3) -0.009(2) 0.000(2) 0.004(2)
C215 0.105(3) 0.070(2) 0.095(3) -0.009(2) 0.000(2) 0.003(2)
C214 0.104(2) 0.069(2) 0.095(2) -0.009(2) 0.000(2) 0.004(2)
C221 0.0955(16) 0.0510(14) 0.0978(18) 0.0029(14) -0.0103(15) -0.0098(13)
C222 0.0962(19) 0.0520(17) 0.098(2) 0.0026(17) -0.0101(18) -0.0094(16)
C223 0.097(2) 0.0530(19) 0.099(2) 0.0024(19) -0.010(2) -0.0090(19)
C224 0.097(2) 0.053(2) 0.099(2) 0.002(2) -0.010(2) -0.009(2)
C225 0.098(2) 0.054(2) 0.099(3) 0.002(2) -0.010(2) -0.009(2)
C226 0.098(2) 0.054(2) 0.100(3) 0.002(2) -0.010(2) -0.009(2)
C227 0.098(2) 0.054(2) 0.100(2) 0.002(2) -0.010(2) -0.009(2)
C228 0.097(2) 0.054(2) 0.099(2) 0.002(2) -0.010(2) -0.009(2)
C231 0.0950(16) 0.0505(14) 0.0973(18) 0.0032(14) -0.0103(15) -0.0103(13)
C232 0.0953(19) 0.0510(17) 0.097(2) 0.0032(17) -0.0101(18) -0.0103(16)
C233 0.095(2) 0.0515(19) 0.098(2) 0.0032(19) -0.010(2) -0.0102(19)
C238 0.096(2) 0.052(2) 0.098(2) 0.003(2) -0.010(2) -0.010(2)
C237 0.096(2) 0.052(2) 0.098(2) 0.003(2) -0.010(2) -0.010(2)
C236 0.096(2) 0.052(2) 0.098(3) 0.003(2) -0.010(2) -0.010(2)
C235 0.096(2) 0.052(2) 0.098(2) 0.003(2) -0.010(2) -0.010(2)
C234 0.096(2) 0.052(2) 0.098(2) 0.003(2) -0.010(2) -0.010(2)
C241 0.0730(14) 0.0630(14) 0.0830(16) 0.0092(13) -0.0024(13) 0.0059(13)
C242 0.0740(17) 0.0636(17) 0.0837(19) 0.0090(17) -0.0023(16) 0.0058(16)
C243 0.075(2) 0.064(2) 0.084(2) 0.0088(19) -0.0022(19) 0.0057(19)
C244 0.075(2) 0.064(2) 0.085(2) 0.009(2) -0.002(2) 0.006(2)
C245 0.075(2) 0.065(2) 0.085(2) 0.009(2) -0.002(2) 0.006(2)
C246 0.076(2) 0.065(2) 0.085(2) 0.009(2) -0.002(2) 0.006(2)
C247 0.076(2) 0.065(2) 0.085(2) 0.008(2) -0.002(2) 0.006(2)
C248 0.075(2) 0.065(2) 0.085(2) 0.009(2) -0.002(2) 0.006(2)
C251 0.0727(14) 0.0632(14) 0.0825(16) 0.0090(13) -0.0025(13) 0.0058(13)
C252 0.0733(17) 0.0641(17) 0.0829(19) 0.0087(16) -0.0025(16) 0.0056(16)
C253 0.074(2) 0.065(2) 0.083(2) 0.0085(19) -0.0024(19) 0.0053(19)
C254 0.074(2) 0.065(2) 0.084(2) 0.008(2) -0.002(2) 0.005(2)
C255 0.075(2) 0.066(2) 0.084(2) 0.008(2) -0.002(2) 0.005(2)
C256 0.075(2) 0.066(2) 0.084(2) 0.008(2) -0.002(2) 0.005(2)
C257 0.075(2) 0.066(2) 0.084(2) 0.008(2) -0.002(2) 0.005(2)
C258 0.074(2) 0.065(2) 0.084(2) 0.008(2) -0.002(2) 0.005(2)
C261 0.0963(17) 0.0697(15) 0.1041(19) 0.0054(15) 0.0154(15) 0.0158(14)
C262 0.097(2) 0.0708(18) 0.105(2) 0.0053(18) 0.0152(18) 0.0155(17)
C263 0.098(2) 0.072(2) 0.106(2) 0.005(2) 0.015(2) 0.015(2)
C264 0.098(2) 0.072(2) 0.106(3) 0.005(2) 0.015(2) 0.015(2)
C265 0.098(2) 0.072(2) 0.106(3) 0.005(2) 0.015(2) 0.015(2)
C266 0.099(3) 0.073(2) 0.106(3) 0.005(2) 0.015(2) 0.015(2)
C267 0.099(2) 0.073(2) 0.107(3) 0.005(2) 0.015(2) 0.015(2)
C268 0.098(2) 0.072(2) 0.106(3) 0.005(2) 0.015(2) 0.015(2)

loop_
_atom_type_symbol
_atom_type_description
_atom_type_scat_dispersion_real
_atom_type_scat_dispersion_imag
_atom_type_scat_source
C C 0.0181 0.0091 'International Tables Vol C Tables 4.2.6.8 and 6.1.1.4'
H H 0.0000 0.0000 'International Tables Vol C Tables 4.2.6.8 and 6.1.1.4'
Au Au -4.4197 7.2980 'International Tables Vol C Tables 4.2.6.8 and 6.1.1.4'
F F 0.0727 0.0534 'International Tables Vol C Tables 4.2.6.8 and 6.1.1.4'

loop_
_geom_angle_atom_site_label_1
_geom_angle_atom_site_label_2
_geom_angle_atom_site_label_3
_geom_angle
_geom_angle_site_symmetry_1
_geom_angle_site_symmetry_3
_geom_angle_publ_flag
Au2 Au1 Au3 61.30(6) . . ?
Au2 Au1 Au4 108.45(7) . . ?
Au2 Au1 Au5 105.97(7) . . ?
Au2 Au1 Au6 63.11(6) . . ?
Au2 Au1 Au18 62.79(7) . . ?
Au2 Au1 Au20 111.45(8) . . ?
Au2 Au1 Au22 114.69(8) . . ?
Au2 Au1 Au44 133.96(8) . . ?
Au3 Au1 Au6 113.77(7) . . ?
Au3 Au1 Au44 123.70(7) . . ?
Au4 Au1 Au3 58.90(6) . . ?
Au4 Au1 Au5 62.41(6) . . ?
Au4 Au1 Au6 112.02(7) . . ?
Au4 Au1 Au20 60.47(6) . . ?
Au4 Au1 Au44 110.71(7) . . ?
Au5 Au1 Au3 108.07(7) . . ?
Au5 Au1 Au6 57.99(6) . . ?
Au5 Au1 Au20 118.61(8) . . ?
Au5 Au1 Au44 113.03(8) . . ?
Au6 Au1 Au44 120.11(7) . . ?
Au18 Au1 Au3 116.38(8) . . ?
Au18 Au1 Au4 170.16(9) . . ?
Au18 Au1 Au5 114.26(8) . . ?
Au18 Au1 Au6 60.78(6) . . ?
Au18 Au1 Au20 125.67(8) . . ?
Au18 Au1 Au44 79.13(7) . . ?
Au19 Au1 Au2 60.03(6) . . ?
Au19 Au1 Au3 67.94(6) . . ?
Au19 Au1 Au4 121.45(7) . . ?
Au19 Au1 Au5 165.89(9) . . ?
Au19 Au1 Au6 110.29(8) . . ?
Au19 Au1 Au18 59.38(7) . . ?
Au19 Au1 Au20 71.42(7) . . ?
Au19 Au1 Au22 120.72(8) . . ?
Au19 Au1 Au44 79.12(7) . . ?
Au20 Au1 Au3 57.04(5) . . ?
Au20 Au1 Au6 169.86(8) . . ?
Au20 Au1 Au44 69.96(6) . . ?
Au21 Au1 Au2 166.38(9) . . ?
Au21 Au1 Au3 115.15(8) . . ?
Au21 Au1 Au4 61.70(6) . . ?
Au21 Au1 Au5 61.67(6) . . ?
Au21 Au1 Au6 110.35(7) . . ?
Au21 Au1 Au18 126.02(8) . . ?
Au21 Au1 Au19 132.44(8) . . ?
Au21 Au1 Au20 72.96(7) . . ?
Au21 Au1 Au22 65.89(7) . . ?
Au21 Au1 Au44 59.53(6) . . ?
Au22 Au1 Au3 168.31(8) . . ?
Au22 Au1 Au4 115.79(9) . . ?
Au22 Au1 Au5 61.51(6) . . ?
Au22 Au1 Au6 57.04(6) . . ?
Au22 Au1 Au18 67.01(7) . . ?
Au22 Au1 Au20 131.35(8) . . ?
Au22 Au1 Au44 67.43(6) . . ?
Au1 Au2 Au3 61.90(6) . . ?
Au1 Au2 Au6 63.65(6) . . ?
Au1 Au2 Au7 113.81(8) . . ?
Au1 Au2 Au11 92.66(8) . . ?
Au1 Au2 Au18 59.04(6) . . ?
Au1 Au2 Au23 109.11(8) . . ?
Au1 Au2 Au24 108.29(7) . . ?
Au1 Au2 Au46 131.69(8) . . ?
Au1 Au2 Au50 148.89(9) . . ?
Au3 Au2 Au6 114.68(8) . . ?
Au3 Au2 Au24 56.13(6) . . ?
Au3 Au2 Au46 120.23(7) . . ?
Au6 Au2 Au46 122.17(7) . . ?
Au7 Au2 Au3 58.66(6) . . ?
Au7 Au2 Au6 120.93(8) . . ?
Au7 Au2 Au18 172.27(9) . . ?
Au7 Au2 Au24 56.79(6) . . ?
Au7 Au2 Au46 102.46(7) . . ?
Au11 Au2 Au3 88.82(7) . . ?
Au11 Au2 Au6 60.65(6) . . ?
Au11 Au2 Au7 60.60(6) . . ?
Au11 Au2 Au18 120.54(8) . . ?
Au11 Au2 Au23 86.99(7) . . ?
Au11 Au2 Au24 117.27(7) . . ?
Au11 Au2 Au46 133.86(8) . . ?
Au18 Au2 Au3 113.67(7) . . ?
Au18 Au2 Au6 59.94(6) . . ?
Au18 Au2 Au24 120.94(8) . . ?
Au18 Au2 Au46 82.11(7) . . ?
Au19 Au2 Au1 59.77(6) . . ?
Au19 Au2 Au3 68.09(6) . . ?
Au19 Au2 Au6 110.51(7) . . ?
Au19 Au2 Au7 116.64(7) . . ?
Au19 Au2 Au11 149.79(9) . . ?
Au19 Au2 Au18 58.05(6) . . ?
Au19 Au2 Au23 112.35(8) . . ?
Au19 Au2 Au24 66.37(6) . . ?
Au19 Au2 Au46 76.13(7) . . ?
Au19 Au2 Au50 150.96(10) . . ?
Au23 Au2 Au3 169.90(9) . . ?
Au23 Au2 Au6 55.35(6) . . ?
Au23 Au2 Au7 126.14(8) . . ?
Au23 Au2 Au18 61.22(6) . . ?
Au23 Au2 Au24 133.80(9) . . ?
Au23 Au2 Au46 68.80(7) . . ?
Au24 Au2 Au6 170.75(9) . . ?
Au24 Au2 Au46 66.26(6) . . ?
Au50 Au2 Au3 122.52(7) . . ?
Au50 Au2 Au6 90.13(7) . . ?
Au50 Au2 Au7 64.06(6) . . ?
Au50 Au2 Au11 58.34(6) . . ?
Au50 Au2 Au18 123.47(8) . . ?
Au50 Au2 Au23 62.33(6) . . ?
Au50 Au2 Au24 96.08(7) . . ?
Au50 Au2 Au46 75.56(7) . . ?
Au1 Au3 Au8 150.42(8) . . ?
Au1 Au3 Au19 53.60(5) . . ?
Au2 Au3 Au1 56.80(6) . . ?
Au2 Au3 Au8 123.68(7) . . ?
Au2 Au3 Au19 53.89(5) . . ?
Au4 Au3 Au1 58.51(6) . . ?
Au4 Au3 Au2 104.49(7) . . ?
Au4 Au3 Au7 117.70(8) . . ?
Au4 Au3 Au8 96.99(7) . . ?
Au4 Au3 Au19 108.00(7) . . ?
Au4 Au3 Au25 130.90(8) . . ?
Au4 Au3 Au26 59.40(6) . . ?
Au7 Au3 Au1 110.41(7) . . ?
Au7 Au3 Au2 59.90(6) . . ?
Au7 Au3 Au8 63.96(6) . . ?
Au7 Au3 Au19 105.74(7) . . ?
Au7 Au3 Au25 88.95(7) . . ?
Au8 Au3 Au19 154.74(8) . . ?
Au20 Au3 Au1 60.26(6) . . ?
Au20 Au3 Au2 110.33(7) . . ?
Au20 Au3 Au4 61.48(6) . . ?
Au20 Au3 Au7 170.13(8) . . ?
Au20 Au3 Au8 125.62(8) . . ?
Au20 Au3 Au19 66.60(6) . . ?
Au20 Au3 Au25 98.65(7) . . ?
Au20 Au3 Au26 62.52(6) . . ?
Au24 Au3 Au1 108.95(7) . . ?
Au24 Au3 Au2 62.02(6) . . ?
Au24 Au3 Au4 166.30(8) . . ?
Au24 Au3 Au7 59.13(6) . . ?
Au24 Au3 Au8 93.10(7) . . ?
Au24 Au3 Au19 62.93(6) . . ?
Au24 Au3 Au20 119.03(8) . . ?
Au24 Au3 Au25 62.67(6) . . ?
Au24 Au3 Au26 134.00(8) . . ?
Au25 Au3 Au1 151.67(8) . . ?
Au25 Au3 Au2 124.59(8) . . ?
Au25 Au3 Au8 56.59(6) . . ?
Au25 Au3 Au19 102.23(7) . . ?
Au26 Au3 Au1 109.14(8) . . ?
Au26 Au3 Au2 163.85(8) . . ?
Au26 Au3 Au7 126.43(7) . . ?
Au26 Au3 Au8 63.68(6) . . ?
Au26 Au3 Au19 126.70(7) . . ?
Au26 Au3 Au25 71.54(7) . . ?
Au1 Au4 Au3 62.59(6) . . ?
Au1 Au4 Au5 59.14(6) . . ?
Au1 Au4 Au9 135.06(8) . . ?
Au1 Au4 Au10 95.85(7) . . ?
Au1 Au4 Au20 60.60(6) . . ?
Au1 Au4 Au21 58.24(6) . . ?
Au3 Au4 Au5 108.39(7) . . ?
Au3 Au4 Au10 95.49(7) . . ?
Au3 Au4 Au20 58.23(6) . . ?
Au3 Au4 Au21 115.37(8) . . ?
Au5 Au4 Au10 55.24(5) . . ?
Au9 Au4 Au3 82.15(7) . . ?
Au9 Au4 Au5 113.85(7) . . ?
Au9 Au4 Au10 58.85(5) . . ?
Au9 Au4 Au20 123.65(8) . . ?
Au9 Au4 Au21 162.22(9) . . ?
Au20 Au4 Au5 115.72(7) . . ?
Au20 Au4 Au10 150.00(8) . . ?
Au20 Au4 Au21 71.59(6) . . ?
Au21 Au4 Au5 59.44(6) . . ?
Au21 Au4 Au10 113.55(7) . . ?
Au26 Au4 Au1 113.39(8) . . ?
Au26 Au4 Au3 60.40(6) . . ?
Au26 Au4 Au5 168.54(9) . . ?
Au26 Au4 Au9 64.26(6) . . ?
Au26 Au4 Au10 120.61(7) . . ?
Au26 Au4 Au20 61.73(6) . . ?
Au26 Au4 Au21 125.83(7) . . ?
Au27 Au4 Au1 163.41(8) . . ?
Au27 Au4 Au3 121.29(8) . . ?
Au27 Au4 Au5 126.71(8) . . ?
Au27 Au4 Au9 59.81(6) . . ?
Au27 Au4 Au10 99.63(7) . . ?
Au27 Au4 Au20 106.39(7) . . ?
Au27 Au4 Au21 109.38(8) . . ?
Au27 Au4 Au26 63.12(7) . . ?
Au29 Au4 Au1 109.73(7) . . ?
Au29 Au4 Au3 168.08(8) . . ?
Au29 Au4 Au5 60.04(6) . . ?
Au29 Au4 Au9 99.58(8) . . ?
Au29 Au4 Au10 75.70(6) . . ?
Au29 Au4 Au20 127.60(8) . . ?
Au29 Au4 Au21 62.66(6) . . ?
Au29 Au4 Au26 130.99(9) . . ?
Au29 Au4 Au27 68.84(7) . . ?
Au1 Au5 Au4 58.45(6) . . ?
Au1 Au5 Au6 65.75(6) . . ?
Au1 Au5 Au21 57.91(6) . . ?
Au1 Au5 Au22 58.53(6) . . ?
Au1 Au5 Au29 106.43(7) . . ?
Au1 Au5 Au33 118.57(8) . . ?
Au4 Au5 Au33 121.48(7) . . ?
Au6 Au5 Au4 115.24(8) . . ?
Au6 Au5 Au33 62.30(6) . . ?
Au10 Au5 Au1 103.22(7) . . ?
Au10 Au5 Au4 66.53(6) . . ?
Au10 Au5 Au6 99.20(7) . . ?
Au10 Au5 Au21 124.24(7) . . ?
Au10 Au5 Au22 154.92(9) . . ?
Au10 Au5 Au29 79.78(7) . . ?
Au10 Au5 Au33 57.48(6) . . ?
Au21 Au5 Au4 59.11(5) . . ?
Au21 Au5 Au6 113.69(8) . . ?
Au21 Au5 Au22 63.42(6) . . ?
Au21 Au5 Au33 175.97(9) . . ?
Au22 Au5 Au4 109.81(7) . . ?
Au22 Au5 Au6 58.79(6) . . ?
Au22 Au5 Au33 113.38(8) . . ?
Au28 Au5 Au1 111.20(8) . . ?
Au28 Au5 Au4 168.74(9) . . ?
Au28 Au5 Au6 59.40(6) . . ?
Au28 Au5 Au10 122.89(8) . . ?
Au28 Au5 Au21 112.59(7) . . ?
Au28 Au5 Au22 58.98(6) . . ?
Au28 Au5 Au29 127.96(9) . . ?
Au28 Au5 Au32 87.02(7) . . ?
Au28 Au5 Au33 66.21(6) . . ?
Au29 Au5 Au4 56.81(6) . . ?
Au29 Au5 Au6 171.79(8) . . ?
Au29 Au5 Au21 61.40(6) . . ?
Au29 Au5 Au22 120.13(8) . . ?
Au29 Au5 Au33 122.51(8) . . ?
Au32 Au5 Au1 160.35(8) . . ?
Au32 Au5 Au4 103.86(7) . . ?
Au32 Au5 Au6 121.96(8) . . ?
Au32 Au5 Au10 58.96(6) . . ?
Au32 Au5 Au21 122.99(9) . . ?
Au32 Au5 Au22 141.03(8) . . ?
Au32 Au5 Au29 64.56(7) . . ?
Au32 Au5 Au33 61.02(7) . . ?
Au1 Au6 Au48 106.16(7) . . ?
Au2 Au6 Au1 53.24(5) . . ?
Au2 Au6 Au48 103.42(8) . . ?
Au5 Au6 Au1 56.26(6) . . ?
Au5 Au6 Au2 96.95(7) . . ?
Au5 Au6 Au11 79.36(6) . . ?
Au5 Au6 Au18 106.96(7) . . ?
Au5 Au6 Au33 60.27(6) . . ?
Au5 Au6 Au48 133.74(8) . . ?
Au5 Au6 Au49 111.59(8) . . ?
Au11 Au6 Au1 83.20(6) . . ?
Au11 Au6 Au2 55.27(5) . . ?
Au11 Au6 Au18 112.22(7) . . ?
Au11 Au6 Au33 56.28(6) . . ?
Au11 Au6 Au48 145.50(9) . . ?
Au11 Au6 Au49 111.13(8) . . ?
Au18 Au6 Au1 54.62(6) . . ?
Au18 Au6 Au2 56.98(6) . . ?
Au18 Au6 Au33 162.72(8) . . ?
Au18 Au6 Au48 55.80(6) . . ?
Au18 Au6 Au49 125.82(8) . . ?
Au22 Au6 Au1 55.86(6) . . ?
Au22 Au6 Au2 104.61(7) . . ?
Au22 Au6 Au5 60.38(6) . . ?
Au22 Au6 Au11 133.34(8) . . ?
Au22 Au6 Au18 63.88(7) . . ?
Au22 Au6 Au33 112.99(9) . . ?
Au22 Au6 Au48 74.35(7) . . ?
Au22 Au6 Au49 105.28(7) . . ?
Au23 Au6 Au1 102.55(8) . . ?
Au23 Au6 Au2 58.00(6) . . ?
Au23 Au6 Au5 154.95(8) . . ?
Au23 Au6 Au11 85.29(7) . . ?
Au23 Au6 Au18 60.98(7) . . ?
Au23 Au6 Au22 121.76(9) . . ?
Au23 Au6 Au28 146.67(8) . . ?
Au23 Au6 Au33 125.23(8) . . ?
Au23 Au6 Au48 60.37(7) . . ?
Au23 Au6 Au49 92.34(8) . . ?
Au28 Au6 Au1 102.65(8) . . ?
Au28 Au6 Au2 154.13(8) . . ?
Au28 Au6 Au5 58.04(6) . . ?
Au28 Au6 Au11 119.10(8) . . ?
Au28 Au6 Au18 120.14(8) . . ?
Au28 Au6 Au22 59.09(6) . . ?
Au28 Au6 Au33 64.93(7) . . ?
Au28 Au6 Au48 91.73(7) . . ?
Au28 Au6 Au49 58.96(7) . . ?
Au31 Au6 Au1 137.57(8) . . ?
Au31 Au6 Au2 87.14(7) . . ?
Au31 Au6 Au5 125.89(8) . . ?
Au31 Au6 Au11 59.22(6) . . ?
Au31 Au6 Au18 119.57(9) . . ?
Au31 Au6 Au22 166.39(8) . . ?
Au31 Au6 Au23 58.75(7) . . ?
Au31 Au6 Au28 112.17(8) . . ?
Au31 Au6 Au33 67.83(7) . . ?
Au31 Au6 Au48 96.51(8) . . ?
Au31 Au6 Au49 61.60(6) . . ?
Au33 Au6 Au1 108.85(7) . . ?
Au33 Au6 Au2 110.56(7) . . ?
Au33 Au6 Au48 141.25(8) . . ?
Au49 Au6 Au1 160.31(9) . . ?
Au49 Au6 Au2 146.08(8) . . ?
Au49 Au6 Au33 71.38(7) . . ?
Au49 Au6 Au48 70.05(7) . . ?
Au2 Au7 Au8 121.52(7) . . ?
Au2 Au7 Au11 58.96(6) . . ?
Au2 Au7 Au14 171.95(9) . . ?
Au2 Au7 Au47 100.27(8) . . ?
Au2 Au7 Au50 56.67(6) . . ?
Au3 Au7 Au2 61.44(6) . . ?
Au3 Au7 Au8 60.26(6) . . ?
Au3 Au7 Au11 89.48(7) . . ?
Au3 Au7 Au14 120.81(8) . . ?
Au3 Au7 Au30 88.63(7) . . ?
Au3 Au7 Au47 131.97(8) . . ?
Au3 Au7 Au50 117.93(7) . . ?
Au8 Au7 Au47 121.50(7) . . ?
Au11 Au7 Au8 116.22(8) . . ?
Au11 Au7 Au14 112.99(8) . . ?
Au11 Au7 Au47 120.16(8) . . ?
Au11 Au7 Au50 55.48(6) . . ?
Au12 Au7 Au2 114.89(8) . . ?
Au12 Au7 Au3 93.15(7) . . ?
Au12 Au7 Au8 64.88(6) . . ?
Au12 Au7 Au11 62.42(6) . . ?
Au12 Au7 Au14 58.14(6) . . ?
Au12 Au7 Au30 108.93(8) . . ?
Au12 Au7 Au47 133.06(8) . . ?
Au12 Au7 Au50 107.80(7) . . ?
Au13 Au7 Au2 116.28(8) . . ?
Au13 Au7 Au3 150.65(9) . . ?
Au13 Au7 Au8 111.85(8) . . ?
Au13 Au7 Au11 68.12(6) . . ?
Au13 Au7 Au12 60.17(7) . . ?
Au13 Au7 Au14 57.55(6) . . ?
Au13 Au7 Au30 110.47(8) . . ?
Au13 Au7 Au47 77.11(7) . . ?
Au13 Au7 Au50 65.33(7) . . ?
Au14 Au7 Au8 60.68(6) . . ?
Au14 Au7 Au47 83.72(7) . . ?
Au14 Au7 Au50 119.85(8) . . ?
Au24 Au7 Au2 62.49(6) . . ?
Au24 Au7 Au3 58.81(6) . . ?
Au24 Au7 Au8 90.70(7) . . ?
Au24 Au7 Au11 121.33(7) . . ?
Au24 Au7 Au12 150.37(9) . . ?
Au24 Au7 Au13 149.29(9) . . ?
Au24 Au7 Au14 125.53(8) . . ?
Au24 Au7 Au30 64.68(6) . . ?
Au24 Au7 Au47 73.26(7) . . ?
Au24 Au7 Au50 94.97(7) . . ?
Au30 Au7 Au2 127.06(8) . . ?
Au30 Au7 Au8 55.50(6) . . ?
Au30 Au7 Au11 171.03(9) . . ?
Au30 Au7 Au14 60.91(6) . . ?
Au30 Au7 Au47 67.04(7) . . ?
Au30 Au7 Au50 132.70(9) . . ?
Au50 Au7 Au8 171.63(8) . . ?
Au50 Au7 Au47 66.24(6) . . ?
Au3 Au8 Au7 55.78(5) . . ?
Au3 Au8 Au12 83.29(6) . . ?
Au3 Au8 Au14 113.09(7) . . ?
Au3 Au8 Au26 55.88(5) . . ?
Au3 Au8 Au37 106.65(7) . . ?
Au3 Au8 Au38 148.99(9) . . ?
Au7 Au8 Au12 52.85(5) . . ?
Au7 Au8 Au37 145.08(8) . . ?
Au7 Au8 Au38 107.97(8) . . ?
Au9 Au8 Au3 78.82(6) . . ?
Au9 Au8 Au7 96.97(7) . . ?
Au9 Au8 Au12 56.84(6) . . ?
Au9 Au8 Au14 105.92(7) . . ?
Au9 Au8 Au26 60.43(6) . . ?
Au9 Au8 Au37 109.52(8) . . ?
Au9 Au8 Au38 131.86(8) . . ?
Au14 Au8 Au7 57.43(6) . . ?
Au14 Au8 Au12 53.32(5) . . ?
Au14 Au8 Au26 162.47(8) . . ?
Au14 Au8 Au37 130.64(8) . . ?
Au14 Au8 Au38 60.01(7) . . ?
Au15 Au8 Au3 132.57(8) . . ?
Au15 Au8 Au7 104.58(7) . . ?
Au15 Au8 Au9 59.83(6) . . ?
Au15 Au8 Au12 55.79(6) . . ?
Au15 Au8 Au14 63.12(7) . . ?
Au15 Au8 Au26 112.57(8) . . ?
Au15 Au8 Au37 108.25(7) . . ?
Au15 Au8 Au38 74.12(7) . . ?
Au25 Au8 Au3 59.77(6) . . ?
Au25 Au8 Au7 85.97(7) . . ?
Au25 Au8 Au9 127.33(8) . . ?
Au25 Au8 Au12 136.68(8) . . ?
Au25 Au8 Au14 118.96(9) . . ?
Au25 Au8 Au15 166.99(8) . . ?
Au25 Au8 Au26 69.41(7) . . ?
Au25 Au8 Au37 60.02(6) . . ?
Au25 Au8 Au38 95.58(8) . . ?
Au26 Au8 Au7 110.78(6) . . ?
Au26 Au8 Au12 109.58(7) . . ?
Au26 Au8 Au37 66.73(6) . . ?
Au26 Au8 Au38 136.90(8) . . ?
Au30 Au8 Au3 87.22(7) . . ?
Au30 Au8 Au7 57.78(6) . . ?
Au30 Au8 Au9 154.65(8) . . ?
Au30 Au8 Au12 100.86(7) . . ?
Au30 Au8 Au14 60.38(7) . . ?
Au30 Au8 Au15 120.40(8) . . ?
Au30 Au8 Au25 58.79(7) . . ?
Au30 Au8 Au26 127.02(8) . . ?
Au30 Au8 Au35 145.36(8) . . ?
Au30 Au8 Au37 94.66(8) . . ?
Au30 Au8 Au38 62.72(7) . . ?
Au35 Au8 Au3 118.90(8) . . ?
Au35 Au8 Au7 155.39(8) . . ?
Au35 Au8 Au9 59.24(6) . . ?
Au35 Au8 Au12 104.28(8) . . ?
Au35 Au8 Au14 119.50(8) . . ?
Au35 Au8 Au15 59.61(6) . . ?
Au35 Au8 Au25 112.78(8) . . ?
Au35 Au8 Au26 64.93(6) . . ?
Au35 Au8 Au37 57.88(7) . . ?
Au35 Au8 Au38 86.72(8) . . ?
Au37 Au8 Au12 162.02(9) . . ?
Au37 Au8 Au38 70.79(7) . . ?
Au38 Au8 Au12 108.47(7) . . ?
Au4 Au9 Au8 99.88(7) . . ?
Au4 Au9 Au10 66.38(6) . . ?
Au4 Au9 Au12 103.33(7) . . ?
Au4 Au9 Au15 156.17(10) . . ?
Au4 Au9 Au16 123.60(8) . . ?
Au4 Au9 Au26 57.67(5) . . ?
Au4 Au9 Au34 79.82(7) . . ?
Au4 Au9 Au36 115.51(8) . . ?
Au8 Au9 Au10 114.83(8) . . ?
Au8 Au9 Au12 66.62(6) . . ?
Au8 Au9 Au16 113.76(8) . . ?
Au8 Au9 Au26 63.16(6) . . ?
Au8 Au9 Au36 121.64(7) . . ?
Au10 Au9 Au26 121.52(7) . . ?
Au10 Au9 Au36 121.29(8) . . ?
Au12 Au9 Au10 57.29(6) . . ?
Au12 Au9 Au16 57.17(6) . . ?
Au12 Au9 Au26 120.10(8) . . ?
Au12 Au9 Au36 136.37(7) . . ?
Au15 Au9 Au8 59.62(6) . . ?
Au15 Au9 Au10 109.17(7) . . ?
Au15 Au9 Au12 59.00(6) . . ?
Au15 Au9 Au16 62.86(6) . . ?
Au15 Au9 Au26 114.75(8) . . ?
Au15 Au9 Au36 87.19(7) . . ?
Au16 Au9 Au10 58.85(6) . . ?
Au16 Au9 Au26 176.89(9) . . ?
Au16 Au9 Au36 84.08(7) . . ?
Au26 Au9 Au36 97.92(7) . . ?
Au27 Au9 Au4 59.41(6) . . ?
Au27 Au9 Au8 122.29(8) . . ?
Au27 Au9 Au10 104.59(7) . . ?
Au27 Au9 Au12 160.47(8) . . ?
Au27 Au9 Au15 140.22(8) . . ?
Au27 Au9 Au16 122.47(9) . . ?
Au27 Au9 Au26 60.62(6) . . ?
Au27 Au9 Au34 64.73(7) . . ?
Au27 Au9 Au36 56.99(6) . . ?
Au34 Au9 Au8 171.76(9) . . ?
Au34 Au9 Au10 57.40(6) . . ?
Au34 Au9 Au12 105.35(7) . . ?
Au34 Au9 Au15 118.59(8) . . ?
Au34 Au9 Au16 60.72(6) . . ?
Au34 Au9 Au26 122.28(8) . . ?
Au34 Au9 Au36 65.18(7) . . ?
Au35 Au9 Au4 122.88(8) . . ?
Au35 Au9 Au8 58.75(7) . . ?
Au35 Au9 Au10 168.34(9) . . ?
Au35 Au9 Au12 111.62(8) . . ?
Au35 Au9 Au15 59.38(6) . . ?
Au35 Au9 Au16 113.25(7) . . ?
Au35 Au9 Au26 65.85(6) . . ?
Au35 Au9 Au27 86.87(7) . . ?
Au35 Au9 Au34 128.30(9) . . ?
Au35 Au9 Au36 63.13(7) . . ?
Au5 Au10 Au4 58.23(5) . . ?
Au5 Au10 Au9 112.77(7) . . ?
Au5 Au10 Au11 82.91(7) . . ?
Au5 Au10 Au16 160.90(9) . . ?
Au5 Au10 Au17 122.86(8) . . ?
Au9 Au10 Au4 54.77(5) . . ?
Au11 Au10 Au4 96.01(7) . . ?
Au11 Au10 Au9 108.29(8) . . ?
Au11 Au10 Au16 115.80(8) . . ?
Au11 Au10 Au17 56.99(7) . . ?
Au12 Au10 Au4 96.96(7) . . ?
Au12 Au10 Au5 135.81(9) . . ?
Au12 Au10 Au9 59.95(6) . . ?
Au12 Au10 Au11 62.47(6) . . ?
Au12 Au10 Au16 58.25(6) . . ?
Au12 Au10 Au17 60.62(6) . . ?
Au12 Au10 Au33 113.57(8) . . ?
Au16 Au10 Au4 112.94(7) . . ?
Au16 Au10 Au9 59.49(6) . . ?
Au16 Au10 Au17 73.83(7) . . ?
Au17 Au10 Au4 150.03(9) . . ?
Au17 Au10 Au9 117.31(7) . . ?
Au32 Au10 Au4 98.43(7) . . ?
Au32 Au10 Au5 59.42(6) . . ?
Au32 Au10 Au9 125.73(9) . . ?
Au32 Au10 Au11 121.99(8) . . ?
Au32 Au10 Au12 163.28(8) . . ?
Au32 Au10 Au16 109.18(8) . . ?
Au32 Au10 Au17 106.87(8) . . ?
Au32 Au10 Au33 63.56(7) . . ?
Au32 Au10 Au34 69.30(7) . . ?
Au33 Au10 Au4 119.75(7) . . ?
Au33 Au10 Au5 63.97(6) . . ?
Au33 Au10 Au9 168.15(9) . . ?
Au33 Au10 Au11 60.52(7) . . ?
Au33 Au10 Au16 127.31(8) . . ?
Au33 Au10 Au17 61.28(6) . . ?
Au34 Au10 Au4 74.79(6) . . ?
Au34 Au10 Au5 99.43(8) . . ?
Au34 Au10 Au9 58.91(6) . . ?
Au34 Au10 Au11 166.96(8) . . ?
Au34 Au10 Au12 108.83(8) . . ?
Au34 Au10 Au16 61.48(6) . . ?
Au34 Au10 Au17 129.05(8) . . ?
Au34 Au10 Au33 132.02(9) . . ?
Au2 Au11 Au6 64.08(6) . . ?
Au2 Au11 Au7 60.44(6) . . ?
Au2 Au11 Au10 117.49(7) . . ?
Au2 Au11 Au12 111.46(7) . . ?
Au2 Au11 Au13 106.02(7) . . ?
Au2 Au11 Au31 90.84(7) . . ?
Au2 Au11 Au33 125.29(8) . . ?
Au6 Au11 Au13 155.46(9) . . ?
Au7 Au11 Au6 124.17(8) . . ?
Au7 Au11 Au12 57.07(6) . . ?
Au7 Au11 Au13 54.29(5) . . ?
Au10 Au11 Au6 96.19(7) . . ?
Au10 Au11 Au7 103.42(7) . . ?
Au10 Au11 Au12 57.73(6) . . ?
Au10 Au11 Au13 108.08(7) . . ?
Au10 Au11 Au31 128.15(8) . . ?
Au12 Au11 Au6 149.53(8) . . ?
Au12 Au11 Au13 54.09(6) . . ?
Au17 Au11 Au2 171.52(8) . . ?
Au17 Au11 Au6 124.25(8) . . ?
Au17 Au11 Au7 111.10(8) . . ?
Au17 Au11 Au10 62.33(7) . . ?
Au17 Au11 Au12 60.77(6) . . ?
Au17 Au11 Au13 67.05(7) . . ?
Au17 Au11 Au31 95.52(8) . . ?
Au17 Au11 Au33 62.53(7) . . ?
Au31 Au11 Au6 56.41(6) . . ?
Au31 Au11 Au7 128.42(9) . . ?
Au31 Au11 Au12 151.29(8) . . ?
Au31 Au11 Au13 103.55(7) . . ?
Au33 Au11 Au6 62.55(6) . . ?
Au33 Au11 Au7 162.15(9) . . ?
Au33 Au11 Au10 58.73(6) . . ?
Au33 Au11 Au12 108.07(8) . . ?
Au33 Au11 Au13 127.73(8) . . ?
Au33 Au11 Au31 69.42(7) . . ?
Au50 Au11 Au2 60.15(7) . . ?
Au50 Au11 Au6 93.18(8) . . ?
Au50 Au11 Au7 64.63(7) . . ?
Au50 Au11 Au10 167.74(8) . . ?
Au50 Au11 Au12 110.92(8) . . ?
Au50 Au11 Au13 63.38(7) . . ?
Au50 Au11 Au17 117.99(9) . . ?
Au50 Au11 Au31 63.91(7) . . ?
Au50 Au11 Au33 133.20(8) . . ?
Au7 Au12 Au8 62.27(6) . . ?
Au7 Au12 Au9 104.09(7) . . ?
Au7 Au12 Au10 107.81(7) . . ?
Au7 Au12 Au11 60.51(6) . . ?
Au7 Au12 Au13 59.79(7) . . ?
Au7 Au12 Au14 63.97(7) . . ?
Au7 Au12 Au15 113.87(8) . . ?
Au7 Au12 Au17 110.34(8) . . ?
Au7 Au12 Au40 135.52(8) . . ?
Au9 Au12 Au8 56.55(6) . . ?
Au9 Au12 Au11 108.39(7) . . ?
Au9 Au12 Au17 120.77(8) . . ?
Au9 Au12 Au40 113.17(8) . . ?
Au10 Au12 Au8 110.92(7) . . ?
Au10 Au12 Au9 62.76(6) . . ?
Au10 Au12 Au11 59.80(6) . . ?
Au10 Au12 Au15 114.74(9) . . ?
Au10 Au12 Au17 61.53(6) . . ?
Au10 Au12 Au40 110.32(8) . . ?
Au11 Au12 Au8 112.56(7) . . ?
Au11 Au12 Au40 124.07(7) . . ?
Au13 Au12 Au8 109.51(8) . . ?
Au13 Au12 Au9 163.67(9) . . ?
Au13 Au12 Au10 122.06(8) . . ?
Au13 Au12 Au11 67.24(7) . . ?
Au13 Au12 Au14 59.37(7) . . ?
Au13 Au12 Au15 121.85(8) . . ?
Au13 Au12 Au17 70.95(7) . . ?
Au13 Au12 Au40 80.70(7) . . ?
Au14 Au12 Au8 61.39(6) . . ?
Au14 Au12 Au9 113.06(8) . . ?
Au14 Au12 Au10 170.36(8) . . ?
Au14 Au12 Au11 116.34(9) . . ?
Au14 Au12 Au15 66.87(7) . . ?
Au14 Au12 Au17 124.97(8) . . ?
Au14 Au12 Au40 79.25(7) . . ?
Au15 Au12 Au8 56.46(6) . . ?
Au15 Au12 Au9 59.97(6) . . ?
Au15 Au12 Au11 166.67(8) . . ?
Au15 Au12 Au17 133.73(9) . . ?
Au15 Au12 Au40 68.83(6) . . ?
Au16 Au12 Au7 164.90(8) . . ?
Au16 Au12 Au8 109.10(8) . . ?
Au16 Au12 Au9 61.69(6) . . ?
Au16 Au12 Au10 62.26(6) . . ?
Au16 Au12 Au11 117.01(8) . . ?
Au16 Au12 Au13 134.61(8) . . ?
Au16 Au12 Au14 124.57(8) . . ?
Au16 Au12 Au15 64.88(7) . . ?
Au16 Au12 Au17 75.92(8) . . ?
Au16 Au12 Au40 59.19(6) . . ?
Au17 Au12 Au8 168.43(8) . . ?
Au17 Au12 Au11 56.47(6) . . ?
Au17 Au12 Au40 70.49(6) . . ?
Au40 Au12 Au8 121.08(7) . . ?
Au7 Au13 Au11 57.59(6) . . ?
Au7 Au13 Au12 60.05(6) . . ?
Au7 Au13 Au17 99.78(7) . . ?
Au7 Au13 Au39 118.70(8) . . ?
Au7 Au13 Au50 61.01(6) . . ?
Au11 Au13 Au17 50.41(5) . . ?
Au11 Au13 Au39 72.32(6) . . ?
Au12 Au13 Au11 58.68(6) . . ?
Au12 Au13 Au17 55.91(6) . . ?
Au12 Au13 Au39 120.44(8) . . ?
Au12 Au13 Au50 104.57(7) . . ?
Au14 Au13 Au7 64.44(6) . . ?
Au14 Au13 Au11 110.06(7) . . ?
Au14 Au13 Au12 60.39(7) . . ?
Au14 Au13 Au17 112.20(9) . . ?
Au14 Au13 Au39 176.84(9) . . ?
Au14 Au13 Au50 122.24(8) . . ?
Au17 Au13 Au39 67.53(7) . . ?
Au50 Au13 Au11 51.69(6) . . ?
Au50 Au13 Au17 94.48(7) . . ?
Au50 Au13 Au39 60.80(6) . . ?
C51 Au13 Au7 142.6(12) . . ?
C51 Au13 Au11 105.4(5) . . ?
C51 Au13 Au12 144.0(11) . . ?
C51 Au13 Au14 144.5(5) . . ?
C51 Au13 Au17 88.6(10) . . ?
C51 Au13 Au39 33.0(5) . . ?
C51 Au13 Au50 82.1(11) . . ?
C51 Au13 C52 32.3(6) . . ?
C52 Au13 Au7 142.8(13) . . ?
C52 Au13 Au11 136.9(6) . . ?
C52 Au13 Au12 154.2(14) . . ?
C52 Au13 Au14 112.8(5) . . ?
C52 Au13 Au17 113.9(10) . . ?
C52 Au13 Au39 65.0(5) . . ?
C52 Au13 Au50 99.7(12) . . ?
Au7 Au14 Au8 61.89(6) . . ?
Au7 Au14 Au15 101.99(7) . . ?
Au7 Au14 Au38 112.99(8) . . ?
Au8 Au14 Au15 55.16(6) . . ?
Au8 Au14 Au38 61.65(7) . . ?
Au12 Au14 Au7 57.89(6) . . ?
Au12 Au14 Au8 65.29(6) . . ?
Au12 Au14 Au15 57.09(6) . . ?
Au12 Au14 Au30 106.09(7) . . ?
Au12 Au14 Au38 120.64(9) . . ?
Au13 Au14 Au7 58.01(6) . . ?
Au13 Au14 Au8 113.32(7) . . ?
Au13 Au14 Au12 60.24(7) . . ?
Au13 Au14 Au15 113.62(9) . . ?
Au13 Au14 Au30 108.13(8) . . ?
Au13 Au14 Au38 169.81(10) . . ?
Au15 Au14 Au38 71.59(7) . . ?
Au30 Au14 Au7 57.76(6) . . ?
Au30 Au14 Au8 55.05(6) . . ?
Au30 Au14 Au15 107.79(8) . . ?
Au30 Au14 Au38 61.68(7) . . ?
C261 Au14 Au7 142.6(8) . . ?
C261 Au14 Au8 100.1(4) . . ?
C261 Au14 Au12 147.7(10) . . ?
C261 Au14 Au13 145.8(5) . . ?
C261 Au14 Au15 90.7(10) . . ?
C261 Au14 Au30 84.9(8) . . ?
C261 Au14 Au38 38.6(4) . . ?
C261 Au14 C262 27.7(6) . . ?
C262 Au14 Au7 158.5(7) . . ?
C262 Au14 Au8 125.9(5) . . ?
C262 Au14 Au12 142.7(8) . . ?
C262 Au14 Au13 120.7(5) . . ?
C262 Au14 Au15 97.7(6) . . ?
C262 Au14 Au30 108.0(8) . . ?
C262 Au14 Au38 65.6(5) . . ?
Au8 Au15 Au9 60.55(6) . . ?
Au8 Au15 Au14 61.73(6) . . ?
Au8 Au15 Au16 111.53(7) . . ?
Au8 Au15 Au40 123.21(8) . . ?
Au9 Au15 Au14 105.42(7) . . ?
Au9 Au15 Au16 59.31(6) . . ?
Au9 Au15 Au40 107.20(7) . . ?
Au12 Au15 Au8 67.75(6) . . ?
Au12 Au15 Au9 61.03(6) . . ?
Au12 Au15 Au14 56.04(6) . . ?
Au12 Au15 Au16 56.62(6) . . ?
Au12 Au15 Au40 59.92(6) . . ?
Au14 Au15 Au40 71.50(7) . . ?
Au16 Au15 Au14 107.66(8) . . ?
Au16 Au15 Au40 54.34(6) . . ?
Au35 Au15 Au8 59.04(6) . . ?
Au35 Au15 Au9 59.30(6) . . ?
Au35 Au15 Au12 113.33(7) . . ?
Au35 Au15 Au14 117.66(8) . . ?
Au35 Au15 Au16 110.18(8) . . ?
Au35 Au15 Au40 164.52(9) . . ?
C81 Au15 Au8 142.2(19) . . ?
C81 Au15 Au9 140.8(15) . . ?
C81 Au15 Au12 95.0(16) . . ?
C81 Au15 Au14 80.6(19) . . ?
C81 Au15 Au16 81.7(16) . . ?
C81 Au15 Au35 151.5(16) . . ?
C81 Au15 Au40 36.9(15) . . ?
C82 Au15 Au8 138.2(19) . . ?
C82 Au15 Au9 160.7(19) . . ?
C82 Au15 Au12 124.5(17) . . ?
C82 Au15 Au14 91.0(19) . . ?
C82 Au15 Au16 106.5(17) . . ?
C82 Au15 Au35 121.8(17) . . ?
C82 Au15 Au40 68.1(16) . . ?
C82 Au15 C81 31(2) . . ?
Au9 Au16 Au15 57.83(6) . . ?
Au9 Au16 Au40 119.06(9) . . ?
Au9 Au16 Au41 120.23(8) . . ?
Au10 Au16 Au9 61.67(6) . . ?
Au10 Au16 Au15 107.43(8) . . ?
Au10 Au16 Au34 57.62(6) . . ?
Au10 Au16 Au40 114.11(9) . . ?
Au10 Au16 Au41 79.07(7) . . ?
Au12 Au16 Au9 61.14(6) . . ?
Au12 Au16 Au10 59.49(6) . . ?
Au12 Au16 Au15 58.51(6) . . ?
Au12 Au16 Au34 106.68(8) . . ?
Au12 Au16 Au40 66.67(7) . . ?
Au12 Au16 Au41 132.20(8) . . ?
Au15 Au16 Au41 168.28(9) . . ?
Au34 Au16 Au9 58.45(6) . . ?
Au34 Au16 Au15 111.93(8) . . ?
Au34 Au16 Au40 171.73(9) . . ?
Au34 Au16 Au41 62.78(7) . . ?
Au40 Au16 Au15 69.42(7) . . ?
Au40 Au16 Au41 117.45(8) . . ?
C91 Au16 Au9 137.9(18) . . ?
C91 Au16 Au10 120.1(18) . . ?
C91 Au16 Au12 160.3(18) . . ?
C91 Au16 Au15 131.1(18) . . ?
C91 Au16 Au34 86.2(17) . . ?
C91 Au16 Au40 99.0(17) . . ?
C91 Au16 Au41 41.1(18) . . ?
C91 Au16 C92 29(2) . . ?
C92 Au16 Au9 130.1(15) . . ?
C92 Au16 Au10 147.8(17) . . ?
C92 Au16 Au12 151.3(17) . . ?
C92 Au16 Au15 102.5(17) . . ?
C92 Au16 Au34 100.3(16) . . ?
C92 Au16 Au40 87.1(16) . . ?
C92 Au16 Au41 69.5(17) . . ?
Au10 Au17 Au13 103.90(7) . . ?
Au10 Au17 Au33 57.61(6) . . ?
Au11 Au17 Au10 60.67(6) . . ?
Au11 Au17 Au12 62.76(6) . . ?
Au11 Au17 Au13 62.54(6) . . ?
Au11 Au17 Au33 60.46(6) . . ?
Au12 Au17 Au10 57.84(6) . . ?
Au12 Au17 Au13 53.14(6) . . ?
Au12 Au17 Au33 108.03(7) . . ?
Au33 Au17 Au13 121.40(9) . . ?
C71 Au17 Au10 124.2(9) . . ?
C71 Au17 Au11 145.0(10) . . ?
C71 Au17 Au12 89.8(4) . . ?
C71 Au17 Au13 83.9(11) . . ?
C71 Au17 Au33 154.4(10) . . ?
C72 Au17 Au10 144.9(12) . . ?
C72 Au17 Au11 153.9(13) . . ?
C72 Au17 Au12 120.4(5) . . ?
C72 Au17 Au13 97.5(12) . . ?
C72 Au17 Au33 130.3(7) . . ?
C72 Au17 C71 31.3(5) . . ?
Au1 Au18 Au2 58.16(6) . . ?
Au1 Au18 Au6 64.60(6) . . ?
Au1 Au18 Au22 56.30(6) . . ?
Au1 Au18 Au23 106.18(8) . . ?
Au1 Au18 Au48 123.75(10) . . ?
Au2 Au18 Au6 63.08(6) . . ?
Au2 Au18 Au22 102.83(8) . . ?
Au2 Au18 Au23 58.52(6) . . ?
Au6 Au18 Au22 55.36(6) . . ?
Au19 Au18 Au1 59.62(6) . . ?
Au19 Au18 Au2 58.52(6) . . ?
Au19 Au18 Au6 113.63(8) . . ?
Au19 Au18 Au22 111.26(9) . . ?
Au19 Au18 Au23 110.39(8) . . ?
Au19 Au18 Au48 172.11(11) . . ?
Au23 Au18 Au6 55.62(6) . . ?
Au23 Au18 Au22 108.59(8) . . ?
Au48 Au18 Au2 116.07(9) . . ?
Au48 Au18 Au6 65.30(7) . . ?
Au48 Au18 Au22 74.93(8) . . ?
Au48 Au18 Au23 62.24(7) . . ?
C211 Au18 Au1 158.2(9) . . ?
C211 Au18 Au2 138.6(10) . . ?
C211 Au18 Au6 107.3(4) . . ?
C211 Au18 Au19 137.1(5) . . ?
C211 Au18 Au22 102.1(9) . . ?
C211 Au18 Au23 82.3(9) . . ?
C211 Au18 Au48 42.3(4) . . ?
Au1 Au19 Au2 60.20(6) . . ?
Au1 Au19 Au3 58.45(6) . . ?
Au1 Au19 Au20 55.64(6) . . ?
Au1 Au19 Au24 103.23(7) . . ?
Au1 Au19 Au45 120.88(8) . . ?
Au2 Au19 Au3 58.02(5) . . ?
Au2 Au19 Au20 100.22(7) . . ?
Au2 Au19 Au24 59.02(6) . . ?
Au2 Au19 Au45 117.88(7) . . ?
Au3 Au19 Au20 50.57(5) . . ?
Au3 Au19 Au45 72.05(6) . . ?
Au18 Au19 Au1 61.00(7) . . ?
Au18 Au19 Au2 63.43(6) . . ?
Au18 Au19 Au3 109.90(7) . . ?
Au18 Au19 Au20 112.72(8) . . ?
Au18 Au19 Au24 119.09(8) . . ?
Au18 Au19 Au45 178.00(9) . . ?
Au20 Au19 Au45 68.79(6) . . ?
Au24 Au19 Au3 51.58(5) . . ?
Au24 Au19 Au20 95.64(6) . . ?
Au24 Au19 Au45 61.63(6) . . ?
C201 Au19 Au1 140.5(12) . . ?
C201 Au19 Au2 145.2(8) . . ?
C201 Au19 Au3 104.6(6) . . ?
C201 Au19 Au18 145.2(5) . . ?
C201 Au19 Au20 85.6(11) . . ?
C201 Au19 Au24 86.3(7) . . ?
C201 Au19 Au45 33.0(5) . . ?
C201 Au19 C202 31.8(6) . . ?
C202 Au19 Au1 137.5(12) . . ?
C202 Au19 Au2 160.2(12) . . ?
C202 Au19 Au3 134.3(6) . . ?
C202 Au19 Au18 113.6(5) . . ?
C202 Au19 Au20 98.7(11) . . ?
C202 Au19 Au24 113.5(9) . . ?
C202 Au19 Au45 64.6(5) . . ?
Au1 Au20 Au19 52.94(6) . . ?
Au1 Au20 Au21 52.13(6) . . ?
Au1 Au20 Au26 108.96(7) . . ?
Au3 Au20 Au1 62.70(6) . . ?
Au3 Au20 Au4 60.29(6) . . ?
Au3 Au20 Au19 62.83(6) . . ?
Au3 Au20 Au21 103.27(7) . . ?
Au3 Au20 Au26 59.84(6) . . ?
Au4 Au20 Au1 58.93(6) . . ?
Au4 Au20 Au19 104.56(7) . . ?
Au4 Au20 Au21 54.22(5) . . ?
Au4 Au20 Au26 58.19(6) . . ?
Au19 Au20 Au21 99.44(6) . . ?
Au26 Au20 Au19 120.55(7) . . ?
Au26 Au20 Au21 107.34(7) . . ?
C181 Au20 Au1 93.7(11) . . ?
C181 Au20 Au3 144.8(12) . . ?
C181 Au20 Au4 131.3(12) . . ?
C181 Au20 Au19 82.3(12) . . ?
C181 Au20 Au21 77.1(12) . . ?
C181 Au20 Au26 154.5(11) . . ?
C182 Au20 Au1 120.8(11) . . ?
C182 Au20 Au3 147.4(13) . . ?
C182 Au20 Au4 151.9(13) . . ?
C182 Au20 Au19 92.6(13) . . ?
C182 Au20 Au21 101.7(12) . . ?
C182 Au20 Au26 130.2(11) . . ?
C182 Au20 C181 28.7(14) . . ?
Au1 Au21 Au4 60.05(6) . . ?
Au1 Au21 Au5 60.42(6) . . ?
Au1 Au21 Au20 54.91(6) . . ?
Au1 Au21 Au22 57.55(6) . . ?
Au1 Au21 Au29 106.38(7) . . ?
Au1 Au21 Au43 133.46(8) . . ?
Au1 Au21 Au44 66.95(7) . . ?
Au4 Au21 Au5 61.44(6) . . ?
Au4 Au21 Au20 54.19(5) . . ?
Au4 Au21 Au22 107.70(7) . . ?
Au4 Au21 Au29 56.75(6) . . ?
Au4 Au21 Au43 78.80(6) . . ?
Au4 Au21 Au44 115.39(8) . . ?
Au5 Au21 Au20 103.81(7) . . ?
Au5 Au21 Au22 58.43(6) . . ?
Au5 Au21 Au29 58.84(6) . . ?
Au5 Au21 Au43 119.05(8) . . ?
Au5 Au21 Au44 118.24(8) . . ?
Au22 Au21 Au20 108.00(8) . . ?
Au22 Au21 Au43 167.60(9) . . ?
Au29 Au21 Au20 106.68(7) . . ?
Au29 Au21 Au22 113.21(8) . . ?
Au29 Au21 Au43 60.98(6) . . ?
Au29 Au21 Au44 172.12(9) . . ?
Au43 Au21 Au20 84.39(6) . . ?
Au44 Au21 Au20 66.27(6) . . ?
Au44 Au21 Au22 67.39(6) . . ?
Au44 Au21 Au43 120.02(8) . . ?
C161 Au21 Au1 159.6(15) . . ?
C161 Au21 Au4 118.5(14) . . ?
C161 Au21 Au5 139.0(15) . . ?
C161 Au21 Au20 106.5(15) . . ?
C161 Au21 Au22 132.7(14) . . ?
C161 Au21 Au29 86.1(15) . . ?
C161 Au21 Au43 39.8(14) . . ?
C161 Au21 Au44 99.1(15) . . ?
C161 Au21 C162 30(2) . . ?
C162 Au21 Au1 150.5(16) . . ?
C162 Au21 Au4 147.6(16) . . ?
C162 Au21 Au5 132.1(14) . . ?
C162 Au21 Au20 124.1(14) . . ?
C162 Au21 Au22 103.1(15) . . ?
C162 Au21 Au29 101.8(15) . . ?
C162 Au21 Au43 69.1(15) . . ?
C162 Au21 Au44 85.5(15) . . ?
Au1 Au22 Au5 59.96(6) . . ?
Au1 Au22 Au6 67.10(6) . . ?
Au1 Au22 Au18 56.69(6) . . ?
Au1 Au22 Au21 56.56(6) . . ?
Au1 Au22 Au44 61.57(6) . . ?
Au5 Au22 Au18 105.02(7) . . ?
Au5 Au22 Au21 58.15(6) . . ?
Au5 Au22 Au44 107.48(7) . . ?
Au6 Au22 Au5 60.84(6) . . ?
Au6 Au22 Au18 60.76(7) . . ?
Au6 Au22 Au21 110.94(7) . . ?
Au6 Au22 Au44 123.88(8) . . ?
Au18 Au22 Au44 72.85(7) . . ?
Au21 Au22 Au18 108.53(7) . . ?
Au21 Au22 Au44 55.43(6) . . ?
Au28 Au22 Au1 112.01(8) . . ?
Au28 Au22 Au5 58.46(6) . . ?
Au28 Au22 Au6 59.96(6) . . ?
Au28 Au22 Au18 117.99(9) . . ?
Au28 Au22 Au21 107.74(9) . . ?
Au28 Au22 Au44 163.13(10) . . ?
C171 Au22 Au1 94.8(11) . . ?
C171 Au22 Au5 141.2(11) . . ?
C171 Au22 Au6 139.8(13) . . ?
C171 Au22 Au18 79.2(13) . . ?
C171 Au22 Au21 83.6(12) . . ?
C171 Au22 Au28 153.0(11) . . ?
C171 Au22 Au44 35.7(10) . . ?
C171 Au22 C172 33.1(15) . . ?
C172 Au22 Au1 125.3(11) . . ?
C172 Au22 Au5 164.5(13) . . ?
C172 Au22 Au6 134.1(12) . . ?
C172 Au22 Au18 88.5(13) . . ?
C172 Au22 Au21 110.8(11) . . ?
C172 Au22 Au28 121.8(11) . . ?
C172 Au22 Au44 68.9(10) . . ?
Au2 Au23 Au18 60.26(6) . . ?
Au2 Au23 Au46 60.06(6) . . ?
Au2 Au23 Au48 114.06(9) . . ?
Au2 Au23 Au50 57.70(6) . . ?
Au6 Au23 Au2 66.65(7) . . ?
Au6 Au23 Au18 63.39(7) . . ?
Au6 Au23 Au46 124.60(8) . . ?
Au6 Au23 Au48 66.63(7) . . ?
Au6 Au23 Au50 94.13(8) . . ?
Au18 Au23 Au46 77.66(7) . . ?
Au18 Au23 Au48 58.29(7) . . ?
Au31 Au23 Au2 93.07(8) . . ?
Au31 Au23 Au6 60.59(7) . . ?
Au31 Au23 Au18 123.80(10) . . ?
Au31 Au23 Au46 133.41(8) . . ?
Au31 Au23 Au48 101.72(9) . . ?
Au31 Au23 Au50 63.23(7) . . ?
Au48 Au23 Au46 123.35(9) . . ?
Au50 Au23 Au18 117.89(8) . . ?
Au50 Au23 Au46 70.19(7) . . ?
Au50 Au23 Au48 160.35(10) . . ?
C21 Au23 Au2 92.8(4) . . ?
C21 Au23 Au6 151.7(8) . . ?
C21 Au23 Au18 89.8(10) . . ?
C21 Au23 Au31 143.7(10) . . ?
C21 Au23 Au46 33.0(4) . . ?
C21 Au23 Au48 108.4(9) . . ?
C21 Au23 Au50 90.4(8) . . ?
C22 Au23 Au2 123.3(4) . . ?
C22 Au23 Au6 158.0(7) . . ?
C22 Au23 Au18 102.8(8) . . ?
C22 Au23 Au31 131.7(7) . . ?
C22 Au23 Au46 63.6(4) . . ?
C22 Au23 Au48 91.7(6) . . ?
C22 Au23 Au50 107.7(6) . . ?
C22 Au23 C21 30.6(5) . . ?
Au2 Au24 Au19 54.61(5) . . ?
Au2 Au24 Au25 122.51(8) . . ?
Au2 Au24 Au30 119.62(8) . . ?
Au2 Au24 Au45 114.92(7) . . ?
Au2 Au24 Au46 60.64(6) . . ?
Au3 Au24 Au2 61.85(6) . . ?
Au3 Au24 Au7 62.06(6) . . ?
Au3 Au24 Au19 65.49(6) . . ?
Au3 Au24 Au25 60.76(6) . . ?
Au3 Au24 Au30 87.26(7) . . ?
Au3 Au24 Au45 78.22(7) . . ?
Au3 Au24 Au46 120.31(7) . . ?
Au7 Au24 Au2 60.72(6) . . ?
Au7 Au24 Au19 109.66(7) . . ?
Au7 Au24 Au25 89.47(7) . . ?
Au7 Au24 Au30 58.99(6) . . ?
Au7 Au24 Au45 137.11(8) . . ?
Au7 Au24 Au46 101.15(7) . . ?
Au19 Au24 Au45 62.91(6) . . ?
Au19 Au24 Au46 69.49(6) . . ?
Au25 Au24 Au19 102.69(7) . . ?
Au25 Au24 Au30 54.70(6) . . ?
Au25 Au24 Au45 55.36(6) . . ?
Au25 Au24 Au46 168.41(8) . . ?
Au30 Au24 Au19 151.82(9) . . ?
Au30 Au24 Au45 106.24(7) . . ?
Au30 Au24 Au46 135.33(8) . . ?
Au45 Au24 Au46 113.06(7) . . ?
C11 Au24 Au2 94.7(12) . . ?
C11 Au24 Au3 147.2(12) . . ?
C11 Au24 Au7 128.6(13) . . ?
C11 Au24 Au19 82.4(13) . . ?
C11 Au24 Au25 138.0(12) . . ?
C11 Au24 Au30 125.4(13) . . ?
C11 Au24 Au45 93.6(13) . . ?
C11 Au24 Au46 34.8(12) . . ?
C11 Au24 C12 30.8(16) . . ?
C12 Au24 Au2 125.1(11) . . ?
C12 Au24 Au3 154.3(13) . . ?
C12 Au24 Au7 143.6(13) . . ?
C12 Au24 Au19 97.4(13) . . ?
C12 Au24 Au25 108.3(12) . . ?
C12 Au24 Au30 105.4(12) . . ?
C12 Au24 Au45 76.8(13) . . ?
C12 Au24 Au46 65.5(11) . . ?
Au3 Au25 Au24 56.56(6) . . ?
Au3 Au25 Au26 53.71(6) . . ?
Au3 Au25 Au37 113.72(9) . . ?
Au3 Au25 Au45 83.49(7) . . ?
Au8 Au25 Au3 63.64(6) . . ?
Au8 Au25 Au24 93.72(7) . . ?
Au8 Au25 Au26 59.46(6) . . ?
Au8 Au25 Au37 65.52(6) . . ?
Au8 Au25 Au45 146.89(8) . . ?
Au24 Au25 Au26 110.14(7) . . ?
Au24 Au25 Au37 158.56(8) . . ?
Au24 Au25 Au45 69.44(6) . . ?
Au30 Au25 Au3 90.27(7) . . ?
Au30 Au25 Au8 60.43(7) . . ?
Au30 Au25 Au24 63.95(7) . . ?
Au30 Au25 Au26 118.88(8) . . ?
Au30 Au25 Au37 99.14(8) . . ?
Au30 Au25 Au45 127.42(9) . . ?
Au37 Au25 Au26 65.00(7) . . ?
Au45 Au25 Au26 98.66(7) . . ?
Au45 Au25 Au37 131.06(9) . . ?
C191 Au25 Au3 124.9(16) . . ?
C191 Au25 Au8 159.5(17) . . ?
C191 Au25 Au24 106.4(17) . . ?
C191 Au25 Au26 108.5(18) . . ?
C191 Au25 Au30 132.2(18) . . ?
C191 Au25 Au37 94.7(17) . . ?
C191 Au25 Au45 44.7(16) . . ?
Au3 Au26 Au8 60.43(6) . . ?
Au3 Au26 Au9 79.07(6) . . ?
Au3 Au26 Au20 57.64(6) . . ?
Au3 Au26 Au25 54.75(6) . . ?
Au3 Au26 Au27 116.19(7) . . ?
Au3 Au26 Au35 111.77(7) . . ?
Au3 Au26 Au37 102.71(8) . . ?
Au4 Au26 Au3 60.20(6) . . ?
Au4 Au26 Au8 95.43(7) . . ?
Au4 Au26 Au9 58.06(5) . . ?
Au4 Au26 Au20 60.07(6) . . ?
Au4 Au26 Au25 114.92(7) . . ?
Au4 Au26 Au27 58.00(6) . . ?
Au4 Au26 Au35 111.51(7) . . ?
Au4 Au26 Au37 152.39(8) . . ?
Au8 Au26 Au25 51.13(5) . . ?
Au8 Au26 Au35 53.00(6) . . ?
Au8 Au26 Au37 57.11(6) . . ?
Au9 Au26 Au8 56.41(6) . . ?
Au9 Au26 Au25 105.91(7) . . ?
Au9 Au26 Au35 53.97(5) . . ?
Au9 Au26 Au37 99.37(6) . . ?
Au20 Au26 Au8 117.58(8) . . ?
Au20 Au26 Au9 116.13(7) . . ?
Au20 Au26 Au25 86.22(7) . . ?
Au20 Au26 Au27 101.53(7) . . ?
Au20 Au26 Au35 168.36(8) . . ?
Au20 Au26 Au37 131.95(8) . . ?
Au25 Au26 Au37 52.04(6) . . ?
Au27 Au26 Au8 111.49(7) . . ?
Au27 Au26 Au9 56.29(6) . . ?
Au27 Au26 Au25 162.20(8) . . ?
Au27 Au26 Au35 78.29(7) . . ?
Au27 Au26 Au37 125.54(7) . . ?
Au35 Au26 Au25 90.89(7) . . ?
Au35 Au26 Au37 51.65(6) . . ?
C141 Au26 Au3 126.6(14) . . ?
C141 Au26 Au4 172.0(14) . . ?
C141 Au26 Au8 92.1(13) . . ?
C141 Au26 Au9 125.1(12) . . ?
C141 Au26 Au20 118.4(12) . . ?
C141 Au26 Au25 72.1(14) . . ?
C141 Au26 Au27 116.5(13) . . ?
C141 Au26 Au35 71.1(12) . . ?
C141 Au26 Au37 35.0(13) . . ?
C141 Au26 C142 31.5(17) . . ?
C142 Au26 Au3 139.7(12) . . ?
C142 Au26 Au4 140.8(12) . . ?
C142 Au26 Au8 123.6(12) . . ?
C142 Au26 Au9 139.5(11) . . ?
C142 Au26 Au20 99.4(11) . . ?
C142 Au26 Au25 94.7(13) . . ?
C142 Au26 Au27 99.8(13) . . ?
C142 Au26 Au35 92.0(11) . . ?
C142 Au26 Au37 66.5(12) . . ?
Au4 Au27 Au9 60.79(6) . . ?
Au4 Au27 Au26 58.89(6) . . ?
Au4 Au27 Au29 55.11(6) . . ?
Au4 Au27 Au34 77.33(7) . . ?
Au4 Au27 Au36 131.09(8) . . ?
Au4 Au27 Au43 78.87(6) . . ?
Au9 Au27 Au26 63.08(6) . . ?
Au9 Au27 Au29 91.71(7) . . ?
Au9 Au27 Au34 58.11(6) . . ?
Au9 Au27 Au36 71.54(7) . . ?
Au9 Au27 Au43 139.30(8) . . ?
Au26 Au27 Au29 113.33(8) . . ?
Au26 Au27 Au34 118.37(8) . . ?
Au26 Au27 Au36 108.99(8) . . ?
Au26 Au27 Au43 101.67(7) . . ?
Au29 Au27 Au43 58.27(6) . . ?
Au34 Au27 Au29 54.41(6) . . ?
Au34 Au27 Au43 110.43(8) . . ?
Au36 Au27 Au29 119.79(8) . . ?
Au36 Au27 Au34 68.52(7) . . ?
Au36 Au27 Au43 145.34(9) . . ?
C151 Au27 Au4 114.6(12) . . ?
C151 Au27 Au9 172.5(13) . . ?
C151 Au27 Au26 109.7(13) . . ?
C151 Au27 Au29 89.7(12) . . ?
C151 Au27 Au34 128.0(13) . . ?
C151 Au27 Au36 113.9(13) . . ?
C151 Au27 Au43 37.6(12) . . ?
C151 Au27 C152 30.4(16) . . ?
C152 Au27 Au4 140.5(11) . . ?
C152 Au27 Au9 150.4(11) . . ?
C152 Au27 Au26 106.7(12) . . ?
C152 Au27 Au29 117.2(11) . . ?
C152 Au27 Au34 133.6(12) . . ?
C152 Au27 Au36 87.7(11) . . ?
C152 Au27 Au43 67.9(11) . . ?
Au5 Au28 Au6 62.56(6) . . ?
Au5 Au28 Au22 62.56(6) . . ?
Au5 Au28 Au33 60.18(6) . . ?
Au5 Au28 Au42 67.12(7) . . ?
Au5 Au28 Au49 120.48(8) . . ?
Au6 Au28 Au33 61.13(6) . . ?
Au6 Au28 Au42 129.52(8) . . ?
Au6 Au28 Au49 64.46(7) . . ?
Au22 Au28 Au6 60.95(7) . . ?
Au22 Au28 Au33 111.40(7) . . ?
Au22 Au28 Au42 92.71(8) . . ?
Au22 Au28 Au49 110.95(10) . . ?
Au33 Au28 Au42 97.17(7) . . ?
Au49 Au28 Au33 71.89(7) . . ?
Au49 Au28 Au42 156.13(9) . . ?
C241 Au28 Au5 102.3(12) . . ?
C241 Au28 Au6 163.7(12) . . ?
C241 Au28 Au22 108.0(12) . . ?
C241 Au28 Au33 118.0(12) . . ?
C241 Au28 Au42 35.2(12) . . ?
C241 Au28 Au49 131.7(12) . . ?
C241 Au28 C242 30.6(16) . . ?
C242 Au28 Au5 132.6(12) . . ?
C242 Au28 Au6 162.6(12) . . ?
C242 Au28 Au22 115.1(11) . . ?
C242 Au28 Au33 130.7(12) . . ?
C242 Au28 Au42 65.8(12) . . ?
C242 Au28 Au49 104.8(12) . . ?
Au4 Au29 Au5 63.15(6) . . ?
Au4 Au29 Au21 60.59(6) . . ?
Au4 Au29 Au27 56.05(6) . . ?
Au4 Au29 Au32 102.60(8) . . ?
Au4 Au29 Au34 81.31(7) . . ?
Au4 Au29 Au42 128.87(8) . . ?
Au4 Au29 Au43 81.90(7) . . ?
Au5 Au29 Au21 59.76(6) . . ?
Au5 Au29 Au27 117.41(8) . . ?
Au5 Au29 Au32 56.51(6) . . ?
Au5 Au29 Au42 67.14(6) . . ?
Au5 Au29 Au43 122.64(8) . . ?
Au21 Au29 Au27 99.20(7) . . ?
Au21 Au29 Au32 113.81(8) . . ?
Au21 Au29 Au42 84.84(7) . . ?
Au21 Au29 Au43 63.70(6) . . ?
Au27 Au29 Au42 175.02(9) . . ?
Au32 Au29 Au27 123.96(7) . . ?
Au32 Au29 Au42 56.09(6) . . ?
Au32 Au29 Au43 173.14(8) . . ?
Au34 Au29 Au5 98.40(8) . . ?
Au34 Au29 Au21 141.28(9) . . ?
Au34 Au29 Au27 60.60(6) . . ?
Au34 Au29 Au32 65.53(6) . . ?
Au34 Au29 Au42 117.70(8) . . ?
Au34 Au29 Au43 120.67(8) . . ?
Au43 Au29 Au27 62.84(6) . . ?
Au43 Au29 Au42 117.05(7) . . ?
C251 Au29 Au4 161.3(12) . . ?
C251 Au29 Au5 101.6(12) . . ?
C251 Au29 Au21 103.1(12) . . ?
C251 Au29 Au27 140.9(13) . . ?
C251 Au29 Au32 74.6(12) . . ?
C251 Au29 Au34 113.1(12) . . ?
C251 Au29 Au42 34.5(12) . . ?
C251 Au29 Au43 99.4(12) . . ?
C251 Au29 C252 32.0(16) . . ?
C252 Au29 Au4 159.6(12) . . ?
C252 Au29 Au5 133.5(11) . . ?
C252 Au29 Au21 114.0(11) . . ?
C252 Au29 Au27 109.1(11) . . ?
C252 Au29 Au32 97.5(11) . . ?
C252 Au29 Au34 104.2(11) . . ?
C252 Au29 Au42 66.4(11) . . ?
C252 Au29 Au43 78.5(11) . . ?
Au7 Au30 Au14 61.33(6) . . ?
Au7 Au30 Au24 56.33(6) . . ?
Au7 Au30 Au38 116.23(9) . . ?
Au7 Au30 Au47 61.94(6) . . ?
Au8 Au30 Au7 66.72(7) . . ?
Au8 Au30 Au14 64.56(7) . . ?
Au8 Au30 Au24 92.40(7) . . ?
Au8 Au30 Au38 64.72(7) . . ?
Au8 Au30 Au47 127.46(8) . . ?
Au14 Au30 Au24 117.60(8) . . ?
Au14 Au30 Au38 61.82(7) . . ?
Au14 Au30 Au47 81.46(7) . . ?
Au24 Au30 Au38 155.59(10) . . ?
Au24 Au30 Au47 68.42(7) . . ?
Au25 Au30 Au7 92.02(7) . . ?
Au25 Au30 Au8 60.78(7) . . ?
Au25 Au30 Au14 125.10(9) . . ?
Au25 Au30 Au24 61.35(6) . . ?
Au25 Au30 Au38 97.99(9) . . ?
Au25 Au30 Au47 129.61(8) . . ?
Au38 Au30 Au47 131.72(9) . . ?
C41 Au30 Au7 98(2) . . ?
C41 Au30 Au8 155(2) . . ?
C41 Au30 Au14 91(2) . . ?
C41 Au30 Au24 95(2) . . ?
C41 Au30 Au25 143(2) . . ?
C41 Au30 Au38 109(2) . . ?
C41 Au30 Au47 37(2) . . ?
C41 Au30 C42 32(3) . . ?
C42 Au30 Au7 129(2) . . ?
C42 Au30 Au8 151(2) . . ?
C42 Au30 Au14 99(2) . . ?
C42 Au30 Au24 117(2) . . ?
C42 Au30 Au25 132(2) . . ?
C42 Au30 Au38 86(2) . . ?
C42 Au30 Au47 69(2) . . ?
Au6 Au31 Au11 64.37(6) . . ?
Au6 Au31 Au33 60.00(6) . . ?
Au6 Au31 Au39 147.11(9) . . ?
Au6 Au31 Au49 63.51(7) . . ?
Au6 Au31 Au50 93.29(7) . . ?
Au11 Au31 Au33 55.14(6) . . ?
Au11 Au31 Au39 82.76(7) . . ?
Au11 Au31 Au49 116.87(9) . . ?
Au11 Au31 Au50 56.09(6) . . ?
Au23 Au31 Au6 60.65(7) . . ?
Au23 Au31 Au11 89.10(7) . . ?
Au23 Au31 Au33 119.45(8) . . ?
Au23 Au31 Au39 122.95(9) . . ?
Au23 Au31 Au49 94.57(8) . . ?
Au23 Au31 Au50 61.75(7) . . ?
Au39 Au31 Au33 101.14(8) . . ?
Au39 Au31 Au49 138.91(9) . . ?
Au39 Au31 Au50 67.28(7) . . ?
Au49 Au31 Au33 69.14(7) . . ?
Au50 Au31 Au33 111.15(7) . . ?
Au50 Au31 Au49 153.80(9) . . ?
C61 Au31 Au6 161(3) . . ?
C61 Au31 Au11 123(3) . . ?
C61 Au31 Au23 132(3) . . ?
C61 Au31 Au33 108(3) . . ?
C61 Au31 Au39 44(2) . . ?
C61 Au31 Au49 99(2) . . ?
C61 Au31 Au50 105(3) . . ?
Au5 Au32 Au29 58.93(6) . . ?
Au5 Au32 Au33 63.06(7) . . ?
Au5 Au32 Au34 92.38(7) . . ?
Au5 Au32 Au41 139.22(8) . . ?
Au5 Au32 Au42 73.10(7) . . ?
Au10 Au32 Au5 61.63(6) . . ?
Au10 Au32 Au29 78.33(7) . . ?
Au10 Au32 Au33 58.90(6) . . ?
Au10 Au32 Au34 55.62(6) . . ?
Au10 Au32 Au41 77.88(7) . . ?
Au10 Au32 Au42 132.92(9) . . ?
Au29 Au32 Au34 54.24(6) . . ?
Au29 Au32 Au41 110.46(8) . . ?
Au33 Au32 Au29 119.13(8) . . ?
Au33 Au32 Au34 113.94(8) . . ?
Au33 Au32 Au41 101.04(8) . . ?
Au33 Au32 Au42 111.66(8) . . ?
Au34 Au32 Au41 58.32(6) . . ?
Au42 Au32 Au29 67.38(6) . . ?
Au42 Au32 Au34 117.73(8) . . ?
Au42 Au32 Au41 143.52(9) . . ?
C101 Au32 Au5 173(2) . . ?
C101 Au32 Au10 115(2) . . ?
C101 Au32 Au29 128(2) . . ?
C101 Au32 Au33 110(2) . . ?
C101 Au32 Au34 90(2) . . ?
C101 Au32 Au41 39(2) . . ?
C101 Au32 Au42 111.7(19) . . ?
C101 Au32 C102 30(2) . . ?
C102 Au32 Au5 151(2) . . ?
C102 Au32 Au10 143.4(16) . . ?
C102 Au32 Au29 126.7(19) . . ?
C102 Au32 Au33 113(2) . . ?
C102 Au32 Au34 114(2) . . ?
C102 Au32 Au41 68.7(19) . . ?
C102 Au32 Au42 83.7(16) . . ?
Au5 Au33 Au6 57.43(6) . . ?
Au5 Au33 Au28 53.61(5) . . ?
Au5 Au33 Au31 108.07(7) . . ?
Au6 Au33 Au28 53.94(6) . . ?
Au6 Au33 Au31 52.17(6) . . ?
Au10 Au33 Au5 58.56(6) . . ?
Au10 Au33 Au6 96.54(7) . . ?
Au10 Au33 Au11 60.75(6) . . ?
Au10 Au33 Au17 61.11(6) . . ?
Au10 Au33 Au28 111.54(7) . . ?
Au10 Au33 Au31 116.18(8) . . ?
Au10 Au33 Au32 57.53(6) . . ?
Au11 Au33 Au5 80.40(6) . . ?
Au11 Au33 Au6 61.17(6) . . ?
Au11 Au33 Au17 57.01(6) . . ?
Au11 Au33 Au28 113.23(8) . . ?
Au11 Au33 Au31 55.44(6) . . ?
Au11 Au33 Au32 116.41(8) . . ?
Au17 Au33 Au5 117.54(7) . . ?
Au17 Au33 Au6 117.46(8) . . ?
Au17 Au33 Au28 169.40(8) . . ?
Au17 Au33 Au31 84.60(8) . . ?
Au17 Au33 Au32 102.41(8) . . ?
Au28 Au33 Au31 92.75(7) . . ?
Au32 Au33 Au5 55.92(6) . . ?
Au32 Au33 Au6 112.23(7) . . ?
Au32 Au33 Au28 77.71(7) . . ?
Au32 Au33 Au31 163.98(8) . . ?
C231 Au33 Au5 118.4(12) . . ?
C231 Au33 Au6 82.3(14) . . ?
C231 Au33 Au10 176.7(12) . . ?
C231 Au33 Au11 121.0(13) . . ?
C231 Au33 Au17 122.2(12) . . ?
C231 Au33 Au28 65.3(12) . . ?
C231 Au33 Au31 65.6(13) . . ?
C231 Au33 Au32 120.0(13) . . ?
C232 Au33 Au5 135.4(12) . . ?
C232 Au33 Au6 115.2(14) . . ?
C232 Au33 Au10 147.9(14) . . ?
C232 Au33 Au11 138.7(13) . . ?
C232 Au33 Au17 104.7(13) . . ?
C232 Au33 Au28 85.5(13) . . ?
C232 Au33 Au31 88.8(14) . . ?
C232 Au33 Au32 103.1(14) . . ?
C232 Au33 C231 32.9(18) . . ?
Au9 Au34 Au16 60.83(6) . . ?
Au9 Au34 Au27 57.15(6) . . ?
Au9 Au34 Au32 116.72(9) . . ?
Au9 Au34 Au36 65.50(6) . . ?
Au9 Au34 Au41 121.93(8) . . ?
Au10 Au34 Au9 63.69(7) . . ?
Au10 Au34 Au16 60.89(6) . . ?
Au10 Au34 Au27 103.65(8) . . ?
Au10 Au34 Au29 81.47(7) . . ?
Au10 Au34 Au32 55.09(6) . . ?
Au10 Au34 Au36 127.71(8) . . ?
Au10 Au34 Au41 80.19(7) . . ?
Au16 Au34 Au27 115.41(8) . . ?
Au16 Au34 Au32 98.92(8) . . ?
Au16 Au34 Au36 84.28(7) . . ?
Au16 Au34 Au41 62.15(6) . . ?
Au27 Au34 Au32 123.10(8) . . ?
Au27 Au34 Au36 55.57(6) . . ?
Au27 Au34 Au41 173.94(9) . . ?
Au29 Au34 Au9 98.19(8) . . ?
Au29 Au34 Au16 141.81(10) . . ?
Au29 Au34 Au27 64.99(6) . . ?
Au29 Au34 Au32 60.23(6) . . ?
Au29 Au34 Au36 117.53(8) . . ?
Au29 Au34 Au41 120.59(8) . . ?
Au32 Au34 Au36 176.71(9) . . ?
Au41 Au34 Au32 62.93(6) . . ?
Au41 Au34 Au36 118.37(8) . . ?
C111 Au34 Au9 95.9(14) . . ?
C111 Au34 Au10 153.6(13) . . ?
C111 Au34 Au16 95.2(13) . . ?
C111 Au34 Au27 75.3(13) . . ?
C111 Au34 Au29 119.8(13) . . ?
C111 Au34 Au32 147.3(14) . . ?
C111 Au34 Au36 30.8(13) . . ?
C111 Au34 Au41 99.1(13) . . ?
C111 Au34 C112 32.5(17) . . ?
C112 Au34 Au9 128.2(12) . . ?
C112 Au34 Au10 158.3(12) . . ?
C112 Au34 Au16 106.5(11) . . ?
C112 Au34 Au27 97.8(12) . . ?
C112 Au34 Au29 111.3(11) . . ?
C112 Au34 Au32 114.8(12) . . ?
C112 Au34 Au36 63.2(12) . . ?
C112 Au34 Au41 78.2(12) . . ?
Au8 Au35 Au9 62.01(6) . . ?
Au8 Au35 Au15 61.35(7) . . ?
Au8 Au35 Au26 62.08(6) . . ?
Au8 Au35 Au36 129.11(8) . . ?
Au8 Au35 Au37 66.84(7) . . ?
Au9 Au35 Au15 61.32(6) . . ?
Au9 Au35 Au26 60.18(6) . . ?
Au9 Au35 Au36 67.37(7) . . ?
Au9 Au35 Au37 119.44(8) . . ?
Au15 Au35 Au26 111.66(7) . . ?
Au15 Au35 Au36 90.38(8) . . ?
Au15 Au35 Au37 117.02(10) . . ?
Au26 Au35 Au36 97.25(7) . . ?
Au37 Au35 Au26 68.66(6) . . ?
Au37 Au35 Au36 152.05(9) . . ?
C121 Au35 Au8 164.2(13) . . ?
C121 Au35 Au9 104.5(13) . . ?
C121 Au35 Au15 105.9(12) . . ?
C121 Au35 Au26 120.0(12) . . ?
C121 Au35 Au36 37.2(13) . . ?
C121 Au35 Au37 128.9(13) . . ?
C121 Au35 C122 31.3(17) . . ?
C122 Au35 Au8 161.7(13) . . ?
C122 Au35 Au9 135.7(13) . . ?
C122 Au35 Au15 119.1(12) . . ?
C122 Au35 Au26 126.7(12) . . ?
C122 Au35 Au36 68.3(13) . . ?
C122 Au35 Au37 100.0(13) . . ?
Au27 Au36 Au9 51.46(6) . . ?
Au27 Au36 Au34 55.91(6) . . ?
Au27 Au36 Au35 75.39(7) . . ?
Au34 Au36 Au9 49.32(5) . . ?
Au35 Au36 Au9 49.50(5) . . ?
Au35 Au36 Au34 98.82(7) . . ?
C111 Au36 Au9 86.9(16) . . ?
C111 Au36 Au27 80.7(14) . . ?
C111 Au36 Au34 37.9(16) . . ?
C111 Au36 Au35 136.1(16) . . ?
C111 Au36 C121 171(2) . . ?
C121 Au36 Au9 92.6(15) . . ?
C121 Au36 Au27 105.9(13) . . ?
C121 Au36 Au34 141.8(15) . . ?
C121 Au36 Au35 43.2(15) . . ?
Au8 Au37 Au26 56.16(5) . . ?
Au25 Au37 Au8 54.46(6) . . ?
Au25 Au37 Au26 62.96(6) . . ?
Au35 Au37 Au8 55.28(6) . . ?
Au35 Au37 Au25 105.33(8) . . ?
Au35 Au37 Au26 59.69(6) . . ?
C131 Au37 Au8 88.4(13) . . ?
C131 Au37 Au25 103.1(15) . . ?
C131 Au37 Au26 144.1(13) . . ?
C131 Au37 Au35 97.1(15) . . ?
C131 Au37 C141 171(2) . . ?
C141 Au37 Au8 98.7(13) . . ?
C141 Au37 Au25 85.8(14) . . ?
C141 Au37 Au26 42.6(13) . . ?
C141 Au37 Au35 82.4(14) . . ?
Au14 Au38 Au8 58.34(6) . . ?
Au30 Au38 Au8 52.55(6) . . ?
Au30 Au38 Au14 56.50(6) . . ?
C131 Au38 Au8 81.8(12) . . ?
C131 Au38 Au14 139.8(12) . . ?
C131 Au38 Au30 96.6(12) . . ?
C132 Au38 Au8 115.0(14) . . ?
C132 Au38 Au14 173.3(14) . . ?
C132 Au38 Au30 120.2(13) . . ?
C132 Au38 C131 33.5(17) . . ?
C261 Au38 Au8 106.5(14) . . ?
C261 Au38 Au14 48.3(14) . . ?
C261 Au38 Au30 87.3(12) . . ?
C261 Au38 C131 171.5(19) . . ?
C261 Au38 C132 138(2) . . ?
Au31 Au39 Au13 97.28(7) . . ?
Au31 Au39 Au50 56.54(6) . . ?
Au50 Au39 Au13 56.22(6) . . ?
C51 Au39 Au13 39.1(13) . . ?
C51 Au39 Au31 134.8(14) . . ?
C51 Au39 Au50 82.4(14) . . ?
C51 Au39 C61 175(3) . . ?
C61 Au39 Au13 146(2) . . ?
C61 Au39 Au31 49(2) . . ?
C61 Au39 Au50 100(2) . . ?
Au12 Au40 Au15 51.25(5) . . ?
Au16 Au40 Au12 54.14(6) . . ?
Au16 Au40 Au15 56.24(6) . . ?
C71 Au40 Au12 91.3(6) . . ?
C71 Au40 Au15 139.2(7) . . ?
C71 Au40 Au16 90.6(12) . . ?
C71 Au40 C81 175(3) . . ?
C81 Au40 Au12 90.8(17) . . ?
C81 Au40 Au15 41.3(16) . . ?
C81 Au40 Au16 86.9(18) . . ?
Au16 Au41 Au32 91.73(7) . . ?
Au16 Au41 Au34 55.08(6) . . ?
Au34 Au41 Au32 58.75(6) . . ?
C91 Au41 Au16 45(2) . . ?
C91 Au41 Au32 136(2) . . ?
C91 Au41 Au34 82.9(19) . . ?
C91 Au41 C101 176(3) . . ?
C101 Au41 Au16 134(2) . . ?
C101 Au41 Au32 42(2) . . ?
C101 Au41 Au34 94(2) . . ?
Au29 Au42 Au28 97.78(7) . . ?
Au32 Au42 Au28 73.39(7) . . ?
Au32 Au42 Au29 56.52(6) . . ?
C241 Au42 Au28 40.6(14) . . ?
C241 Au42 Au29 138.3(14) . . ?
C241 Au42 Au32 101.5(13) . . ?
C251 Au42 Au28 141.2(14) . . ?
C251 Au42 Au29 43.4(14) . . ?
C251 Au42 Au32 80.6(13) . . ?
C251 Au42 C241 177.8(19) . . ?
Au21 Au43 Au27 91.47(7) . . ?
Au29 Au43 Au21 55.32(6) . . ?
Au29 Au43 Au27 58.89(6) . . ?
C151 Au43 Au21 133.7(13) . . ?
C151 Au43 Au27 43.0(13) . . ?
C151 Au43 Au29 94.9(13) . . ?
C151 Au43 C161 179(2) . . ?
C161 Au43 Au21 46.5(19) . . ?
C161 Au43 Au27 137.5(18) . . ?
C161 Au43 Au29 86.2(17) . . ?
Au1 Au44 Au22 50.99(5) . . ?
Au21 Au44 Au1 53.52(6) . . ?
Au21 Au44 Au22 57.17(6) . . ?
C171 Au44 Au1 88.5(12) . . ?
C171 Au44 Au21 88.6(13) . . ?
C171 Au44 Au22 39.9(12) . . ?
C171 Au44 C181 178.2(17) . . ?
C181 Au44 Au1 90.0(11) . . ?
C181 Au44 Au21 89.8(13) . . ?
C181 Au44 Au22 138.4(11) . . ?
Au24 Au45 Au19 55.46(5) . . ?
Au25 Au45 Au19 96.79(7) . . ?
Au25 Au45 Au24 55.19(6) . . ?
C191 Au45 Au19 149.3(15) . . ?
C191 Au45 Au24 100.5(16) . . ?
C191 Au45 Au25 52.6(15) . . ?
C201 Au45 Au19 39.1(13) . . ?
C201 Au45 Au24 85.5(12) . . ?
C201 Au45 Au25 135.5(13) . . ?
C201 Au45 C191 172(2) . . ?
Au2 Au46 Au23 51.14(5) . . ?
Au2 Au46 Au24 53.10(5) . . ?
Au24 Au46 Au23 103.56(7) . . ?
C11 Au46 Au2 94.0(14) . . ?
C11 Au46 Au23 145.0(14) . . ?
C11 Au46 Au24 41.6(14) . . ?
C21 Au46 Au2 92.2(6) . . ?
C21 Au46 Au23 41.4(6) . . ?
C21 Au46 Au24 144.9(6) . . ?
C21 Au46 C11 173.2(16) . . ?
Au7 Au47 Au30 51.02(6) . . ?
Au7 Au47 Au50 53.83(5) . . ?
Au30 Au47 Au50 104.52(8) . . ?
C31 Au47 Au7 93.0(17) . . ?
C31 Au47 Au30 143.5(17) . . ?
C31 Au47 Au50 39.2(17) . . ?
C31 Au47 C41 174(3) . . ?
C41 Au47 Au7 92(2) . . ?
C41 Au47 Au30 42(2) . . ?
C41 Au47 Au50 146(2) . . ?
Au18 Au48 Au6 58.89(6) . . ?
Au18 Au48 Au23 59.47(7) . . ?
Au23 Au48 Au6 52.99(6) . . ?
C211 Au48 Au6 113.9(12) . . ?
C211 Au48 Au18 55.3(11) . . ?
C211 Au48 Au23 87.9(14) . . ?
C211 Au48 C221 163.2(16) . . ?
C211 Au48 C222 129.6(19) . . ?
C221 Au48 Au6 81.6(13) . . ?
C221 Au48 Au18 140.5(13) . . ?
C221 Au48 Au23 97.5(11) . . ?
C222 Au48 Au6 116.0(15) . . ?
C222 Au48 Au18 174.9(15) . . ?
C222 Au48 Au23 117.7(10) . . ?
C222 Au48 C221 34.5(18) . . ?
Au28 Au49 Au6 56.58(6) . . ?
Au28 Au49 Au31 104.32(8) . . ?
Au31 Au49 Au6 54.89(6) . . ?
C221 Au49 Au6 92.8(13) . . ?
C221 Au49 Au28 102.7(12) . . ?
C221 Au49 Au31 108.7(13) . . ?
C231 Au49 Au6 94.2(14) . . ?
C231 Au49 Au28 78.3(16) . . ?
C231 Au49 Au31 78.4(16) . . ?
C231 Au49 C221 172(2) . . ?
Au2 Au50 Au7 59.27(6) . . ?
Au2 Au50 Au13 108.07(8) . . ?
Au2 Au50 Au23 59.98(6) . . ?
Au2 Au50 Au31 89.42(7) . . ?
Au2 Au50 Au39 137.66(9) . . ?
Au2 Au50 Au47 97.63(7) . . ?
Au7 Au50 Au13 53.66(5) . . ?
Au7 Au50 Au39 113.85(8) . . ?
Au7 Au50 Au47 59.93(6) . . ?
Au11 Au50 Au2 61.52(6) . . ?
Au11 Au50 Au7 59.90(6) . . ?
Au11 Au50 Au13 64.93(7) . . ?
Au11 Au50 Au23 87.39(7) . . ?
Au11 Au50 Au31 60.01(7) . . ?
Au11 Au50 Au39 78.81(7) . . ?
Au11 Au50 Au47 118.32(8) . . ?
Au13 Au50 Au39 62.97(6) . . ?
Au13 Au50 Au47 69.95(7) . . ?
Au23 Au50 Au7 119.04(8) . . ?
Au23 Au50 Au13 151.49(9) . . ?
Au23 Au50 Au31 55.02(6) . . ?
Au23 Au50 Au39 106.85(8) . . ?
Au23 Au50 Au47 134.07(9) . . ?
Au31 Au50 Au7 119.81(8) . . ?
Au31 Au50 Au13 102.10(8) . . ?
Au31 Au50 Au39 56.19(6) . . ?
Au31 Au50 Au47 170.67(9) . . ?
Au39 Au50 Au47 114.76(8) . . ?
C31 Au50 Au2 119.9(15) . . ?
C31 Au50 Au7 95.0(15) . . ?
C31 Au50 Au11 151.3(16) . . ?
C31 Au50 Au13 89.5(16) . . ?
C31 Au50 Au23 119.0(16) . . ?
C31 Au50 Au31 143.5(15) . . ?
C31 Au50 Au39 101.9(15) . . ?
C31 Au50 Au47 35.1(15) . . ?
C31 Au50 C32 32.6(19) . . ?
C32 Au50 Au2 133.1(15) . . ?
C32 Au50 Au7 127.6(14) . . ?
C32 Au50 Au11 164.9(15) . . ?
C32 Au50 Au13 107.6(15) . . ?
C32 Au50 Au23 97.6(15) . . ?
C32 Au50 Au31 111.6(14) . . ?
C32 Au50 Au39 86.1(15) . . ?
C32 Au50 Au47 67.7(14) . . ?
Au46 C11 Au24 104(2) . . ?
C12 C11 Au24 76(3) . . ?
C12 C11 Au46 177(5) . . ?
C11 C12 Au24 73(3) . . ?
C11 C12 C13 166(5) . . ?
C13 C12 Au24 120(3) . . ?
C18 C13 C12 120(3) . . ?
C18 C13 C14 120.0 . . ?
C14 C13 C12 120(3) . . ?
C13 C18 H18 120.0 . . ?
C13 C18 C17 120.0 . . ?
C17 C18 H18 120.0 . . ?
F1 C17 C18 120(3) . . ?
F1 C17 C16 120(3) . . ?
C16 C17 C18 120.0 . . ?
C17 C16 H16 120.0 . . ?
C15 C16 C17 120.0 . . ?
C15 C16 H16 120.0 . . ?
C16 C15 H15 120.0 . . ?
C16 C15 C14 120.0 . . ?
C14 C15 H15 120.0 . . ?
C13 C14 H14 120.0 . . ?
C15 C14 C13 120.0 . . ?
C15 C14 H14 120.0 . . ?
Au46 C21 Au23 105.6(8) . . ?
C22 C21 Au23 73.2(16) . . ?
C22 C21 Au46 176(3) . . ?
C21 C22 Au23 76.2(14) . . ?
C21 C22 C23 162(3) . . ?
C23 C22 Au23 117.7(15) . . ?
C28 C23 C22 119.7(10) . . ?
C28 C23 C24 120.0 . . ?
C24 C23 C22 120.2(10) . . ?
C23 C28 H28 120.0 . . ?
C27 C28 C23 120.0 . . ?
C27 C28 H28 120.0 . . ?
F2 C27 C28 128(2) . . ?
F2 C27 C26 111(2) . . ?
C28 C27 C26 120.0 . . ?
C27 C26 H26 120.0 . . ?
C25 C26 C27 120.0 . . ?
C25 C26 H26 120.0 . . ?
C26 C25 H25 120.0 . . ?
C24 C25 C26 120.0 . . ?
C24 C25 H25 120.0 . . ?
C23 C24 H24 120.0 . . ?
C25 C24 C23 120.0 . . ?
C25 C24 H24 120.0 . . ?
Au47 C31 Au50 106(3) . . ?
C32 C31 Au47 176(5) . . ?
C32 C31 Au50 78(4) . . ?
C31 C32 Au50 70(4) . . ?
C31 C32 C33 156(6) . . ?
C33 C32 Au50 134(4) . . ?
C38 C33 C32 122(3) . . ?
C38 C33 C34 120.0 . . ?
C34 C33 C32 118(3) . . ?
C33 C38 H38 120.0 . . ?
C37 C38 C33 120.0 . . ?
C37 C38 H38 120.0 . . ?
F3 C37 C38 119(3) . . ?
F3 C37 C36 121(3) . . ?
C38 C37 C36 120.0 . . ?
C37 C36 H36 120.0 . . ?
C37 C36 C35 120.0 . . ?
C35 C36 H36 120.0 . . ?
C36 C35 H35 120.0 . . ?
C34 C35 C36 120.0 . . ?
C34 C35 H35 120.0 . . ?
C33 C34 H34 120.0 . . ?
C35 C34 C33 120.0 . . ?
C35 C34 H34 120.0 . . ?
Au47 C41 Au30 101(3) . . ?
C42 C41 Au30 78(6) . . ?
C42 C41 Au47 178(7) . . ?
C41 C42 Au30 70(5) . . ?
C41 C42 C43 165(8) . . ?
C43 C42 Au30 121(6) . . ?
C42 C43 C48 116(4) . . ?
C42 C43 C44 124(4) . . ?
C48 C43 C44 120.0 . . ?
C43 C48 H48 120.0 . . ?
C47 C48 C43 120.0 . . ?
C47 C48 H48 120.0 . . ?
C48 C47 H47 120.0 . . ?
C48 C47 C46 120.0 . . ?
C46 C47 H47 120.0 . . ?
C47 C46 H46 120.0 . . ?
C45 C46 C47 120.0 . . ?
C45 C46 H46 120.0 . . ?
F4 C45 C46 120.1(12) . . ?
F4 C45 C44 119.8(12) . . ?
C44 C45 C46 120.0 . . ?
C43 C44 H44 120.0 . . ?
C45 C44 C43 120.0 . . ?
C45 C44 H44 120.0 . . ?
Au39 C51 Au13 107.8(17) . . ?
C52 C51 Au13 74(3) . . ?
C52 C51 Au39 169(5) . . ?
C51 C52 Au13 74(3) . . ?
C51 C52 C53 160(4) . . ?
C53 C52 Au13 127(2) . . ?
C54 C53 C52 120(2) . . ?
C54 C53 C58 120.0 . . ?
C58 C53 C52 120(2) . . ?
C53 C54 H54 120.0 . . ?
C55 C54 C53 120.0 . . ?
C55 C54 H54 120.0 . . ?
F5 C55 C54 117(2) . . ?
F5 C55 C56 123(2) . . ?
C54 C55 C56 120.0 . . ?
C55 C56 H56 120.0 . . ?
C55 C56 C57 120.0 . . ?
C57 C56 H56 120.0 . . ?
C56 C57 H57 120.0 . . ?
C58 C57 C56 120.0 . . ?
C58 C57 H57 120.0 . . ?
C53 C58 H58 120.0 . . ?
C57 C58 C53 120.0 . . ?
C57 C58 H58 120.0 . . ?
Au39 C61 Au31 87(3) . . ?
C62 C61 Au31 104(3) . . ?
C62 C61 Au39 169(5) . . ?
C61 C62 C63 178(10) . . ?
C62 C63 C68 114(7) . . ?
C62 C63 C64 126(7) . . ?
C68 C63 C64 120.0 . . ?
C63 C68 H68 120.0 . . ?
C67 C68 C63 120.0 . . ?
C67 C68 H68 120.0 . . ?
F6 C67 C68 122(5) . . ?
F6 C67 C66 118(5) . . ?
C68 C67 C66 120.0 . . ?
C67 C66 H66 120.0 . . ?
C67 C66 C65 120.0 . . ?
C65 C66 H66 120.0 . . ?
C66 C65 H65 120.0 . . ?
C64 C65 C66 120.0 . . ?
C64 C65 H65 120.0 . . ?
C63 C64 H64 120.0 . . ?
C65 C64 C63 120.0 . . ?
C65 C64 H64 120.0 . . ?
Au40 C71 Au17 107.9(8) . . ?
C72 C71 Au17 71.1(19) . . ?
C72 C71 Au40 175(5) . . ?
C71 C72 Au17 77.6(17) . . ?
C71 C72 C73 162(3) . . ?
C73 C72 Au17 120.2(19) . . ?
C74 C73 C72 117(2) . . ?
C74 C73 C78 120.0 . . ?
C78 C73 C72 123(2) . . ?
C73 C74 H74 120.0 . . ?
C73 C74 C75 120.0 . . ?
C75 C74 H74 120.0 . . ?
C74 C75 H75 120.0 . . ?
C74 C75 C76 120.0 . . ?
C76 C75 H75 120.0 . . ?
C75 C76 H76 120.0 . . ?
C77 C76 C75 120.0 . . ?
C77 C76 H76 120.0 . . ?
F7 C77 C76 117.6(19) . . ?
F7 C77 C78 122.2(19) . . ?
C78 C77 C76 120.0 . . ?
C73 C78 H78 120.0 . . ?
C77 C78 C73 120.0 . . ?
C77 C78 H78 120.0 . . ?
Au40 C81 Au15 102(2) . . ?
C82 C81 Au15 72(4) . . ?
C82 C81 Au40 174(5) . . ?
C81 C82 Au15 77(4) . . ?
C81 C82 C83 155(6) . . ?
C83 C82 Au15 126(4) . . ?
C84 C83 C82 120(3) . . ?
C84 C83 C88 120.0 . . ?
C88 C83 C82 120(3) . . ?
C83 C84 H84 120.0 . . ?
C85 C84 C83 120.0 . . ?
C85 C84 H84 120.0 . . ?
C84 C85 H85 120.0 . . ?
C84 C85 C86 120.0 . . ?
C86 C85 H85 120.0 . . ?
C85 C86 H86 120.0 . . ?
C85 C86 C87 120.0 . . ?
C87 C86 H86 120.0 . . ?
F8 C87 C86 119(3) . . ?
F8 C87 C88 119(3) . . ?
C88 C87 C86 120.0 . . ?
C83 C88 H88 120.0 . . ?
C87 C88 C83 120.0 . . ?
C87 C88 H88 120.0 . . ?
Au41 C91 Au16 94(3) . . ?
C92 C91 Au16 92(6) . . ?
C92 C91 Au41 170(7) . . ?
C91 C92 Au16 60(5) . . ?
C91 C92 C93 176(8) . . ?
C93 C92 Au16 120(5) . . ?
C92 C93 C98 114(4) . . ?
C92 C93 C94 126(4) . . ?
C98 C93 C94 120.0 . . ?
C93 C98 H98 120.0 . . ?
C93 C98 C97 120.0 . . ?
C97 C98 H98 120.0 . . ?
F9 C97 C98 122(3) . . ?
F9 C97 C96 118(3) . . ?
C96 C97 C98 120.0 . . ?
C97 C96 H96 120.0 . . ?
C95 C96 C97 120.0 . . ?
C95 C96 H96 120.0 . . ?
C96 C95 H95 120.0 . . ?
C96 C95 C94 120.0 . . ?
C94 C95 H95 120.0 . . ?
C93 C94 H94 120.0 . . ?
C95 C94 C93 120.0 . . ?
C95 C94 H94 120.0 . . ?
Au41 C101 Au32 99(3) . . ?
C102 C101 Au32 86(5) . . ?
C102 C101 Au41 173(8) . . ?
C101 C102 Au32 64(5) . . ?
C101 C102 C103 172(8) . . ?
C103 C102 Au32 124(5) . . ?
C102 C103 C108 122(5) . . ?
C102 C103 C104 118(5) . . ?
C108 C103 C104 120.0 . . ?
C103 C108 H108 120.0 . . ?
C107 C108 C103 120.0 . . ?
C107 C108 H108 120.0 . . ?
F10 C107 C108 117(5) . . ?
F10 C107 C106 123(5) . . ?
C106 C107 C108 120.0 . . ?
C107 C106 H106 120.0 . . ?
C107 C106 C105 120.0 . . ?
C105 C106 H106 120.0 . . ?
C106 C105 H105 120.0 . . ?
C104 C105 C106 120.0 . . ?
C104 C105 H105 120.0 . . ?
C103 C104 H104 120.0 . . ?
C105 C104 C103 120.0 . . ?
C105 C104 H104 120.0 . . ?
Au36 C111 Au34 111(2) . . ?
C112 C111 Au34 82(3) . . ?
C112 C111 Au36 166(5) . . ?
C111 C112 Au34 65(3) . . ?
C111 C112 C113 164(4) . . ?
C113 C112 Au34 126(3) . . ?
C114 C113 C112 112(2) . . ?
C114 C113 C118 120.0 . . ?
C118 C113 C112 127(2) . . ?
C113 C114 H114 120.0 . . ?
C113 C114 C115 120.0 . . ?
C115 C114 H114 120.0 . . ?
C114 C115 H115 120.0 . . ?
C114 C115 C116 120.0 . . ?
C116 C115 H115 120.0 . . ?
C115 C116 H116 120.0 . . ?
C117 C116 C115 120.0 . . ?
C117 C116 H116 120.0 . . ?
F11 C117 C116 126(2) . . ?
F11 C117 C118 114(2) . . ?
C116 C117 C118 120.0 . . ?
C113 C118 H118 120.0 . . ?
C117 C118 C113 120.0 . . ?
C117 C118 H118 120.0 . . ?
Au36 C121 Au35 100(2) . . ?
C122 C121 Au35 78(3) . . ?
C122 C121 Au36 171(4) . . ?
C121 C122 Au35 70(3) . . ?
C121 C122 C123 157(5) . . ?
C123 C122 Au35 132(3) . . ?
C128 C123 C122 123(3) . . ?
C128 C123 C124 120.0 . . ?
C124 C123 C122 117(3) . . ?
C123 C128 H128 120.0 . . ?
C127 C128 C123 120.0 . . ?
C127 C128 H128 120.0 . . ?
F12 C127 C128 118(2) . . ?
F12 C127 C126 122(2) . . ?
C126 C127 C128 120.0 . . ?
C127 C126 H126 120.0 . . ?
C127 C126 C125 120.0 . . ?
C125 C126 H126 120.0 . . ?
C126 C125 H125 120.0 . . ?
C126 C125 C124 120.0 . . ?
C124 C125 H125 120.0 . . ?
C123 C124 H124 120.0 . . ?
C125 C124 C123 120.0 . . ?
C125 C124 H124 120.0 . . ?
Au37 C131 Au38 119(2) . . ?
C132 C131 Au37 169(5) . . ?
C132 C131 Au38 67(3) . . ?
C131 C132 Au38 79(3) . . ?
C131 C132 C133 157(4) . . ?
C133 C132 Au38 123(3) . . ?
C138 C133 C132 121(2) . . ?
C138 C133 C134 120.0 . . ?
C134 C133 C132 119(2) . . ?
C133 C138 H138 120.0 . . ?
C133 C138 C137 120.0 . . ?
C137 C138 H138 120.0 . . ?
C138 C137 F13 118(2) . . ?
C136 C137 F13 122(2) . . ?
C136 C137 C138 120.0 . . ?
C137 C136 H136 120.0 . . ?
C137 C136 C135 120.0 . . ?
C135 C136 H136 120.0 . . ?
C136 C135 H135 120.0 . . ?
C134 C135 C136 120.0 . . ?
C134 C135 H135 120.0 . . ?
C133 C134 H134 120.0 . . ?
C135 C134 C133 120.0 . . ?
C135 C134 H134 120.0 . . ?
Au37 C141 Au26 102(2) . . ?
C142 C141 Au26 80(3) . . ?
C142 C141 Au37 177(4) . . ?
C141 C142 Au26 69(3) . . ?
C141 C142 C143 158(4) . . ?
C143 C142 Au26 134(3) . . ?
C142 C143 C148 122(3) . . ?
C142 C143 C144 117(3) . . ?
C148 C143 C144 120.0 . . ?
C143 C148 H148 120.0 . . ?
C143 C148 C147 120.0 . . ?
C147 C148 H148 120.0 . . ?
F14 C147 C148 115(2) . . ?
F14 C147 C146 125(2) . . ?
C148 C147 C146 120.0 . . ?
C147 C146 H146 120.0 . . ?
C147 C146 C145 120.0 . . ?
C145 C146 H146 120.0 . . ?
C146 C145 H145 120.0 . . ?
C146 C145 C144 120.0 . . ?
C144 C145 H145 120.0 . . ?
C143 C144 H144 120.0 . . ?
C145 C144 C143 120.0 . . ?
C145 C144 H144 120.0 . . ?
Au43 C151 Au27 99.3(19) . . ?
C152 C151 Au27 83(3) . . ?
C152 C151 Au43 173(4) . . ?
C151 C152 Au27 66(3) . . ?
C151 C152 C153 162(4) . . ?
C153 C152 Au27 132(3) . . ?
C154 C153 C152 118(3) . . ?
C154 C153 C158 120.0 . . ?
C158 C153 C152 122(3) . . ?
C153 C154 H154 120.0 . . ?
C153 C154 C155 120.0 . . ?
C155 C154 H154 120.0 . . ?
C154 C155 H155 120.0 . . ?
C156 C155 C154 120.0 . . ?
C156 C155 H155 120.0 . . ?
C155 C156 H156 120.0 . . ?
C155 C156 C157 120.0 . . ?
C157 C156 H156 120.0 . . ?
F15 C157 C156 117(2) . . ?
F15 C157 C158 123(2) . . ?
C158 C157 C156 120.0 . . ?
C153 C158 H158 120.0 . . ?
C157 C158 C153 120.0 . . ?
C157 C158 H158 120.0 . . ?
Au43 C161 Au21 94(2) . . ?
C162 C161 Au21 83(5) . . ?
C162 C161 Au43 169(5) . . ?
C161 C162 Au21 68(4) . . ?
C161 C162 C163 173(7) . . ?
C163 C162 Au21 120(4) . . ?
C168 C163 C162 121(3) . . ?
C168 C163 C164 120.0 . . ?
C164 C163 C162 118(3) . . ?
C163 C168 H168 120.0 . . ?
C163 C168 C167 120.0 . . ?
C167 C168 H168 120.0 . . ?
F16 C167 C168 118(3) . . ?
F16 C167 C166 122(3) . . ?
C166 C167 C168 120.0 . . ?
C167 C166 H166 120.0 . . ?
C165 C166 C167 120.0 . . ?
C165 C166 H166 120.0 . . ?
C166 C165 H165 120.0 . . ?
C166 C165 C164 120.0 . . ?
C164 C165 H165 120.0 . . ?
C163 C164 H164 120.0 . . ?
C165 C164 C163 120.0 . . ?
C165 C164 H164 120.0 . . ?
Au44 C171 Au22 104.4(17) . . ?
C172 C171 Au22 77(3) . . ?
C172 C171 Au44 179(4) . . ?
C171 C172 Au22 70(3) . . ?
C171 C172 C173 161(4) . . ?
C173 C172 Au22 126(3) . . ?
C174 C173 C172 119(2) . . ?
C174 C173 C178 120.0 . . ?
C178 C173 C172 121(2) . . ?
C173 C174 H174 120.0 . . ?
C175 C174 C173 120.0 . . ?
C175 C174 H174 120.0 . . ?
C174 C175 H175 120.0 . . ?
C174 C175 C176 120.0 . . ?
C176 C175 H175 120.0 . . ?
C175 C176 H176 120.0 . . ?
C177 C176 C175 120.0 . . ?
C177 C176 H176 120.0 . . ?
F17 C177 C176 121.1(19) . . ?
F17 C177 C178 118.9(19) . . ?
C176 C177 C178 120.0 . . ?
C173 C178 H178 120.0 . . ?
C177 C178 C173 120.0 . . ?
C177 C178 H178 120.0 . . ?
Au44 C181 Au20 105.0(17) . . ?
C182 C181 Au20 70(3) . . ?
C182 C181 Au44 172(5) . . ?
C181 C182 Au20 81(3) . . ?
C181 C182 C183 155(4) . . ?
C183 C182 Au20 124(2) . . ?
C184 C183 C182 120(2) . . ?
C184 C183 C188 120.0 . . ?
C188 C183 C182 120(2) . . ?
C183 C184 H184 120.0 . . ?
C185 C184 C183 120.0 . . ?
C185 C184 H184 120.0 . . ?
C184 C185 H185 120.0 . . ?
C186 C185 C184 120.0 . . ?
C186 C185 H185 120.0 . . ?
C185 C186 H186 120.0 . . ?
C187 C186 C185 120.0 . . ?
C187 C186 H186 120.0 . . ?
F18 C187 C186 118.6(19) . . ?
F18 C187 C188 121.4(19) . . ?
C186 C187 C188 120.0 . . ?
C183 C188 H188 120.0 . . ?
C187 C188 C183 120.0 . . ?
C187 C188 H188 120.0 . . ?
Au45 C191 Au25 83(2) . . ?
C192 C191 Au25 102.3(19) . . ?
C192 C191 Au45 175(3) . . ?
C191 C192 C193 178(7) . . ?
C198 C193 C192 122(4) . . ?
C198 C193 C194 120.0 . . ?
C194 C193 C192 118(4) . . ?
C193 C198 H198 120.0 . . ?
C193 C198 C197 120.0 . . ?
C197 C198 H198 120.0 . . ?
F19 C197 C198 121(3) . . ?
F19 C197 C196 119(3) . . ?
C198 C197 C196 120.0 . . ?
C197 C196 H196 120.0 . . ?
C195 C196 C197 120.0 . . ?
C195 C196 H196 120.0 . . ?
C196 C195 H195 120.0 . . ?
C196 C195 C194 120.0 . . ?
C194 C195 H195 120.0 . . ?
C193 C194 H194 120.0 . . ?
C195 C194 C193 120.0 . . ?
C195 C194 H194 120.0 . . ?
Au45 C201 Au19 108.0(16) . . ?
C202 C201 Au19 74(3) . . ?
C202 C201 Au45 171(4) . . ?
C201 C202 Au19 74(3) . . ?
C201 C202 C203 158(4) . . ?
C203 C202 Au19 123(2) . . ?
C208 C203 C202 122(2) . . ?
C208 C203 C204 120.0 . . ?
C204 C203 C202 117(2) . . ?
C203 C208 H208 120.0 . . ?
C203 C208 C207 120.0 . . ?
C207 C208 H208 120.0 . . ?
F20 C207 C208 125(2) . . ?
F20 C207 C206 114(2) . . ?
C206 C207 C208 120.0 . . ?
C207 C206 H206 120.0 . . ?
C207 C206 C205 120.0 . . ?
C205 C206 H206 120.0 . . ?
C206 C205 H205 120.0 . . ?
C206 C205 C204 120.0 . . ?
C204 C205 H205 120.0 . . ?
C203 C204 H204 120.0 . . ?
C205 C204 C203 120.0 . . ?
C205 C204 H204 120.0 . . ?
Au48 C211 Au18 82.4(10) . . ?
C212 C211 Au18 118(3) . . ?
C212 C211 Au48 153.8(17) . . ?
C211 C212 C213 163(3) . . ?
C218 C213 C212 118.6(10) . . ?
C218 C213 C214 120.0 . . ?
C214 C213 C212 121.4(10) . . ?
C213 C218 H218 120.0 . . ?
C217 C218 C213 120.0 . . ?
C217 C218 H218 120.0 . . ?
F21 C217 C218 119.4(11) . . ?
F21 C217 C216 120.6(11) . . ?
C216 C217 C218 120.0 . . ?
C217 C216 H216 120.0 . . ?
C217 C216 C215 120.0 . . ?
C215 C216 H216 120.0 . . ?
C216 C215 H215 120.0 . . ?
C214 C215 C216 120.0 . . ?
C214 C215 H215 120.0 . . ?
C213 C214 H214 120.0 . . ?
C215 C214 C213 120.0 . . ?
C215 C214 H214 120.0 . . ?
Au49 C221 Au48 116(2) . . ?
C222 C221 Au48 69(3) . . ?
C222 C221 Au49 175(4) . . ?
C221 C222 Au48 76(3) . . ?
C221 C222 C223 164(4) . . ?
C223 C222 Au48 120(3) . . ?
C224 C223 C222 115(3) . . ?
C224 C223 C228 120.0 . . ?
C228 C223 C222 125(3) . . ?
C223 C224 H224 120.0 . . ?
C223 C224 C225 120.0 . . ?
C225 C224 H224 120.0 . . ?
C224 C225 H225 120.0 . . ?
C226 C225 C224 120.0 . . ?
C226 C225 H225 120.0 . . ?
C225 C226 H226 120.0 . . ?
C227 C226 C225 120.0 . . ?
C227 C226 H226 120.0 . . ?
F22 C227 C226 130(2) . . ?
F22 C227 C228 110(2) . . ?
C226 C227 C228 120.0 . . ?
C223 C228 H228 120.0 . . ?
C227 C228 C223 120.0 . . ?
C227 C228 H228 120.0 . . ?
Au49 C231 Au33 112(2) . . ?
C232 C231 Au33 71(3) . . ?
C232 C231 Au49 175(4) . . ?
C231 C232 Au33 77(3) . . ?
C231 C232 C233 160(4) . . ?
C233 C232 Au33 124(3) . . ?
C238 C233 C232 124(3) . . ?
C238 C233 C234 120.0 . . ?
C234 C233 C232 116(3) . . ?
C233 C238 H238 120.0 . . ?
C237 C238 C233 120.0 . . ?
C237 C238 H238 120.0 . . ?
F23 C237 C238 119(2) . . ?
F23 C237 C236 121(2) . . ?
C236 C237 C238 120.0 . . ?
C237 C236 H236 120.0 . . ?
C237 C236 C235 120.0 . . ?
C235 C236 H236 120.0 . . ?
C236 C235 H235 120.0 . . ?
C234 C235 C236 120.0 . . ?
C234 C235 H235 120.0 . . ?
C233 C234 H234 120.0 . . ?
C235 C234 C233 120.0 . . ?
C235 C234 H234 120.0 . . ?
Au42 C241 Au28 104.2(19) . . ?
C242 C241 Au28 80(3) . . ?
C242 C241 Au42 175(4) . . ?
C241 C242 Au28 70(3) . . ?
C241 C242 C243 166(5) . . ?
C243 C242 Au28 124(3) . . ?
C244 C243 C242 114(3) . . ?
C244 C243 C248 120.0 . . ?
C248 C243 C242 126(3) . . ?
C243 C244 H244 120.0 . . ?
C245 C244 C243 120.0 . . ?
C245 C244 H244 120.0 . . ?
C244 C245 H245 120.0 . . ?
C244 C245 C246 120.0 . . ?
C246 C245 H245 120.0 . . ?
C245 C246 H246 120.0 . . ?
C247 C246 C245 120.0 . . ?
C247 C246 H246 120.0 . . ?
F24 C247 C246 116(2) . . ?
F24 C247 C248 123(2) . . ?
C248 C247 C246 120.0 . . ?
C243 C248 H248 120.0 . . ?
C247 C248 C243 120.0 . . ?
C247 C248 H248 120.0 . . ?
Au42 C251 Au29 102(2) . . ?
C252 C251 Au29 77(3) . . ?
C252 C251 Au42 175(4) . . ?
C251 C252 Au29 71(3) . . ?
C251 C252 C253 161(4) . . ?
C253 C252 Au29 126(3) . . ?
C254 C253 C252 122(2) . . ?
C254 C253 C258 120.0 . . ?
C258 C253 C252 118(2) . . ?
C253 C254 H254 120.0 . . ?
C253 C254 C255 120.0 . . ?
C255 C254 H254 120.0 . . ?
C254 C255 H255 120.0 . . ?
C254 C255 C256 120.0 . . ?
C256 C255 H255 120.0 . . ?
C255 C256 H256 120.0 . . ?
C257 C256 C255 120.0 . . ?
C257 C256 H256 120.0 . . ?
F25 C257 C256 114(2) . . ?
F25 C257 C258 125(2) . . ?
C256 C257 C258 120.0 . . ?
C253 C258 H258 120.0 . . ?
C257 C258 C253 120.0 . . ?
C257 C258 H258 120.0 . . ?
Au38 C261 Au14 93.2(14) . . ?
C262 C261 Au14 92(3) . . ?
C262 C261 Au38 163.2(17) . . ?
C261 C262 Au14 61(2) . . ?
C261 C262 C263 158(4) . . ?
C263 C262 Au14 139(2) . . ?
C264 C263 C262 132(2) . . ?
C264 C263 C268 120.0 . . ?
C268 C263 C262 108(2) . . ?
C263 C264 H264 120.0 . . ?
C265 C264 C263 120.0 . . ?
C265 C264 H264 120.0 . . ?
C264 C265 H265 120.0 . . ?
C264 C265 C266 120.0 . . ?
C266 C265 H265 120.0 . . ?
C265 C266 H266 120.0 . . ?
C267 C266 C265 120.0 . . ?
C267 C266 H266 120.0 . . ?
F26 C267 C266 120.8(11) . . ?
F26 C267 C268 119.1(11) . . ?
C266 C267 C268 120.0 . . ?
C263 C268 H268 120.0 . . ?
C267 C268 C263 120.0 . . ?
C267 C268 H268 120.0 . . ?

loop_
_geom_bond_atom_site_label_1
_geom_bond_atom_site_label_2
_geom_bond_distance
_geom_bond_site_symmetry_2
_geom_bond_publ_flag
Au1 Au2 2.743(3) . ?
Au1 Au3 2.891(2) . ?
Au1 Au4 2.777(2) . ?
Au1 Au5 2.798(2) . ?
Au1 Au6 3.068(2) . ?
Au1 Au18 2.769(3) . ?
Au1 Au19 2.731(3) . ?
Au1 Au20 2.825(2) . ?
Au1 Au21 2.725(3) . ?
Au1 Au22 2.756(2) . ?
Au1 Au44 3.119(2) . ?
Au2 Au3 2.875(2) . ?
Au2 Au6 3.053(2) . ?
Au2 Au7 2.832(2) . ?
Au2 Au11 2.790(2) . ?
Au2 Au18 2.871(2) . ?
Au2 Au19 2.738(2) . ?
Au2 Au23 2.820(2) . ?
Au2 Au24 2.880(2) . ?
Au2 Au46 3.138(3) . ?
Au2 Au50 2.753(2) . ?
Au3 Au4 2.789(2) . ?
Au3 Au7 2.796(2) . ?
Au3 Au8 2.936(2) . ?
Au3 Au19 3.144(2) . ?
Au3 Au20 2.730(2) . ?
Au3 Au24 2.707(3) . ?
Au3 Au25 2.831(2) . ?
Au3 Au26 2.794(2) . ?
Au4 Au5 2.888(2) . ?
Au4 Au9 2.778(2) . ?
Au4 Au10 3.116(2) . ?
Au4 Au20 2.821(2) . ?
Au4 Au21 2.822(2) . ?
Au4 Au26 2.766(2) . ?
Au4 Au27 2.740(2) . ?
Au4 Au29 2.709(3) . ?
Au5 Au6 2.853(3) . ?
Au5 Au10 2.791(2) . ?
Au5 Au21 2.832(2) . ?
Au5 Au22 2.840(2) . ?
Au5 Au28 2.727(2) . ?
Au5 Au29 2.805(3) . ?
Au5 Au32 2.731(3) . ?
Au5 Au33 2.940(2) . ?
Au6 Au11 2.959(2) . ?
Au6 Au18 2.964(3) . ?
Au6 Au22 2.794(2) . ?
Au6 Au23 2.736(3) . ?
Au6 Au28 2.767(3) . ?
Au6 Au31 2.734(2) . ?
Au6 Au33 2.997(3) . ?
Au6 Au48 3.145(3) . ?
Au6 Au49 2.991(2) . ?
Au7 Au8 3.038(2) . ?
Au7 Au11 2.837(2) . ?
Au7 Au12 2.736(3) . ?
Au7 Au13 2.729(2) . ?
Au7 Au14 2.902(2) . ?
Au7 Au24 2.717(2) . ?
Au7 Au30 2.798(2) . ?
Au7 Au47 3.176(3) . ?
Au7 Au50 2.963(2) . ?
Au8 Au9 2.825(3) . ?
Au8 Au12 3.107(2) . ?
Au8 Au14 3.003(3) . ?
Au8 Au15 2.798(2) . ?
Au8 Au25 2.735(2) . ?
Au8 Au26 3.026(2) . ?
Au8 Au30 2.726(3) . ?
Au8 Au35 2.735(3) . ?
Au8 Au37 3.059(2) . ?
Au8 Au38 3.105(3) . ?
Au9 Au10 2.911(2) . ?
Au9 Au12 2.834(2) . ?
Au9 Au15 2.804(2) . ?
Au9 Au16 2.849(2) . ?
Au9 Au26 2.949(2) . ?
Au9 Au27 2.751(2) . ?
Au9 Au34 2.781(3) . ?
Au9 Au35 2.749(2) . ?
Au9 Au36 3.336(3) . ?
Au10 Au11 2.816(3) . ?
Au10 Au12 2.755(2) . ?
Au10 Au16 2.830(2) . ?
Au10 Au17 2.860(2) . ?
Au10 Au32 2.718(2) . ?
Au10 Au33 2.758(2) . ?
Au10 Au34 2.735(3) . ?
Au11 Au12 2.889(2) . ?
Au11 Au13 3.118(2) . ?
Au11 Au17 2.708(3) . ?
Au11 Au31 2.819(2) . ?
Au11 Au33 2.809(2) . ?
Au11 Au50 2.702(3) . ?
Au12 Au13 2.739(3) . ?
Au12 Au14 2.743(2) . ?
Au12 Au15 2.777(2) . ?
Au12 Au16 2.719(3) . ?
Au12 Au17 2.835(2) . ?
Au12 Au40 3.081(2) . ?
Au13 Au14 2.715(3) . ?
Au13 Au17 3.236(3) . ?
Au13 Au39 3.299(3) . ?
Au13 Au50 3.078(3) . ?
Au13 C51 2.19(4) . ?
Au13 C52 2.19(4) . ?
Au14 Au15 3.041(3) . ?
Au14 Au30 2.891(3) . ?
Au14 Au38 3.056(3) . ?
Au14 C261 2.28(5) . ?
Au14 C262 2.62(4) . ?
Au15 Au16 2.948(3) . ?
Au15 Au35 2.751(2) . ?
Au15 Au40 3.320(3) . ?
Au15 C81 2.24(6) . ?
Au15 C82 2.19(6) . ?
Au16 Au34 2.846(3) . ?
Au16 Au40 2.881(3) . ?
Au16 Au41 3.069(3) . ?
Au16 C91 2.19(8) . ?
Au16 C92 2.54(7) . ?
Au17 Au33 2.865(2) . ?
Au17 C71 2.317(18) . ?
Au17 C72 2.24(4) . ?
Au18 Au19 2.724(2) . ?
Au18 Au22 3.050(3) . ?
Au18 Au23 2.899(3) . ?
Au18 Au48 2.863(3) . ?
Au18 C211 2.38(4) . ?
Au19 Au20 3.244(3) . ?
Au19 Au24 3.077(2) . ?
Au19 Au45 3.326(2) . ?
Au19 C201 2.20(4) . ?
Au19 C202 2.21(4) . ?
Au20 Au21 3.301(3) . ?
Au20 Au26 2.867(2) . ?
Au20 C181 2.26(4) . ?
Au20 C182 2.15(4) . ?
Au21 Au22 2.981(3) . ?
Au21 Au29 2.878(3) . ?
Au21 Au43 3.137(3) . ?
Au21 Au44 2.921(3) . ?
Au21 C161 2.28(7) . ?
Au21 C162 2.44(6) . ?
Au22 Au28 2.742(3) . ?
Au22 Au44 3.275(2) . ?
Au22 C171 2.17(4) . ?
Au22 C172 2.25(4) . ?
Au23 Au31 2.683(3) . ?
Au23 Au46 3.377(3) . ?
Au23 Au48 2.978(3) . ?
Au23 Au50 2.885(3) . ?
Au23 C21 2.318(19) . ?
Au23 C22 2.28(3) . ?
Au24 Au25 2.882(2) . ?
Au24 Au30 2.951(2) . ?
Au24 Au45 3.287(3) . ?
Au24 Au46 3.296(3) . ?
Au24 C11 2.25(5) . ?
Au24 C12 2.29(5) . ?
Au25 Au26 3.289(3) . ?
Au25 Au30 2.680(3) . ?
Au25 Au37 2.911(3) . ?
Au25 Au45 2.888(2) . ?
Au25 C191 2.31(5) . ?
Au26 Au27 2.882(3) . ?
Au26 Au35 3.102(2) . ?
Au26 Au37 3.346(3) . ?
Au26 C141 2.32(4) . ?
Au26 C142 2.45(5) . ?
Au27 Au29 3.081(3) . ?
Au27 Au34 2.962(3) . ?
Au27 Au36 2.950(3) . ?
Au27 Au43 3.201(3) . ?
Au27 C151 2.21(4) . ?
Au27 C152 2.40(5) . ?
Au28 Au33 3.100(2) . ?
Au28 Au42 3.326(3) . ?
Au28 Au49 2.840(3) . ?
Au28 C241 2.23(5) . ?
Au28 C242 2.35(5) . ?
Au29 Au32 2.957(2) . ?
Au29 Au34 2.764(2) . ?
Au29 Au42 3.273(3) . ?
Au29 Au43 3.060(3) . ?
Au29 C251 2.30(5) . ?
Au29 C252 2.37(5) . ?
Au30 Au38 3.052(3) . ?
Au30 Au47 3.314(3) . ?
Au30 C41 2.27(9) . ?
Au30 C42 2.36(8) . ?
Au31 Au33 3.205(3) . ?
Au31 Au39 2.912(3) . ?
Au31 Au49 2.940(3) . ?
Au31 Au50 2.924(3) . ?
Au31 C61 2.21(8) . ?
Au32 Au33 2.885(3) . ?
Au32 Au34 3.101(3) . ?
Au32 Au41 3.230(3) . ?
Au32 Au42 2.943(3) . ?
Au32 C101 2.20(8) . ?
Au32 C102 2.46(8) . ?
Au33 C231 2.41(4) . ?
Au33 C232 2.34(5) . ?
Au34 Au36 3.328(3) . ?
Au34 Au41 3.087(3) . ?
Au34 C111 2.19(5) . ?
Au34 C112 2.39(5) . ?
Au35 Au36 3.224(3) . ?
Au35 Au37 2.817(3) . ?
Au35 C121 2.24(5) . ?
Au35 C122 2.33(5) . ?
Au36 C111 1.83(5) . ?
Au36 C121 1.98(5) . ?
Au37 C131 1.90(5) . ?
Au37 C141 1.97(5) . ?
Au38 C131 2.24(5) . ?
Au38 C132 2.09(4) . ?
Au38 C261 1.907(15) . ?
Au39 Au50 3.233(3) . ?
Au39 C51 1.890(15) . ?
Au39 C61 2.03(9) . ?
Au40 C71 1.900(14) . ?
Au40 C81 2.03(6) . ?
Au41 C91 2.02(7) . ?
Au41 C101 2.04(8) . ?
Au42 C241 1.98(5) . ?
Au42 C251 1.89(5) . ?
Au43 C151 1.98(5) . ?
Au43 C161 2.01(6) . ?
Au44 C171 1.97(4) . ?
Au44 C181 2.04(4) . ?
Au45 C191 2.05(6) . ?
Au45 C201 1.902(15) . ?
Au46 C11 1.94(5) . ?
Au46 C21 1.910(14) . ?
Au47 Au50 3.359(3) . ?
Au47 C31 2.01(6) . ?
Au47 C41 2.04(8) . ?
Au48 C211 1.942(16) . ?
Au48 C221 2.28(5) . ?
Au48 C222 2.19(4) . ?
Au49 C221 1.87(6) . ?
Au49 C231 1.78(6) . ?
Au50 C31 2.21(6) . ?
Au50 C32 2.30(6) . ?
F1 C17 1.13(3) . ?
F2 C27 1.21(3) . ?
F3 C37 1.38(4) . ?
F4 C45 1.337(13) . ?
F5 C55 1.24(3) . ?
F6 C67 1.34(2) . ?
F7 C77 1.30(3) . ?
F8 C87 1.35(4) . ?
F9 C97 1.24(4) . ?
F10 C107 1.15(5) . ?
F11 C117 1.31(3) . ?
F12 C127 1.29(3) . ?
F13 C137 1.47(3) . ?
F14 C147 1.33(3) . ?
F15 C157 1.25(3) . ?
F16 C167 1.27(4) . ?
F17 C177 1.31(3) . ?
F18 C187 1.27(3) . ?
F19 C197 1.24(4) . ?
F20 C207 1.32(3) . ?
F21 C217 1.347(12) . ?
F22 C227 1.33(4) . ?
F23 C237 1.33(3) . ?
F24 C247 1.23(3) . ?
F25 C257 1.26(3) . ?
F26 C267 1.336(12) . ?
C11 C12 1.21(6) . ?
C12 C13 1.53(5) . ?
C13 C18 1.3900 . ?
C13 C14 1.3900 . ?
C18 H18 0.9500 . ?
C18 C17 1.3900 . ?
C17 C16 1.3900 . ?
C16 H16 0.9500 . ?
C16 C15 1.3900 . ?
C15 H15 0.9500 . ?
C15 C14 1.3900 . ?
C14 H14 0.9500 . ?
C21 C22 1.215(14) . ?
C22 C23 1.504(11) . ?
C23 C28 1.3900 . ?
C23 C24 1.3900 . ?
C28 H28 0.9500 . ?
C28 C27 1.3900 . ?
C27 C26 1.3900 . ?
C26 H26 0.9500 . ?
C26 C25 1.3900 . ?
C25 H25 0.9500 . ?
C25 C24 1.3900 . ?
C24 H24 0.9500 . ?
C31 C32 1.27(8) . ?
C32 C33 1.44(6) . ?
C33 C38 1.3900 . ?
C33 C34 1.3900 . ?
C38 H38 0.9500 . ?
C38 C37 1.3900 . ?
C37 C36 1.3900 . ?
C36 H36 0.9500 . ?
C36 C35 1.3900 . ?
C35 H35 0.9500 . ?
C35 C34 1.3900 . ?
C34 H34 0.9500 . ?
C41 C42 1.27(10) . ?
C42 C43 1.34(8) . ?
C43 C48 1.3900 . ?
C43 C44 1.3900 . ?
C48 H48 0.9500 . ?
C48 C47 1.3900 . ?
C47 H47 0.9500 . ?
C47 C46 1.3900 . ?
C46 H46 0.9500 . ?
C46 C45 1.3900 . ?
C45 C44 1.3900 . ?
C44 H44 0.9500 . ?
C51 C52 1.217(15) . ?
C52 C53 1.546(17) . ?
C53 C54 1.3900 . ?
C53 C58 1.3900 . ?
C54 H54 0.9500 . ?
C54 C55 1.3900 . ?
C55 C56 1.3900 . ?
C56 H56 0.9500 . ?
C56 C57 1.3900 . ?
C57 H57 0.9500 . ?
C57 C58 1.3900 . ?
C58 H58 0.9500 . ?
C61 C62 1.27(11) . ?
C62 C63 1.36(9) . ?
C63 C68 1.3900 . ?
C63 C64 1.3900 . ?
C68 H68 0.9500 . ?
C68 C67 1.3900 . ?
C67 C66 1.3900 . ?
C66 H66 0.9500 . ?
C66 C65 1.3900 . ?
C65 H65 0.9500 . ?
C65 C64 1.3900 . ?
C64 H64 0.9500 . ?
C71 C72 1.233(15) . ?
C72 C73 1.521(15) . ?
C73 C74 1.3900 . ?
C73 C78 1.3900 . ?
C74 H74 0.9500 . ?
C74 C75 1.3900 . ?
C75 H75 0.9500 . ?
C75 C76 1.3900 . ?
C76 H76 0.9500 . ?
C76 C77 1.3900 . ?
C77 C78 1.3900 . ?
C78 H78 0.9500 . ?
C81 C82 1.19(8) . ?
C82 C83 1.49(6) . ?
C83 C84 1.3900 . ?
C83 C88 1.3900 . ?
C84 H84 0.9500 . ?
C84 C85 1.3900 . ?
C85 H85 0.9500 . ?
C85 C86 1.3900 . ?
C86 H86 0.9500 . ?
C86 C87 1.3900 . ?
C87 C88 1.3900 . ?
C88 H88 0.9500 . ?
C91 C92 1.22(9) . ?
C92 C93 1.39(7) . ?
C93 C98 1.3900 . ?
C93 C94 1.3900 . ?
C98 H98 0.9500 . ?
C98 C97 1.3900 . ?
C97 C96 1.3900 . ?
C96 H96 0.9500 . ?
C96 C95 1.3900 . ?
C95 H95 0.9500 . ?
C95 C94 1.3900 . ?
C94 H94 0.9500 . ?
C101 C102 1.23(10) . ?
C102 C103 1.38(9) . ?
C103 C108 1.3900 . ?
C103 C104 1.3900 . ?
C108 H108 0.9500 . ?
C108 C107 1.3900 . ?
C107 C106 1.3900 . ?
C106 H106 0.9500 . ?
C106 C105 1.3900 . ?
C105 H105 0.9500 . ?
C105 C104 1.3900 . ?
C104 H104 0.9500 . ?
C111 C112 1.29(7) . ?
C112 C113 1.55(6) . ?
C113 C114 1.3900 . ?
C113 C118 1.3900 . ?
C114 H114 0.9500 . ?
C114 C115 1.3900 . ?
C115 H115 0.9500 . ?
C115 C116 1.3900 . ?
C116 H116 0.9500 . ?
C116 C117 1.3900 . ?
C117 C118 1.3900 . ?
C118 H118 0.9500 . ?
C121 C122 1.24(7) . ?
C122 C123 1.45(5) . ?
C123 C128 1.3900 . ?
C123 C124 1.3900 . ?
C128 H128 0.9500 . ?
C128 C127 1.3900 . ?
C127 C126 1.3900 . ?
C126 H126 0.9500 . ?
C126 C125 1.3900 . ?
C125 H125 0.9500 . ?
C125 C124 1.3900 . ?
C124 H124 0.9500 . ?
C131 C132 1.26(7) . ?
C132 C133 1.53(5) . ?
C133 C138 1.3900 . ?
C133 C134 1.3900 . ?
C138 H138 0.9500 . ?
C138 C137 1.3900 . ?
C137 C136 1.3900 . ?
C136 H136 0.9500 . ?
C136 C135 1.3900 . ?
C135 H135 0.9500 . ?
C135 C134 1.3900 . ?
C134 H134 0.9500 . ?
C141 C142 1.30(7) . ?
C142 C143 1.39(6) . ?
C143 C148 1.3900 . ?
C143 C144 1.3900 . ?
C148 H148 0.9500 . ?
C148 C147 1.3900 . ?
C147 C146 1.3900 . ?
C146 H146 0.9500 . ?
C146 C145 1.3900 . ?
C145 H145 0.9500 . ?
C145 C144 1.3900 . ?
C144 H144 0.9500 . ?
C151 C152 1.23(6) . ?
C152 C153 1.57(5) . ?
C153 C154 1.3900 . ?
C153 C158 1.3900 . ?
C154 H154 0.9500 . ?
C154 C155 1.3900 . ?
C155 H155 0.9500 . ?
C155 C156 1.3900 . ?
C156 H156 0.9500 . ?
C156 C157 1.3900 . ?
C157 C158 1.3900 . ?
C158 H158 0.9500 . ?
C161 C162 1.22(8) . ?
C162 C163 1.44(6) . ?
C163 C168 1.3900 . ?
C163 C164 1.3900 . ?
C168 H168 0.9500 . ?
C168 C167 1.3900 . ?
C167 C166 1.3900 . ?
C166 H166 0.9500 . ?
C166 C165 1.3900 . ?
C165 H165 0.9500 . ?
C165 C164 1.3900 . ?
C164 H164 0.9500 . ?
C171 C172 1.26(6) . ?
C172 C173 1.46(4) . ?
C173 C174 1.3900 . ?
C173 C178 1.3900 . ?
C174 H174 0.9500 . ?
C174 C175 1.3900 . ?
C175 H175 0.9500 . ?
C175 C176 1.3900 . ?
C176 H176 0.9500 . ?
C176 C177 1.3900 . ?
C177 C178 1.3900 . ?
C178 H178 0.9500 . ?
C181 C182 1.10(6) . ?
C182 C183 1.56(4) . ?
C183 C184 1.3900 . ?
C183 C188 1.3900 . ?
C184 H184 0.9500 . ?
C184 C185 1.3900 . ?
C185 H185 0.9500 . ?
C185 C186 1.3900 . ?
C186 H186 0.9500 . ?
C186 C187 1.3900 . ?
C187 C188 1.3900 . ?
C188 H188 0.9500 . ?
C191 C192 1.17(8) . ?
C192 C193 1.46(7) . ?
C193 C198 1.3900 . ?
C193 C194 1.3900 . ?
C198 H198 0.9500 . ?
C198 C197 1.3900 . ?
C197 C196 1.3900 . ?
C196 H196 0.9500 . ?
C196 C195 1.3900 . ?
C195 H195 0.9500 . ?
C195 C194 1.3900 . ?
C194 H194 0.9500 . ?
C201 C202 1.210(15) . ?
C202 C203 1.556(17) . ?
C203 C208 1.3900 . ?
C203 C204 1.3900 . ?
C208 H208 0.9500 . ?
C208 C207 1.3900 . ?
C207 C206 1.3900 . ?
C206 H206 0.9500 . ?
C206 C205 1.3900 . ?
C205 H205 0.9500 . ?
C205 C204 1.3900 . ?
C204 H204 0.9500 . ?
C211 C212 1.235(14) . ?
C212 C213 1.555(11) . ?
C213 C218 1.3900 . ?
C213 C214 1.3900 . ?
C218 H218 0.9500 . ?
C218 C217 1.3900 . ?
C217 C216 1.3900 . ?
C216 H216 0.9500 . ?
C216 C215 1.3900 . ?
C215 H215 0.9500 . ?
C215 C214 1.3900 . ?
C214 H214 0.9500 . ?
C221 C222 1.33(7) . ?
C222 C223 1.53(6) . ?
C223 C224 1.3900 . ?
C223 C228 1.3900 . ?
C224 H224 0.9500 . ?
C224 C225 1.3900 . ?
C225 H225 0.9500 . ?
C225 C226 1.3900 . ?
C226 H226 0.9500 . ?
C226 C227 1.3900 . ?
C227 C228 1.3900 . ?
C228 H228 0.9500 . ?
C231 C232 1.35(7) . ?
C232 C233 1.49(6) . ?
C233 C238 1.3900 . ?
C233 C234 1.3900 . ?
C238 H238 0.9500 . ?
C238 C237 1.3900 . ?
C237 C236 1.3900 . ?
C236 H236 0.9500 . ?
C236 C235 1.3900 . ?
C235 H235 0.9500 . ?
C235 C234 1.3900 . ?
C234 H234 0.9500 . ?
C241 C242 1.21(6) . ?
C242 C243 1.43(5) . ?
C243 C244 1.3900 . ?
C243 C248 1.3900 . ?
C244 H244 0.9500 . ?
C244 C245 1.3900 . ?
C245 H245 0.9500 . ?
C245 C246 1.3900 . ?
C246 H246 0.9500 . ?
C246 C247 1.3900 . ?
C247 C248 1.3900 . ?
C248 H248 0.9500 . ?
C251 C252 1.29(7) . ?
C252 C253 1.49(5) . ?
C253 C254 1.3900 . ?
C253 C258 1.3900 . ?
C254 H254 0.9500 . ?
C254 C255 1.3900 . ?
C255 H255 0.9500 . ?
C255 C256 1.3900 . ?
C256 H256 0.9500 . ?
C256 C257 1.3900 . ?
C257 C258 1.3900 . ?
C258 H258 0.9500 . ?
C261 C262 1.221(15) . ?
C262 C263 1.553(17) . ?
C263 C264 1.3900 . ?
C263 C268 1.3900 . ?
C264 H264 0.9500 . ?
C264 C265 1.3900 . ?
C265 H265 0.9500 . ?
C265 C266 1.3900 . ?
C266 H266 0.9500 . ?
C266 C267 1.3900 . ?
C267 C268 1.3900 . ?
C268 H268 0.9500 . ?

loop_
_geom_torsion_atom_site_label_1
_geom_torsion_atom_site_label_2
_geom_torsion_atom_site_label_3
_geom_torsion_atom_site_label_4
_geom_torsion
_geom_torsion_site_symmetry_1
_geom_torsion_site_symmetry_2
_geom_torsion_site_symmetry_3
_geom_torsion_site_symmetry_4
_geom_torsion_publ_flag
Au6 Au49 C221 Au48 -2.1(17) . . . . ?
Au6 Au49 C231 Au33 -2(2) . . . . ?
Au9 Au36 C111 Au34 7.0(18) . . . . ?
Au9 Au36 C111 C112 176(17) . . . . ?
Au13 Au39 C51 C52 99(21) . . . . ?
Au13 C51 C52 C53 177(15) . . . . ?
Au13 C52 C53 C54 32(5) . . . . ?
Au13 C52 C53 C58 -154(3) . . . . ?
Au14 C261 C262 C263 -158(4) . . . . ?
Au14 C262 C263 C264 -156(2) . . . . ?
Au14 C262 C263 C268 28(4) . . . . ?
Au15 C81 C82 C83 160(18) . . . . ?
Au15 C82 C83 C84 -37(7) . . . . ?
Au15 C82 C83 C88 149(4) . . . . ?
Au16 C92 C93 C98 -80(5) . . . . ?
Au16 C92 C93 C94 102(5) . . . . ?
Au17 C71 C72 C73 179(100) . . . . ?
Au17 C72 C73 C74 166(2) . . . . ?
Au17 C72 C73 C78 -16(5) . . . . ?
Au18 C211 C212 C213 151(3) . . . . ?
Au19 C201 C202 C203 -142(13) . . . . ?
Au19 C202 C203 C208 35(4) . . . . ?
Au19 C202 C203 C204 -151(2) . . . . ?
Au20 C181 C182 C183 179(100) . . . . ?
Au20 C182 C183 C184 173(2) . . . . ?
Au20 C182 C183 C188 -7(5) . . . . ?
Au21 C162 C163 C168 -64(5) . . . . ?
Au21 C162 C163 C164 109(4) . . . . ?
Au22 C171 C172 C173 151(15) . . . . ?
Au22 C172 C173 C174 -38(5) . . . . ?
Au22 C172 C173 C178 141(3) . . . . ?
Au23 C21 C22 C23 -143(5) . . . . ?
Au23 C22 C23 C28 45(3) . . . . ?
Au23 C22 C23 C24 -137.3(18) . . . . ?
Au24 C11 C12 C13 163(23) . . . . ?
Au24 C12 C13 C18 105(3) . . . . ?
Au24 C12 C13 C14 -72(4) . . . . ?
Au26 C141 C142 C143 -179(100) . . . . ?
Au26 C142 C143 C148 14(6) . . . . ?
Au26 C142 C143 C144 -162(3) . . . . ?
Au27 Au36 C111 Au34 -44.4(17) . . . . ?
Au27 Au36 C111 C112 125(18) . . . . ?
Au27 C151 C152 C153 -180(100) . . . . ?
Au27 C152 C153 C154 -45(5) . . . . ?
Au27 C152 C153 C158 134(3) . . . . ?
Au28 Au42 C251 Au29 -2(3) . . . . ?
Au28 Au49 C221 Au48 -58.4(18) . . . . ?
Au28 Au49 C231 Au33 52.6(18) . . . . ?
Au28 C241 C242 C243 -168(19) . . . . ?
Au28 C242 C243 C244 152(2) . . . . ?
Au28 C242 C243 C248 -27(5) . . . . ?
Au29 C251 C252 C253 -156(15) . . . . ?
Au29 C252 C253 C254 -123(3) . . . . ?
Au29 C252 C253 C258 59(4) . . . . ?
Au30 C41 C42 C43 -141(37) . . . . ?
Au30 C42 C43 C48 53(7) . . . . ?
Au30 C42 C43 C44 -128(5) . . . . ?
Au31 Au39 C51 Au13 -20(3) . . . . ?
Au31 Au39 C51 C52 79(21) . . . . ?
Au31 Au49 C221 Au48 51.7(19) . . . . ?
Au31 Au49 C231 Au33 -54.9(18) . . . . ?
Au32 Au42 C251 Au29 -50.3(13) . . . . ?
Au32 C102 C103 C108 110(6) . . . . ?
Au32 C102 C103 C104 -70(6) . . . . ?
Au33 C231 C232 C233 -174(14) . . . . ?
Au33 C232 C233 C238 18(5) . . . . ?
Au33 C232 C233 C234 -165(2) . . . . ?
Au34 Au36 C111 C112 169(19) . . . . ?
Au34 C111 C112 C113 -139(18) . . . . ?
Au34 C112 C113 C114 -137(3) . . . . ?
Au34 C112 C113 C118 54(5) . . . . ?
Au35 Au36 C111 Au34 13(3) . . . . ?
Au35 Au36 C111 C112 -178(16) . . . . ?
Au35 C121 C122 C123 161(12) . . . . ?
Au35 C122 C123 C128 -26(5) . . . . ?
Au35 C122 C123 C124 151(3) . . . . ?
Au36 C111 C112 Au34 -170(18) . . . . ?
Au36 C111 C112 C113 51(31) . . . . ?
Au37 C131 C132 Au38 -125(21) . . . . ?
Au37 C131 C132 C133 70(28) . . . . ?
Au38 C131 C132 C133 -165(13) . . . . ?
Au38 C132 C133 C138 -158(2) . . . . ?
Au38 C132 C133 C134 24(5) . . . . ?
Au38 C261 C262 Au14 -107(14) . . . . ?
Au38 C261 C262 C263 95(14) . . . . ?
Au39 C51 C52 Au13 -102(20) . . . . ?
Au39 C51 C52 C53 75(27) . . . . ?
Au41 C91 C92 Au16 122(37) . . . . ?
Au43 C161 C162 Au21 71(31) . . . . ?
Au48 C211 C212 C213 -71(8) . . . . ?
Au48 C221 C222 C223 -177(5) . . . . ?
Au48 C222 C223 C224 -179.0(16) . . . . ?
Au48 C222 C223 C228 0(3) . . . . ?
Au50 Au39 C51 Au13 -43.5(18) . . . . ?
Au50 Au39 C51 C52 55(20) . . . . ?
Au50 C31 C32 C33 -180(14) . . . . ?
Au50 C32 C33 C38 7(7) . . . . ?
Au50 C32 C33 C34 -180(3) . . . . ?
F1 C17 C16 C15 177(4) . . . . ?
F2 C27 C26 C25 -169(3) . . . . ?
F3 C37 C36 C35 -175(4) . . . . ?
F4 C45 C44 C43 -177(6) . . . . ?
F5 C55 C56 C57 -176(4) . . . . ?
F6 C67 C66 C65 -180.0(18) . . . . ?
F7 C77 C78 C73 -175(3) . . . . ?
F8 C87 C88 C83 165(4) . . . . ?
F9 C97 C96 C95 171(5) . . . . ?
F10 C107 C106 C105 -172(5) . . . . ?
F11 C117 C118 C113 173(3) . . . . ?
F12 C127 C126 C125 173(3) . . . . ?
F13 C137 C136 C135 -179(3) . . . . ?
F14 C147 C146 C145 179(3) . . . . ?
F15 C157 C158 C153 176(3) . . . . ?
F16 C167 C166 C165 180(4) . . . . ?
F17 C177 C178 C173 180(3) . . . . ?
F18 C187 C188 C183 178(3) . . . . ?
F19 C197 C196 C195 179(2) . . . . ?
F20 C207 C206 C205 -170(3) . . . . ?
F21 C217 C216 C215 -179.8(13) . . . . ?
F22 C227 C228 C223 -173(3) . . . . ?
F23 C237 C236 C235 175(3) . . . . ?
F24 C247 C248 C243 -171(4) . . . . ?
F25 C257 C258 C253 175(4) . . . . ?
F26 C267 C268 C263 176(3) . . . . ?
C11 C12 C13 C18 -56(23) . . . . ?
C11 C12 C13 C14 126(22) . . . . ?
C12 C13 C18 C17 -178(3) . . . . ?
C12 C13 C14 C15 178(3) . . . . ?
C13 C18 C17 F1 -177(4) . . . . ?
C13 C18 C17 C16 0.0 . . . . ?
C18 C13 C14 C15 0.0 . . . . ?
C18 C17 C16 C15 0.0 . . . . ?
C17 C16 C15 C14 0.0 . . . . ?
C16 C15 C14 C13 0.0 . . . . ?
C14 C13 C18 C17 0.0 . . . . ?
C21 C22 C23 C28 -176(4) . . . . ?
C21 C22 C23 C24 2(6) . . . . ?
C22 C23 C28 C27 178(3) . . . . ?
C22 C23 C24 C25 -178(3) . . . . ?
C23 C28 C27 F2 167(3) . . . . ?
C23 C28 C27 C26 0.0 . . . . ?
C28 C23 C24 C25 0.0 . . . . ?
C28 C27 C26 C25 0.0 . . . . ?
C27 C26 C25 C24 0.0 . . . . ?
C26 C25 C24 C23 0.0 . . . . ?
C24 C23 C28 C27 0.0 . . . . ?
C31 C32 C33 C38 -173(13) . . . . ?
C31 C32 C33 C34 0(16) . . . . ?
C32 C33 C38 C37 173(4) . . . . ?
C32 C33 C34 C35 -173(4) . . . . ?
C33 C38 C37 F3 175(4) . . . . ?
C33 C38 C37 C36 0.0 . . . . ?
C38 C33 C34 C35 0.0 . . . . ?
C38 C37 C36 C35 0.0 . . . . ?
C37 C36 C35 C34 0.0 . . . . ?
C36 C35 C34 C33 0.0 . . . . ?
C34 C33 C38 C37 0.0 . . . . ?
C41 C42 C43 C48 -171(35) . . . . ?
C41 C42 C43 C44 9(40) . . . . ?
C42 C43 C48 C47 179(6) . . . . ?
C42 C43 C44 C45 -179(7) . . . . ?
C43 C48 C47 C46 0.0 . . . . ?
C48 C43 C44 C45 0.0 . . . . ?
C48 C47 C46 C45 0.0 . . . . ?
C47 C46 C45 F4 177(6) . . . . ?
C47 C46 C45 C44 0.0 . . . . ?
C46 C45 C44 C43 0.0 . . . . ?
C44 C43 C48 C47 0.0 . . . . ?
C51 C52 C53 C54 -145(14) . . . . ?
C51 C52 C53 C58 30(16) . . . . ?
C52 C53 C54 C55 175(4) . . . . ?
C52 C53 C58 C57 -175(4) . . . . ?
C53 C54 C55 F5 177(4) . . . . ?
C53 C54 C55 C56 0.0 . . . . ?
C54 C53 C58 C57 0.0 . . . . ?
C54 C55 C56 C57 0.0 . . . . ?
C55 C56 C57 C58 0.0 . . . . ?
C56 C57 C58 C53 0.0 . . . . ?
C58 C53 C54 C55 0.0 . . . . ?
C62 C63 C68 C67 -179.8(18) . . . . ?
C62 C63 C64 C65 180(2) . . . . ?
C63 C68 C67 F6 179.9(19) . . . . ?
C63 C68 C67 C66 0.0 . . . . ?
C68 C63 C64 C65 0.0 . . . . ?
C68 C67 C66 C65 0.0 . . . . ?
C67 C66 C65 C64 0.0 . . . . ?
C66 C65 C64 C63 0.0 . . . . ?
C64 C63 C68 C67 0.0 . . . . ?
C71 C72 C73 C74 -13(18) . . . . ?
C71 C72 C73 C78 165(15) . . . . ?
C72 C73 C74 C75 179(3) . . . . ?
C72 C73 C78 C77 -179(4) . . . . ?
C73 C74 C75 C76 0.0 . . . . ?
C74 C73 C78 C77 0.0 . . . . ?
C74 C75 C76 C77 0.0 . . . . ?
C75 C76 C77 F7 175(3) . . . . ?
C75 C76 C77 C78 0.0 . . . . ?
C76 C77 C78 C73 0.0 . . . . ?
C78 C73 C74 C75 0.0 . . . . ?
C81 C82 C83 C84 168(16) . . . . ?
C81 C82 C83 C88 -6(20) . . . . ?
C82 C83 C84 C85 -174(5) . . . . ?
C82 C83 C88 C87 174(5) . . . . ?
C83 C84 C85 C86 0.0 . . . . ?
C84 C83 C88 C87 0.0 . . . . ?
C84 C85 C86 C87 0.0 . . . . ?
C85 C86 C87 F8 -165(4) . . . . ?
C85 C86 C87 C88 0.0 . . . . ?
C86 C87 C88 C83 0.0 . . . . ?
C88 C83 C84 C85 0.0 . . . . ?
C92 C93 C98 C97 -178(6) . . . . ?
C92 C93 C94 C95 178(6) . . . . ?
C93 C98 C97 F9 -171(5) . . . . ?
C93 C98 C97 C96 0.0 . . . . ?
C98 C93 C94 C95 0.0 . . . . ?
C98 C97 C96 C95 0.0 . . . . ?
C97 C96 C95 C94 0.0 . . . . ?
C96 C95 C94 C93 0.0 . . . . ?
C94 C93 C98 C97 0.0 . . . . ?
C102 C103 C108 C107 -180(5) . . . . ?
C102 C103 C104 C105 180(5) . . . . ?
C103 C108 C107 F10 173(5) . . . . ?
C103 C108 C107 C106 0.0 . . . . ?
C108 C103 C104 C105 0.0 . . . . ?
C108 C107 C106 C105 0.0 . . . . ?
C107 C106 C105 C104 0.0 . . . . ?
C106 C105 C104 C103 0.0 . . . . ?
C104 C103 C108 C107 0.0 . . . . ?
C111 C112 C113 C114 -5(19) . . . . ?
C111 C112 C113 C118 -174(17) . . . . ?
C112 C113 C114 C115 -171(3) . . . . ?
C112 C113 C118 C117 169(4) . . . . ?
C113 C114 C115 C116 0.0 . . . . ?
C114 C113 C118 C117 0.0 . . . . ?
C114 C115 C116 C117 0.0 . . . . ?
C115 C116 C117 F11 -173(4) . . . . ?
C115 C116 C117 C118 0.0 . . . . ?
C116 C117 C118 C113 0.0 . . . . ?
C118 C113 C114 C115 0.0 . . . . ?
C121 C122 C123 C128 178(11) . . . . ?
C121 C122 C123 C124 -5(14) . . . . ?
C122 C123 C128 C127 177(4) . . . . ?
C122 C123 C124 C125 -177(4) . . . . ?
C123 C128 C127 F12 -173(3) . . . . ?
C123 C128 C127 C126 0.0 . . . . ?
C128 C123 C124 C125 0.0 . . . . ?
C128 C127 C126 C125 0.0 . . . . ?
C127 C126 C125 C124 0.0 . . . . ?
C126 C125 C124 C123 0.0 . . . . ?
C124 C123 C128 C127 0.0 . . . . ?
C131 C132 C133 C138 4(14) . . . . ?
C131 C132 C133 C134 -174(12) . . . . ?
C132 C133 C138 C137 -179(4) . . . . ?
C132 C133 C134 C135 179(4) . . . . ?
C133 C138 C137 F13 179(3) . . . . ?
C133 C138 C137 C136 0.0 . . . . ?
C138 C133 C134 C135 0.0 . . . . ?
C138 C137 C136 C135 0.0 . . . . ?
C137 C136 C135 C134 0.0 . . . . ?
C136 C135 C134 C133 0.0 . . . . ?
C134 C133 C138 C137 0.0 . . . . ?
C141 C142 C143 C148 -167(11) . . . . ?
C141 C142 C143 C144 17(14) . . . . ?
C142 C143 C148 C147 -176(4) . . . . ?
C142 C143 C144 C145 176(4) . . . . ?
C143 C148 C147 F14 -179(3) . . . . ?
C143 C148 C147 C146 0.0 . . . . ?
C148 C143 C144 C145 0.0 . . . . ?
C148 C147 C146 C145 0.0 . . . . ?
C147 C146 C145 C144 0.0 . . . . ?
C146 C145 C144 C143 0.0 . . . . ?
C144 C143 C148 C147 0.0 . . . . ?
C151 C152 C153 C154 135(16) . . . . ?
C151 C152 C153 C158 -46(17) . . . . ?
C152 C153 C154 C155 179(3) . . . . ?
C152 C153 C158 C157 -179(3) . . . . ?
C153 C154 C155 C156 0.0 . . . . ?
C154 C153 C158 C157 0.0 . . . . ?
C154 C155 C156 C157 0.0 . . . . ?
C155 C156 C157 F15 -176(3) . . . . ?
C155 C156 C157 C158 0.0 . . . . ?
C156 C157 C158 C153 0.0 . . . . ?
C158 C153 C154 C155 0.0 . . . . ?
C162 C163 C168 C167 172(5) . . . . ?
C162 C163 C164 C165 -172(5) . . . . ?
C163 C168 C167 F16 -180(4) . . . . ?
C163 C168 C167 C166 0.0 . . . . ?
C168 C163 C164 C165 0.0 . . . . ?
C168 C167 C166 C165 0.0 . . . . ?
C167 C166 C165 C164 0.0 . . . . ?
C166 C165 C164 C163 0.0 . . . . ?
C164 C163 C168 C167 0.0 . . . . ?
C171 C172 C173 C174 176(14) . . . . ?
C171 C172 C173 C178 -5(16) . . . . ?
C172 C173 C174 C175 179(3) . . . . ?
C172 C173 C178 C177 -179(3) . . . . ?
C173 C174 C175 C176 0.0 . . . . ?
C174 C173 C178 C177 0.0 . . . . ?
C174 C175 C176 C177 0.0 . . . . ?
C175 C176 C177 F17 -180(3) . . . . ?
C175 C176 C177 C178 0.0 . . . . ?
C176 C177 C178 C173 0.0 . . . . ?
C178 C173 C174 C175 0.0 . . . . ?
C181 C182 C183 C184 -6(14) . . . . ?
C181 C182 C183 C188 174(11) . . . . ?
C182 C183 C184 C185 180(3) . . . . ?
C182 C183 C188 C187 -180(3) . . . . ?
C183 C184 C185 C186 0.0 . . . . ?
C184 C183 C188 C187 0.0 . . . . ?
C184 C185 C186 C187 0.0 . . . . ?
C185 C186 C187 F18 -178(3) . . . . ?
C185 C186 C187 C188 0.0 . . . . ?
C186 C187 C188 C183 0.0 . . . . ?
C188 C183 C184 C185 0.0 . . . . ?
C192 C193 C198 C197 177(2) . . . . ?
C192 C193 C194 C195 -177(2) . . . . ?
C193 C198 C197 F19 -179(2) . . . . ?
C193 C198 C197 C196 0.0 . . . . ?
C198 C193 C194 C195 0.0 . . . . ?
C198 C197 C196 C195 0.0 . . . . ?
C197 C196 C195 C194 0.0 . . . . ?
C196 C195 C194 C193 0.0 . . . . ?
C194 C193 C198 C197 0.0 . . . . ?
C201 C202 C203 C208 171(12) . . . . ?
C201 C202 C203 C204 -15(14) . . . . ?
C202 C203 C208 C207 174(4) . . . . ?
C202 C203 C204 C205 -175(3) . . . . ?
C203 C208 C207 F20 169(4) . . . . ?
C203 C208 C207 C206 0.0 . . . . ?
C208 C203 C204 C205 0.0 . . . . ?
C208 C207 C206 C205 0.0 . . . . ?
C207 C206 C205 C204 0.0 . . . . ?
C206 C205 C204 C203 0.0 . . . . ?
C204 C203 C208 C207 0.0 . . . . ?
C211 C212 C213 C218 -1(2) . . . . ?
C211 C212 C213 C214 180(100) . . . . ?
C212 C213 C218 C217 -179.6(12) . . . . ?
C212 C213 C214 C215 179.6(12) . . . . ?
C213 C218 C217 F21 179.8(13) . . . . ?
C213 C218 C217 C216 0.0 . . . . ?
C218 C213 C214 C215 0.0 . . . . ?
C218 C217 C216 C215 0.0 . . . . ?
C217 C216 C215 C214 0.0 . . . . ?
C216 C215 C214 C213 0.0 . . . . ?
C214 C213 C218 C217 0.0 . . . . ?
C221 C222 C223 C224 -3(6) . . . . ?
C221 C222 C223 C228 176(3) . . . . ?
C222 C223 C224 C225 179(2) . . . . ?
C222 C223 C228 C227 -179(3) . . . . ?
C223 C224 C225 C226 0.0 . . . . ?
C224 C223 C228 C227 0.0 . . . . ?
C224 C225 C226 C227 0.0 . . . . ?
C225 C226 C227 F22 171(3) . . . . ?
C225 C226 C227 C228 0.0 . . . . ?
C226 C227 C228 C223 0.0 . . . . ?
C228 C223 C224 C225 0.0 . . . . ?
C231 C232 C233 C238 -169(13) . . . . ?
C231 C232 C233 C234 8(15) . . . . ?
C232 C233 C238 C237 177(4) . . . . ?
C232 C233 C234 C235 -177(4) . . . . ?
C233 C238 C237 F23 -175(3) . . . . ?
C233 C238 C237 C236 0.0 . . . . ?
C238 C233 C234 C235 0.0 . . . . ?
C238 C237 C236 C235 0.0 . . . . ?
C237 C236 C235 C234 0.0 . . . . ?
C236 C235 C234 C233 0.0 . . . . ?
C234 C233 C238 C237 0.0 . . . . ?
C241 C242 C243 C244 -42(20) . . . . ?
C241 C242 C243 C248 140(18) . . . . ?
C242 C243 C244 C245 -179(3) . . . . ?
C242 C243 C248 C247 179(4) . . . . ?
C243 C244 C245 C246 0.0 . . . . ?
C244 C243 C248 C247 0.0 . . . . ?
C244 C245 C246 C247 0.0 . . . . ?
C245 C246 C247 F24 172(3) . . . . ?
C245 C246 C247 C248 0.0 . . . . ?
C246 C247 C248 C243 0.0 . . . . ?
C248 C243 C244 C245 0.0 . . . . ?
C251 C252 C253 C254 29(16) . . . . ?
C251 C252 C253 C258 -148(14) . . . . ?
C252 C253 C254 C255 -178(4) . . . . ?
C252 C253 C258 C257 178(3) . . . . ?
C253 C254 C255 C256 0.0 . . . . ?
C254 C253 C258 C257 0.0 . . . . ?
C254 C255 C256 C257 0.0 . . . . ?
C255 C256 C257 F25 -175(3) . . . . ?
C255 C256 C257 C258 0.0 . . . . ?
C256 C257 C258 C253 0.0 . . . . ?
C258 C253 C254 C255 0.0 . . . . ?
C261 C262 C263 C264 -6(5) . . . . ?
C261 C262 C263 C268 178(3) . . . . ?
C262 C263 C264 C265 -176(3) . . . . ?
C262 C263 C268 C267 177(2) . . . . ?
C263 C264 C265 C266 0.0 . . . . ?
C264 C263 C268 C267 0.0 . . . . ?
C264 C265 C266 C267 0.0 . . . . ?
C265 C266 C267 F26 -176(3) . . . . ?
C265 C266 C267 C268 0.0 . . . . ?
C266 C267 C268 C263 0.0 . . . . ?
C268 C263 C264 C265 0.0 . . . . ?

loop_
_platon_squeeze_void_nr
_platon_squeeze_void_average_x
_platon_squeeze_void_average_y
_platon_squeeze_void_average_z
_platon_squeeze_void_volume
_platon_squeeze_void_count_electrons
_platon_squeeze_void_content
1 0.500 0.000 0.000 1311 721 ' '
2 0.441 0.279 0.008 17 9 ' '
3 0.500 0.500 0.000 432 264 ' '
4 0.559 0.721 -0.008 17 6 ' '
5 0.000 0.500 0.500 1310 729 ' '
6 1.000 1.000 0.500 432 264 ' '
7 0.059 0.779 0.492 17 6 ' '
8 0.941 0.221 0.508 17 8 ' '
